data_1566136
loop_
_publ_author_name
'Jakkaraj, Sudhakar R.'
'Young, Victor G.'
'Georg, Gunda I.'

_publ_section_title
;
 Syntheses of PDE3A inhibitor ORG9935 and determination of the absolute
 stereochemistries of its enantiomers by X-ray crystallography
;
_journal_issue 22
_journal_name_full Tetrahedron
_journal_page_first 2769
_journal_page_last 2774
_journal_paper_doi 10.1016/j.tet.2018.04.045
_journal_volume 74
_journal_year 2018
_chemical_absolute_configuration rmad
_chemical_formula_moiety 'C15 H16 N2 O3 S'
_chemical_formula_sum 'C15 H16 N2 O3 S'
_chemical_formula_weight 304.36
_chemical_name_common 17217z
_space_group_crystal_system triclinic
_space_group_IT_number 1
_space_group_name_Hall 'P 1'
_space_group_name_H-M_alt 'P 1'
_atom_sites_solution_hydrogens mixed
_audit_creation_method SHELXL-2014/6
_cell_angle_alpha 88.856(2)
_cell_angle_beta 87.710(3)
_cell_angle_gamma 60.02
_cell_formula_units_Z 24
_cell_length_a 14.9664(16)
_cell_length_b 14.9764(15)
_cell_length_c 47.378(4)
_cell_measurement_reflns_used 2936
_cell_measurement_temperature 295(2)
_cell_measurement_theta_max 23.45
_cell_measurement_theta_min 2.33
_cell_volume 9191.2(16)
_computing_cell_refinement 'Bruker SAINT'
_computing_data_collection 'Bruker APEX2'
_computing_data_reduction 'Bruker SAINT'
_computing_molecular_graphics 'Bruker SHELXTL'
_computing_publication_material 'Bruker SHELXTL'
_computing_structure_refinement 'SHELXL-2014/6 (Sheldrick, 2014)'
_computing_structure_solution 'SHELXT-2014/5 (Sheldrick, 2014)'
_diffrn_ambient_temperature 295(2)
_diffrn_measured_fraction_theta_full 0.999
_diffrn_measured_fraction_theta_max 0.997
_diffrn_measurement_device_type 'Bruker-AXS VENTURE PHOTON-II'
_diffrn_measurement_method '\f and \w scans'
_diffrn_radiation_type MoK\a
_diffrn_radiation_wavelength 0.71073
_diffrn_reflns_av_R_equivalents 0.0620
_diffrn_reflns_av_unetI/netI 0.0802
_diffrn_reflns_Laue_measured_fraction_full 0.999
_diffrn_reflns_Laue_measured_fraction_max 0.997
_diffrn_reflns_limit_h_max 18
_diffrn_reflns_limit_h_min -18
_diffrn_reflns_limit_k_max 18
_diffrn_reflns_limit_k_min -18
_diffrn_reflns_limit_l_max 59
_diffrn_reflns_limit_l_min -59
_diffrn_reflns_number 194714
_diffrn_reflns_point_group_measured_fraction_full 0.999
_diffrn_reflns_point_group_measured_fraction_max 0.996
_diffrn_reflns_theta_full 25.242
_diffrn_reflns_theta_max 26.413
_diffrn_reflns_theta_min 2.290
_diffrn_source micro-focus
_exptl_absorpt_coefficient_mu 0.222
_exptl_absorpt_correction_T_max 0.8620
_exptl_absorpt_correction_T_min 0.5976
_exptl_absorpt_correction_type multi-scan
_exptl_absorpt_process_details 'SADABS-261/2 (Sheldrick, 2016)'
_exptl_crystal_colour yellow
_exptl_crystal_density_diffrn 1.320
_exptl_crystal_description Plate
_exptl_crystal_F_000 3840
_exptl_crystal_size_max 0.160
_exptl_crystal_size_mid 0.130
_exptl_crystal_size_min 0.030
_exptl_transmission_factor_max 0.8620
_exptl_transmission_factor_min 0.5976
_refine_diff_density_max 0.588
_refine_diff_density_min -0.472
_refine_diff_density_rms 0.079
_refine_ls_abs_structure_details
;
 Flack x determined using 26459 quotients [(I+)-(I-)]/[(I+)+(I-)]
 (Parsons, Flack and Wagner, Acta Cryst. B69 (2013) 249-259).
;
_refine_ls_abs_structure_Flack 0.04(3)
_refine_ls_extinction_coef .
_refine_ls_extinction_method none
_refine_ls_goodness_of_fit_ref 1.017
_refine_ls_hydrogen_treatment constr
_refine_ls_matrix_type full
_refine_ls_number_parameters 4538
_refine_ls_number_reflns 74852
_refine_ls_number_restraints 4035
_refine_ls_restrained_S_all 0.998
_refine_ls_R_factor_all 0.0976
_refine_ls_R_factor_gt 0.0873
_refine_ls_shift/su_max 0.000
_refine_ls_shift/su_mean 0.000
_refine_ls_structure_factor_coef Fsqd
_refine_ls_weighting_details 'w=1/[\s^2^(Fo^2^)+(0.1416P)^2^+13.2947P] where P=(Fo^2^+2Fc^2^)/3'
_refine_ls_weighting_scheme calc
_refine_ls_wR_factor_gt 0.2313
_refine_ls_wR_factor_ref 0.2410
_reflns_Friedel_coverage 0.998
_reflns_Friedel_fraction_full 0.999
_reflns_Friedel_fraction_max 0.995
_reflns_number_gt 64924
_reflns_number_total 74852
_reflns_threshold_expression 'I > 2\s(I)'
_cod_data_source_file Tetrahedron-2018-74-2769.cif
_cod_data_source_block 17217z
_cod_original_cell_volume 9191.5(15)
_cod_database_code 1566136
_shelx_space_group_comment
;
The symmetry employed for this shelxl refinement is uniquely defined
by the following loop, which should always be used as a source of
symmetry information in preference to the above space-group names.
They are only intended as comments.
;
_shelx_estimated_absorpt_t_min 0.965
_shelx_estimated_absorpt_t_max 0.993
_shelxl_version_number 2014/6

loop_
_space_group_symop_operation_xyz
'x, y, z'

loop_
_atom_site_label
_atom_site_type_symbol
_atom_site_fract_x
_atom_site_fract_y
_atom_site_fract_z
_atom_site_U_iso_or_equiv
_atom_site_adp_type
_atom_site_occupancy
_atom_site_site_symmetry_order
_atom_site_calc_flag
_atom_site_refinement_flags_posn
_atom_site_refinement_flags_adp
_atom_site_refinement_flags_occupancy
_atom_site_disorder_assembly
_atom_site_disorder_group
C1A C 0.2279(9) 0.1767(9) 0.0424(3) 0.044(2) Uani 1 1 d . U . . .
N1A N 0.1298(8) 0.2420(7) 0.0405(2) 0.043(2) Uani 1 1 d . U . . .
N2A N 0.1005(8) 0.3464(7) 0.0421(2) 0.045(2) Uani 1 1 d . U . . .
H2A H 0.0425 0.3900 0.0351 0.054 Uiso 1 1 calc R U . . .
C2A C 0.1543(9) 0.3840(8) 0.0536(3) 0.044(3) Uani 1 1 d . U . . .
O1A O 0.1162(8) 0.4788(7) 0.0555(2) 0.062(3) Uani 1 1 d . U . . .
C3A C 0.2609(9) 0.3073(10) 0.0625(3) 0.048(3) Uani 1 1 d . U . . .
H3AA H 0.2580 0.2903 0.0823 0.058 Uiso 1 1 calc R U . . .
H3AB H 0.3045 0.3381 0.0606 0.058 Uiso 1 1 calc R U . . .
C4A C 0.3084(9) 0.2093(9) 0.0451(3) 0.049(3) Uani 1 1 d . U . . .
H4AA H 0.3693 0.1548 0.0543 0.058 Uiso 1 1 calc R U . . .
C5A C 0.3389(13) 0.2292(12) 0.0144(4) 0.067(4) Uani 1 1 d . U . . .
H5AA H 0.3840 0.2572 0.0155 0.100 Uiso 1 1 d R U . . .
H5AB H 0.2778 0.2772 0.0049 0.100 Uiso 1 1 d R U . . .
H5AC H 0.3735 0.1654 0.0042 0.100 Uiso 1 1 d R U . . .
C6A C 0.2585(10) 0.0685(9) 0.0414(2) 0.043(2) Uani 1 1 d . U . . .
S1A S 0.1678(3) 0.0326(2) 0.03302(8) 0.0518(8) Uani 1 1 d . U . . .
C7A C 0.2580(10) -0.0973(10) 0.0365(3) 0.045(2) Uani 1 1 d . U . . .
C8A C 0.2399(11) -0.1802(10) 0.0343(3) 0.054(3) Uani 1 1 d . U . . .
H8AA H 0.1748 -0.1686 0.0301 0.065 Uiso 1 1 calc R U . . .
C9A C 0.3198(11) -0.2790(10) 0.0385(3) 0.049(3) Uani 1 1 d . U . . .
C10A C 0.4209(10) -0.2949(8) 0.0458(3) 0.045(2) Uani 1 1 d . U . . .
C11A C 0.4350(10) -0.2146(10) 0.0481(3) 0.050(3) Uani 1 1 d . U . . .
H11A H 0.5002 -0.2265 0.0523 0.060 Uiso 1 1 calc R U . . .
C12A C 0.3535(9) -0.1096(9) 0.0442(2) 0.041(2) Uani 1 1 d . U . . .
C13A C 0.3509(9) -0.0156(9) 0.0461(3) 0.043(2) Uani 1 1 d . U . . .
H13A H 0.4087 -0.0111 0.0504 0.051 Uiso 1 1 calc R U . . .
O2A O 0.3131(9) -0.3658(7) 0.0376(2) 0.064(3) Uani 1 1 d . U . . .
C14A C 0.2142(14) -0.3531(14) 0.0364(4) 0.071(4) Uani 1 1 d . U . . .
H14A H 0.2193 -0.4191 0.0344 0.106 Uiso 1 1 d R U . . .
H14B H 0.1796 -0.3103 0.0206 0.106 Uiso 1 1 d R U . . .
H14C H 0.1757 -0.3210 0.0535 0.106 Uiso 1 1 d R U . . .
O3A O 0.4905(8) -0.3957(6) 0.0497(3) 0.064(3) Uani 1 1 d . U . . .
C15A C 0.5887(12) -0.4196(11) 0.0595(4) 0.062(4) Uani 1 1 d . U . . .
H15A H 0.6286 -0.4922 0.0633 0.094 Uiso 1 1 d R U . . .
H15B H 0.5795 -0.3818 0.0765 0.094 Uiso 1 1 d R U . . .
H15C H 0.6242 -0.4010 0.0454 0.094 Uiso 1 1 d R U . . .
C1B C -0.2457(9) 0.7740(8) 0.0578(2) 0.040(2) Uani 1 1 d . U . . .
N1B N -0.2412(9) 0.7088(7) 0.0754(2) 0.049(2) Uani 1 1 d . U . . .
N2B N -0.1865(9) 0.6048(7) 0.0681(2) 0.053(3) Uani 1 1 d . U . . .
H2B H -0.1664 0.5600 0.0814 0.064 Uiso 1 1 calc R U . . .
C2B C -0.1634(10) 0.5705(9) 0.0414(3) 0.046(3) Uani 1 1 d . U . . .
O1B O -0.1177(8) 0.4781(7) 0.0361(2) 0.057(2) Uani 1 1 d . U . . .
C3B C -0.2019(11) 0.6545(9) 0.0197(3) 0.047(3) Uani 1 1 d . U . . .
H3BA H -0.1627 0.6278 0.0021 0.056 Uiso 1 1 calc R U . . .
H3BB H -0.2737 0.6775 0.0163 0.056 Uiso 1 1 calc R U . . .
C4B C -0.1923(9) 0.7438(8) 0.0292(2) 0.041(2) Uani 1 1 d . U . . .
H4BA H -0.2273 0.8014 0.0161 0.049 Uiso 1 1 calc R U . . .
C5B C -0.0778(11) 0.7135(11) 0.0303(4) 0.058(3) Uani 1 1 d . U . . .
H5BA H -0.0527 0.7187 0.0117 0.086 Uiso 1 1 d R U . . .
H5BB H -0.0384 0.6439 0.0370 0.086 Uiso 1 1 d R U . . .
H5BC H -0.0711 0.7591 0.0429 0.086 Uiso 1 1 d R U . . .
C6B C -0.3056(9) 0.8836(8) 0.0651(2) 0.037(2) Uani 1 1 d . U . . .
S1B S -0.3813(3) 0.9171(2) 0.09628(7) 0.0484(7) Uani 1 1 d . U . . .
C7B C -0.4220(9) 1.0448(7) 0.0906(2) 0.037(2) Uani 1 1 d . U . . .
C8B C -0.4910(9) 1.1278(8) 0.1077(2) 0.040(2) Uani 1 1 d . U . . .
H8BA H -0.5182 1.1171 0.1246 0.048 Uiso 1 1 calc R U . . .
C9B C -0.5174(8) 1.2256(8) 0.0988(3) 0.037(2) Uani 1 1 d . U . . .
C10B C -0.4824(9) 1.2451(9) 0.0734(3) 0.042(2) Uani 1 1 d . U . . .
C11B C -0.4140(9) 1.1647(8) 0.0566(3) 0.039(2) Uani 1 1 d . U . . .
H11B H -0.3882 1.1773 0.0397 0.047 Uiso 1 1 calc R U . . .
C12B C -0.3824(8) 1.0617(8) 0.0650(2) 0.035(2) Uani 1 1 d . U . . .
C13B C -0.3159(8) 0.9673(8) 0.0509(2) 0.037(2) Uani 1 1 d . U . . .
H13B H -0.2827 0.9634 0.0335 0.044 Uiso 1 1 calc R U . . .
O2B O -0.5849(7) 1.3144(6) 0.1142(2) 0.050(2) Uani 1 1 d . U . . .
C14B C -0.6224(12) 1.2991(10) 0.1408(3) 0.058(3) Uani 1 1 d . U . . .
H14D H -0.6502 1.3609 0.1519 0.088 Uiso 1 1 d R U . . .
H14E H -0.5670 1.2435 0.1506 0.088 Uiso 1 1 d R U . . .
H14F H -0.6756 1.2824 0.1380 0.088 Uiso 1 1 d R U . . .
O3B O -0.5189(9) 1.3458(7) 0.0668(2) 0.059(2) Uani 1 1 d . U . . .
C15B C -0.4887(13) 1.3722(10) 0.0405(3) 0.062(4) Uani 1 1 d . U . . .
H15D H -0.5197 1.4458 0.0392 0.093 Uiso 1 1 d R U . . .
H15E H -0.5111 1.3475 0.0253 0.093 Uiso 1 1 d R U . . .
H15F H -0.4149 1.3411 0.0393 0.093 Uiso 1 1 d R U . . .
C1C C 0.1195(9) 0.1653(8) 0.1153(2) 0.038(2) Uani 1 1 d . U . . .
N1C N 0.1497(8) 0.2319(8) 0.1190(2) 0.047(2) Uani 1 1 d . U . . .
N2C N 0.0741(9) 0.3343(8) 0.1200(3) 0.054(3) Uani 1 1 d . U . . .
H2C H 0.0909 0.3765 0.1269 0.065 Uiso 1 1 calc R U . . .
C2C C -0.0243(11) 0.3756(10) 0.1112(3) 0.051(3) Uani 1 1 d . U . . .
O1C O -0.0833(9) 0.4702(7) 0.1138(2) 0.064(3) Uani 1 1 d . U . . .
C3C C -0.0518(10) 0.3028(10) 0.0998(3) 0.051(3) Uani 1 1 d . U . . .
H3CA H -0.0382 0.2974 0.0796 0.061 Uiso 1 1 calc R U . . .
H3CB H -0.1251 0.3293 0.1032 0.061 Uiso 1 1 calc R U . . .
C4C C 0.0082(9) 0.1950(9) 0.1130(3) 0.044(2) Uani 1 1 d . U . . .
H4CA H 0.0034 0.1449 0.1011 0.052 Uiso 1 1 calc R U . . .
C5C C -0.0353(12) 0.1942(13) 0.1425(3) 0.064(4) Uani 1 1 d . U . . .
H5CA H 0.0100 0.1304 0.1517 0.097 Uiso 1 1 d R U . . .
H5CB H -0.1023 0.2011 0.1412 0.097 Uiso 1 1 d R U . . .
H5CC H -0.0409 0.2506 0.1533 0.097 Uiso 1 1 d R U . . .
C6C C 0.1987(9) 0.0563(9) 0.1161(2) 0.039(2) Uani 1 1 d . U . . .
S1C S 0.3253(3) 0.0214(2) 0.12395(8) 0.0492(7) Uani 1 1 d . U . . .
C7C C 0.3613(10) -0.1052(9) 0.1232(3) 0.045(3) Uani 1 1 d . U . . .
C8C C 0.4588(9) -0.1898(9) 0.1291(3) 0.045(3) Uani 1 1 d . U . . .
H8CA H 0.5129 -0.1795 0.1336 0.053 Uiso 1 1 calc R U . . .
C9C C 0.4733(10) -0.2885(9) 0.1282(3) 0.045(2) Uani 1 1 d . U . . .
C10C C 0.3900(10) -0.3043(9) 0.1207(3) 0.044(2) Uani 1 1 d . U . . .
C11C C 0.2938(10) -0.2228(9) 0.1159(3) 0.048(3) Uani 1 1 d . U . . .
H11C H 0.2394 -0.2335 0.1120 0.057 Uiso 1 1 calc R U . . .
C12C C 0.2794(9) -0.1220(9) 0.1169(2) 0.039(2) Uani 1 1 d . U . . .
C13C C 0.1866(9) -0.0247(9) 0.1125(3) 0.042(2) Uani 1 1 d . U . . .
H13C H 0.1245 -0.0193 0.1077 0.051 Uiso 1 1 calc R U . . .
O2C O 0.5629(8) -0.3762(7) 0.1334(2) 0.063(3) Uani 1 1 d . U . . .
C14C C 0.6499(12) -0.3656(15) 0.1413(5) 0.085(5) Uani 1 1 d . U . . .
H14G H 0.7072 -0.4324 0.1455 0.128 Uiso 1 1 d R U . . .
H14H H 0.6308 -0.3226 0.1578 0.128 Uiso 1 1 d R U . . .
H14I H 0.6691 -0.3349 0.1261 0.128 Uiso 1 1 d R U . . .
O3C O 0.4162(8) -0.4071(7) 0.1195(2) 0.059(2) Uani 1 1 d . U . . .
C15C C 0.3422(14) -0.4302(11) 0.1108(4) 0.069(4) Uani 1 1 d . U . . .
H15G H 0.3666 -0.5023 0.1135 0.103 Uiso 1 1 d R U . . .
H15H H 0.3297 -0.4134 0.0912 0.103 Uiso 1 1 d R U . . .
H15I H 0.2793 -0.3907 0.1217 0.103 Uiso 1 1 d R U . . .
C1D C -0.0318(11) 0.7719(8) 0.1138(2) 0.044(3) Uani 1 1 d . U . . .
N1D N 0.0342(11) 0.7045(8) 0.0952(2) 0.057(3) Uani 1 1 d . U . . .
N2D N 0.0778(11) 0.6011(8) 0.1039(3) 0.063(3) Uani 1 1 d . U . . .
H2D H 0.0969 0.5557 0.0907 0.076 Uiso 1 1 calc R U . . .
C2D C 0.0926(10) 0.5659(10) 0.1303(3) 0.049(3) Uani 1 1 d . U . . .
O1D O 0.1424(9) 0.4736(7) 0.1356(3) 0.069(3) Uani 1 1 d . U . . .
C3D C 0.0473(12) 0.6489(9) 0.1523(3) 0.054(3) Uani 1 1 d . U . . .
H3DA H 0.0966 0.6709 0.1560 0.065 Uiso 1 1 calc R U . . .
H3DB H 0.0342 0.6215 0.1697 0.065 Uiso 1 1 calc R U . . .
C4D C -0.0536(11) 0.7420(9) 0.1429(3) 0.050(3) Uani 1 1 d . U . . .
H4DA H -0.0738 0.7993 0.1560 0.060 Uiso 1 1 calc R U . . .
C5D C -0.1404(12) 0.7178(12) 0.1417(3) 0.062(3) Uani 1 1 d . U . . .
H5DA H -0.2019 0.7781 0.1358 0.094 Uiso 1 1 d R U . . .
H5DB H -0.1527 0.6971 0.1601 0.094 Uiso 1 1 d R U . . .
H5DC H -0.1216 0.6630 0.1285 0.094 Uiso 1 1 d R U . . .
C6D C -0.0760(11) 0.8785(9) 0.1051(3) 0.045(2) Uani 1 1 d . U . . .
S1D S -0.0349(3) 0.9103(2) 0.07354(7) 0.0524(8) Uani 1 1 d . U . . .
C7D C -0.1204(10) 1.0409(8) 0.0790(3) 0.043(2) Uani 1 1 d . U . . .
C8D C -0.1326(10) 1.1231(9) 0.0617(3) 0.044(3) Uani 1 1 d . U . . .
H8DA H -0.0923 1.1108 0.0452 0.053 Uiso 1 1 calc R U . . .
C9D C -0.2043(10) 1.2216(9) 0.0694(3) 0.045(2) Uani 1 1 d . U . . .
C10D C -0.2592(9) 1.2423(8) 0.0957(3) 0.039(2) Uani 1 1 d . U . . .
C11D C -0.2473(10) 1.1602(8) 0.1127(3) 0.046(3) Uani 1 1 d . U . . .
H11D H -0.2861 1.1728 0.1295 0.055 Uiso 1 1 calc R U . . .
C12D C -0.1767(10) 1.0583(8) 0.1044(3) 0.042(2) Uani 1 1 d . U . . .
C13D C -0.1536(10) 0.9645(8) 0.1186(3) 0.041(2) Uani 1 1 d . U . . .
H13D H -0.1873 0.9617 0.1353 0.049 Uiso 1 1 calc R U . . .
O2D O -0.2259(8) 1.3087(7) 0.0545(2) 0.056(2) Uani 1 1 d . U . . .
C14D C -0.1732(18) 1.2948(14) 0.0279(4) 0.082(5) Uani 1 1 d . U . . .
H14J H -0.1822 1.3597 0.0213 0.123 Uiso 1 1 d R U . . .
H14K H -0.2012 1.2686 0.0146 0.123 Uiso 1 1 d R U . . .
H14L H -0.1010 1.2467 0.0298 0.123 Uiso 1 1 d R U . . .
O3D O -0.3190(8) 1.3431(7) 0.1017(2) 0.058(2) Uani 1 1 d . U . . .
C15D C -0.3732(13) 1.3682(10) 0.1284(4) 0.069(4) Uani 1 1 d . U . . .
H15J H -0.3749 1.4280 0.1361 0.104 Uiso 1 1 d R U . . .
H15K H -0.3389 1.3112 0.1412 0.104 Uiso 1 1 d R U . . .
H15L H -0.4425 1.3824 0.1261 0.104 Uiso 1 1 d R U . . .
C1E C 0.6145(10) 0.4011(9) 0.2117(2) 0.041(2) Uani 1 1 d . U . . .
N1E N 0.6457(8) 0.3038(8) 0.2076(2) 0.044(2) Uani 1 1 d . U . . .
N2E N 0.5706(10) 0.2738(10) 0.2076(3) 0.055(3) Uani 1 1 d . U . . .
H2E H 0.5885 0.2160 0.1996 0.066 Uiso 1 1 calc R U . . .
C2E C 0.4738(11) 0.3250(11) 0.2189(3) 0.050(3) Uani 1 1 d . U . . .
O1E O 0.4176(9) 0.2903(9) 0.2200(2) 0.064(3) Uani 1 1 d . U . . .
C3E C 0.4452(10) 0.4300(10) 0.2316(3) 0.046(3) Uani 1 1 d . U . . .
H3EA H 0.4650 0.4206 0.2511 0.056 Uiso 1 1 calc R U . . .
H3EB H 0.3710 0.4750 0.2312 0.056 Uiso 1 1 calc R U . . .
C4E C 0.4986(9) 0.4814(10) 0.2153(3) 0.044(2) Uani 1 1 d . U . . .
H4EA H 0.4915 0.5387 0.2266 0.052 Uiso 1 1 calc R U . . .
C5E C 0.4558(12) 0.5220(12) 0.1870(3) 0.058(3) Uani 1 1 d . U . . .
H5EA H 0.5106 0.5124 0.1739 0.087 Uiso 1 1 d R U . . .
H5EB H 0.4059 0.5942 0.1884 0.087 Uiso 1 1 d R U . . .
H5EC H 0.4231 0.4856 0.1803 0.087 Uiso 1 1 d R U . . .
C6E C 0.6908(9) 0.4311(9) 0.2120(2) 0.041(2) Uani 1 1 d . U . . .
S1E S 0.8196(3) 0.3378(2) 0.20427(8) 0.0496(7) Uani 1 1 d . U . . .
C7E C 0.8614(10) 0.4263(10) 0.2086(3) 0.044(2) Uani 1 1 d . U . . .
C8E C 0.9591(10) 0.4094(10) 0.2062(3) 0.050(3) Uani 1 1 d . U . . .
H8EA H 1.0140 0.3441 0.2018 0.060 Uiso 1 1 calc R U . . .
C9E C 0.9756(9) 0.4893(9) 0.2104(3) 0.043(2) Uani 1 1 d . U . . .
C10E C 0.8927(10) 0.5920(9) 0.2167(3) 0.046(3) Uani 1 1 d . U . . .
C11E C 0.7920(9) 0.6066(9) 0.2181(3) 0.042(2) Uani 1 1 d . U . . .
H11E H 0.7364 0.6723 0.2216 0.050 Uiso 1 1 calc R U . . .
C12E C 0.7741(9) 0.5269(9) 0.2146(3) 0.041(2) Uani 1 1 d . U . . .
C13E C 0.6805(10) 0.5252(10) 0.2171(2) 0.042(2) Uani 1 1 d . U . . .
H13E H 0.6175 0.5830 0.2218 0.051 Uiso 1 1 calc R U . . .
O2E O 1.0707(7) 0.4837(8) 0.2088(3) 0.063(3) Uani 1 1 d . U . . .
C14E C 1.1570(11) 0.3867(12) 0.2023(4) 0.063(4) Uani 1 1 d . U . . .
H14M H 1.2177 0.3930 0.2006 0.095 Uiso 1 1 d R U . . .
H14N H 1.1469 0.3622 0.1848 0.095 Uiso 1 1 d R U . . .
H14O H 1.1652 0.3388 0.2172 0.095 Uiso 1 1 d R U . . .
O3E O 0.9229(8) 0.6623(8) 0.2200(2) 0.060(2) Uani 1 1 d . U . . .
C15E C 0.8434(13) 0.7669(11) 0.2281(4) 0.063(4) Uani 1 1 d . U . . .
H15M H 0.8755 0.8045 0.2342 0.094 Uiso 1 1 d R U . . .
H15N H 0.8004 0.7637 0.2432 0.094 Uiso 1 1 d R U . . .
H15O H 0.8020 0.8010 0.2121 0.094 Uiso 1 1 d R U . . .
C1F C 0.5045(11) -0.0831(10) 0.2200(3) 0.051(3) Uani 1 1 d . U . . .
N1F N 0.5621(10) -0.0732(10) 0.2365(3) 0.057(3) Uani 1 1 d . U . . .
N2F N 0.6034(11) -0.0134(10) 0.2272(3) 0.061(3) Uani 1 1 d . U . . .
H2F H 0.6236 0.0120 0.2400 0.073 Uiso 1 1 calc R U . . .
C2F C 0.6155(11) 0.0093(10) 0.2006(3) 0.055(3) Uani 1 1 d . U . . .
O1F O 0.6588(8) 0.0569(7) 0.1932(3) 0.064(3) Uani 1 1 d . U . . .
C3F C 0.5802(12) -0.0412(12) 0.1797(3) 0.059(3) Uani 1 1 d . U . . .
H3FA H 0.5700 -0.0072 0.1615 0.071 Uiso 1 1 calc R U . . .
H3FB H 0.6323 -0.1131 0.1772 0.071 Uiso 1 1 calc R U . . .
C4F C 0.4798(11) -0.0325(10) 0.1909(3) 0.052(3) Uani 1 1 d . U . . .
H4FA H 0.4609 -0.0721 0.1786 0.062 Uiso 1 1 calc R U . . .
C5F C 0.3874(12) 0.0807(11) 0.1934(4) 0.065(4) Uani 1 1 d . U . . .
H5FA H 0.3845 0.1177 0.1764 0.097 Uiso 1 1 d R U . . .
H5FB H 0.3972 0.1140 0.2091 0.097 Uiso 1 1 d R U . . .
H5FC H 0.3240 0.0797 0.1963 0.097 Uiso 1 1 d R U . . .
C6F C 0.4554(12) -0.1430(10) 0.2293(3) 0.050(3) Uani 1 1 d . U . . .
S1F S 0.4890(3) -0.2046(3) 0.26224(7) 0.0539(8) Uani 1 1 d . U . . .
C7F C 0.4018(9) -0.2496(9) 0.2584(3) 0.042(2) Uani 1 1 d . U . . .
C8F C 0.3846(10) -0.3113(10) 0.2777(3) 0.047(3) Uani 1 1 d . U . . .
H8FA H 0.4211 -0.3330 0.2942 0.057 Uiso 1 1 calc R U . . .
C9F C 0.3126(10) -0.3398(10) 0.2718(3) 0.046(2) Uani 1 1 d . U . . .
C10F C 0.2630(9) -0.3116(10) 0.2459(3) 0.047(2) Uani 1 1 d . U . . .
C11F C 0.2796(9) -0.2505(9) 0.2265(3) 0.045(2) Uani 1 1 d . U . . .
H11F H 0.2438 -0.2294 0.2098 0.054 Uiso 1 1 calc R U . . .
C12F C 0.3541(10) -0.2214(9) 0.2331(3) 0.043(2) Uani 1 1 d . U . . .
C13F C 0.3847(11) -0.1601(10) 0.2153(3) 0.049(3) Uani 1 1 d . U . . .
H13F H 0.3609 -0.1361 0.1973 0.059 Uiso 1 1 calc R U . . .
O2F O 0.2907(10) -0.3993(9) 0.2888(3) 0.073(3) Uani 1 1 d . U . . .
C14F C 0.347(2) -0.4397(18) 0.3124(5) 0.095(6) Uani 1 1 d . U . . .
H14P H 0.3299 -0.4876 0.3213 0.143 Uiso 1 1 d R U . . .
H14Q H 0.3321 -0.3851 0.3254 0.143 Uiso 1 1 d R U . . .
H14R H 0.4195 -0.4747 0.3072 0.143 Uiso 1 1 d R U . . .
O3F O 0.1984(7) -0.3493(8) 0.2419(2) 0.058(2) Uani 1 1 d . U . . .
C15F C 0.1480(12) -0.3321(13) 0.2166(3) 0.062(4) Uani 1 1 d . U . . .
H15P H 0.1283 -0.3834 0.2142 0.093 Uiso 1 1 d R U . . .
H15Q H 0.1934 -0.3362 0.2011 0.093 Uiso 1 1 d R U . . .
H15R H 0.0875 -0.2649 0.2169 0.093 Uiso 1 1 d R U . . .
C1G C 0.7284(10) 0.2923(10) 0.2812(2) 0.042(2) Uani 1 1 d . U . . .
N1G N 0.6311(8) 0.3246(8) 0.2838(2) 0.044(2) Uani 1 1 d . U . . .
N2G N 0.6031(8) 0.2474(9) 0.2832(2) 0.050(2) Uani 1 1 d . U . . .
H2G H 0.5425 0.2635 0.2898 0.060 Uiso 1 1 calc R U . . .
C2G C 0.6636(10) 0.1499(10) 0.2732(3) 0.047(3) Uani 1 1 d . U . . .
O1G O 0.6285(10) 0.0889(9) 0.2736(3) 0.071(3) Uani 1 1 d . U . . .
C3G C 0.7664(12) 0.1241(11) 0.2618(3) 0.054(3) Uani 1 1 d . U . . .
H3GA H 0.7618 0.1434 0.2421 0.065 Uiso 1 1 calc R U . . .
H3GB H 0.8122 0.0502 0.2631 0.065 Uiso 1 1 calc R U . . .
C4G C 0.8118(10) 0.1789(10) 0.2778(3) 0.046(2) Uani 1 1 d . U . . .
H4GA H 0.8699 0.1750 0.2665 0.055 Uiso 1 1 calc R U . . .
C5G C 0.8501(14) 0.1314(13) 0.3068(3) 0.067(4) Uani 1 1 d . U . . .
H5GA H 0.8372 0.1849 0.3199 0.101 Uiso 1 1 d R U . . .
H5GB H 0.9228 0.0832 0.3053 0.101 Uiso 1 1 d R U . . .
H5GC H 0.8143 0.0962 0.3133 0.101 Uiso 1 1 d R U . . .
C6G C 0.7598(9) 0.3700(10) 0.2839(3) 0.045(3) Uani 1 1 d . U . . .
S1G S 0.6653(2) 0.4948(3) 0.29355(8) 0.0508(7) Uani 1 1 d . U . . .
C7G C 0.7569(10) 0.5320(10) 0.2930(3) 0.046(3) Uani 1 1 d . U . . .
C8G C 0.7391(11) 0.6318(10) 0.3001(3) 0.047(3) Uani 1 1 d . U . . .
H8GA H 0.6733 0.6848 0.3051 0.056 Uiso 1 1 calc R U . . .
C9G C 0.8224(10) 0.6471(10) 0.2992(3) 0.044(2) Uani 1 1 d . U . . .
C10G C 0.9228(10) 0.5657(10) 0.2920(3) 0.049(3) Uani 1 1 d . U . . .
C11G C 0.9384(10) 0.4701(11) 0.2862(3) 0.050(3) Uani 1 1 d . U . . .
H11G H 1.0052 0.4170 0.2821 0.060 Uiso 1 1 calc R U . . .
C12G C 0.8571(10) 0.4498(10) 0.2860(2) 0.045(2) Uani 1 1 d . U . . .
C13G C 0.8544(9) 0.3598(9) 0.2812(3) 0.040(2) Uani 1 1 d . U . . .
H13G H 0.9131 0.2976 0.2765 0.048 Uiso 1 1 calc R U . . .
O2G O 0.8171(9) 0.7406(8) 0.3048(2) 0.065(3) Uani 1 1 d . U . . .
C14G C 0.7173(14) 0.8270(12) 0.3095(5) 0.074(5) Uani 1 1 d . U . . .
H14S H 0.7231 0.8862 0.3138 0.111 Uiso 1 1 d R U . . .
H14T H 0.6829 0.8129 0.3250 0.111 Uiso 1 1 d R U . . .
H14U H 0.6783 0.8402 0.2928 0.111 Uiso 1 1 d R U . . .
O3G O 0.9971(8) 0.5930(9) 0.2930(3) 0.068(3) Uani 1 1 d . U . . .
C15G C 1.1016(11) 0.5138(12) 0.2829(4) 0.068(4) Uani 1 1 d . U . . .
H15S H 1.1498 0.5368 0.2861 0.102 Uiso 1 1 d R U . . .
H15T H 1.1008 0.5027 0.2630 0.102 Uiso 1 1 d R U . . .
H15U H 1.1220 0.4505 0.2929 0.102 Uiso 1 1 d R U . . .
C1H C 0.2619(10) 0.1499(10) 0.2803(3) 0.046(3) Uani 1 1 d . U . . .
N1H N 0.2706(10) 0.2100(10) 0.2621(2) 0.055(3) Uani 1 1 d . U . . .
N2H N 0.3294(10) 0.2532(10) 0.2702(2) 0.056(3) Uani 1 1 d . U . . .
H2H H 0.3563 0.2734 0.2570 0.067 Uiso 1 1 calc R U . . .
C2H C 0.3471(11) 0.2657(11) 0.2962(3) 0.049(3) Uani 1 1 d . U . . .
O1H O 0.3941(8) 0.3133(9) 0.3017(2) 0.059(2) Uani 1 1 d . U . . .
C3H C 0.3069(11) 0.2200(11) 0.3190(3) 0.051(3) Uani 1 1 d . U . . .
H3HA H 0.3496 0.2021 0.3353 0.061 Uiso 1 1 calc R U . . .
H3HB H 0.2370 0.2711 0.3248 0.061 Uiso 1 1 calc R U . . .
C4H C 0.3079(10) 0.1253(10) 0.3084(3) 0.046(2) Uani 1 1 d . U . . .
H4HA H 0.2673 0.1066 0.3214 0.055 Uiso 1 1 calc R U . . .
C5H C 0.4217(14) 0.0358(14) 0.3064(4) 0.076(5) Uani 1 1 d . U . . .
H5HA H 0.4228 -0.0282 0.3040 0.115 Uiso 1 1 d R U . . .
H5HB H 0.4559 0.0333 0.3233 0.115 Uiso 1 1 d R U . . .
H5HC H 0.4567 0.0471 0.2904 0.115 Uiso 1 1 d R U . . .
C6H C 0.1990(11) 0.1062(11) 0.2714(3) 0.051(3) Uani 1 1 d . U . . .
S1H S 0.1437(3) 0.1400(3) 0.23775(7) 0.0514(8) Uani 1 1 d . U . . .
C7H C 0.0954(9) 0.0562(9) 0.2417(3) 0.041(2) Uani 1 1 d . U . . .
C8H C 0.0363(11) 0.0427(10) 0.2234(3) 0.049(3) Uani 1 1 d . U . . .
H8HA H 0.0182 0.0792 0.2065 0.059 Uiso 1 1 calc R U . . .
C9H C 0.0025(9) -0.0282(8) 0.2304(2) 0.039(2) Uani 1 1 d . U . . .
C10H C 0.0272(9) -0.0800(9) 0.2564(3) 0.042(2) Uani 1 1 d . U . . .
C11H C 0.0873(10) -0.0663(9) 0.2748(3) 0.043(2) Uani 1 1 d . U . . .
H11H H 0.1051 -0.1027 0.2917 0.051 Uiso 1 1 calc R U . . .
C12H C 0.1224(9) 0.0047(9) 0.2679(2) 0.040(2) Uani 1 1 d . U . . .
C13H C 0.1818(10) 0.0325(10) 0.2839(3) 0.044(3) Uani 1 1 d . U . . .
H13H H 0.2072 0.0034 0.3013 0.053 Uiso 1 1 calc R U . . .
O2H O -0.0597(9) -0.0476(9) 0.2140(2) 0.063(3) Uani 1 1 d . U . . .
C14H C -0.1025(13) 0.0162(16) 0.1886(3) 0.069(4) Uani 1 1 d . U . . .
H14V H -0.1577 0.0077 0.1821 0.103 Uiso 1 1 d R U . . .
H14W H -0.0493 -0.0050 0.1741 0.103 Uiso 1 1 d R U . . .
H14X H -0.1283 0.0873 0.1932 0.103 Uiso 1 1 d R U . . .
O3H O -0.0139(9) -0.1415(8) 0.2609(2) 0.062(3) Uani 1 1 d . U . . .
C15H C 0.0012(14) -0.1896(13) 0.2865(4) 0.067(4) Uani 1 1 d . U . . .
H15V H -0.0492 -0.2107 0.2899 0.100 Uiso 1 1 d R U . . .
H15W H -0.0056 -0.1427 0.3011 0.100 Uiso 1 1 d R U . . .
H15X H 0.0692 -0.2490 0.2866 0.100 Uiso 1 1 d R U . . .
C1I C 1.0412(9) 0.1664(10) 0.3804(2) 0.039(2) Uani 1 1 d . U . . .
N1I N 0.9762(7) 0.1364(9) 0.3786(2) 0.049(2) Uani 1 1 d . U . . .
N2I N 0.8742(7) 0.2084(10) 0.3777(2) 0.051(3) Uani 1 1 d . U . . .
H2I H 0.8330 0.1882 0.3723 0.061 Uiso 1 1 calc R U . . .
C2I C 0.8315(9) 0.3108(11) 0.3848(3) 0.049(3) Uani 1 1 d . U . . .
O1I O 0.7378(7) 0.3698(10) 0.3833(2) 0.066(3) Uani 1 1 d . U . . .
C3I C 0.9049(9) 0.3402(11) 0.3956(3) 0.050(3) Uani 1 1 d . U . . .
H3IA H 0.9115 0.3272 0.4157 0.060 Uiso 1 1 calc R U . . .
H3IB H 0.8779 0.4134 0.3926 0.060 Uiso 1 1 calc R U . . .
C4I C 1.0112(9) 0.2799(10) 0.3808(3) 0.047(3) Uani 1 1 d . U . . .
H4IA H 1.0620 0.2885 0.3911 0.057 Uiso 1 1 calc R U . . .
C5I C 1.0068(13) 0.3179(13) 0.3500(3) 0.067(4) Uani 1 1 d . U . . .
H5IA H 0.9799 0.3910 0.3499 0.100 Uiso 1 1 d R U . . .
H5IB H 0.9627 0.3022 0.3395 0.100 Uiso 1 1 d R U . . .
H5IC H 1.0750 0.2840 0.3414 0.100 Uiso 1 1 d R U . . .
C6I C 1.1516(9) 0.0886(10) 0.3797(3) 0.044(3) Uani 1 1 d . U . . .
S1I S 1.1866(2) -0.0358(3) 0.36919(8) 0.0500(7) Uani 1 1 d . U . . .
C7I C 1.3169(10) -0.0745(10) 0.3728(3) 0.045(2) Uani 1 1 d . U . . .
C8I C 1.3987(10) -0.1691(11) 0.3667(3) 0.051(3) Uani 1 1 d . U . . .
H8IA H 1.3877 -0.2201 0.3595 0.062 Uiso 1 1 calc R U . . .
C9I C 1.4974(9) -0.1902(9) 0.3711(3) 0.046(3) Uani 1 1 d . U . . .
C10I C 1.5135(9) -0.1098(10) 0.3799(3) 0.043(2) Uani 1 1 d . U . . .
C11I C 1.4324(8) -0.0134(9) 0.3854(3) 0.039(2) Uani 1 1 d . U . . .
H11I H 1.4434 0.0385 0.3918 0.047 Uiso 1 1 calc R U . . .
C12I C 1.3300(8) 0.0059(9) 0.3813(2) 0.036(2) Uani 1 1 d . U . . .
C13I C 1.2345(9) 0.1005(10) 0.3850(3) 0.044(2) Uani 1 1 d . U . . .
H13I H 1.2293 0.1624 0.3903 0.052 Uiso 1 1 calc R U . . .
O2I O 1.5866(7) -0.2815(7) 0.3657(3) 0.064(3) Uani 1 1 d . U . . .
C14I C 1.5744(13) -0.3694(11) 0.3601(4) 0.071(4) Uani 1 1 d . U . . .
H14Y H 1.6409 -0.4306 0.3590 0.107 Uiso 1 1 d R U . . .
H14Z H 1.5409 -0.3594 0.3425 0.107 Uiso 1 1 d R U . . .
H15Y H 1.5331 -0.3763 0.3751 0.107 Uiso 1 1 d R U . . .
O3I O 1.6155(7) -0.1409(8) 0.3833(2) 0.061(3) Uani 1 1 d . U . . .
C15I C 1.6378(10) -0.0674(13) 0.3938(4) 0.063(4) Uani 1 1 d . U . . .
H15Z H 1.7103 -0.0994 0.3970 0.094 Uiso 1 1 d R U . . .
H16A H 1.5995 -0.0397 0.4112 0.094 Uiso 1 1 d R U . . .
H16B H 1.6189 -0.0128 0.3803 0.094 Uiso 1 1 d R U . . .
C1J C 0.4409(9) 0.2827(11) 0.3911(3) 0.048(3) Uani 1 1 d . U . . .
N1J N 0.5037(8) 0.2179(10) 0.4097(2) 0.054(3) Uani 1 1 d . U . . .
N2J N 0.6108(8) 0.1731(10) 0.4035(3) 0.057(3) Uani 1 1 d . U . . .
H2J H 0.6516 0.1508 0.4175 0.068 Uiso 1 1 calc R U . . .
C2J C 0.6516(9) 0.1635(10) 0.3786(3) 0.045(2) Uani 1 1 d . U . . .
O1J O 0.7468(7) 0.1193(8) 0.3743(2) 0.063(3) Uani 1 1 d . U . . .
C3J C 0.5764(10) 0.2098(12) 0.3542(3) 0.057(3) Uani 1 1 d . U . . .
H3JA H 0.6095 0.2251 0.3383 0.069 Uiso 1 1 calc R U . . .
H3JB H 0.5569 0.1607 0.3480 0.069 Uiso 1 1 calc R U . . .
C4J C 0.4818(9) 0.3073(11) 0.3644(3) 0.050(3) Uani 1 1 d . U . . .
H4JA H 0.4293 0.3284 0.3501 0.061 Uiso 1 1 calc R U . . .
C5J C 0.5010(12) 0.3955(13) 0.3689(4) 0.066(4) Uani 1 1 d . U . . .
H5JA H 0.4411 0.4514 0.3780 0.099 Uiso 1 1 d R U . . .
H5JB H 0.5148 0.4183 0.3511 0.099 Uiso 1 1 d R U . . .
H5JC H 0.5593 0.3731 0.3807 0.099 Uiso 1 1 d R U . . .
C6J C 0.3331(9) 0.3326(10) 0.3988(2) 0.042(2) Uani 1 1 d . U . . .
S1J S 0.2935(2) 0.2995(3) 0.43079(8) 0.0561(9) Uani 1 1 d . U . . .
C7J C 0.1652(9) 0.3901(10) 0.4240(3) 0.047(3) Uani 1 1 d . U . . .
C8J C 0.0813(9) 0.4096(11) 0.4420(3) 0.048(3) Uani 1 1 d . U . . .
H8JA H 0.0899 0.3762 0.4593 0.058 Uiso 1 1 calc R U . . .
C9J C -0.0163(9) 0.4817(10) 0.4327(3) 0.044(2) Uani 1 1 d . U . . .
C10J C -0.0304(9) 0.5303(9) 0.4069(3) 0.044(2) Uani 1 1 d . U . . .
C11J C 0.0553(9) 0.5090(9) 0.3890(3) 0.042(2) Uani 1 1 d . U . . .
H11J H 0.0464 0.5422 0.3717 0.050 Uiso 1 1 calc R U . . .
C12J C 0.1545(9) 0.4366(9) 0.3978(3) 0.041(2) Uani 1 1 d . U . . .
C13J C 0.2521(10) 0.4062(11) 0.3839(3) 0.051(3) Uani 1 1 d . U . . .
H13J H 0.2598 0.4334 0.3668 0.061 Uiso 1 1 calc R U . . .
O2J O -0.1049(7) 0.5082(9) 0.4483(2) 0.060(2) Uani 1 1 d . U . . .
C14J C -0.0955(15) 0.461(2) 0.4745(4) 0.096(7) Uani 1 1 d . U . . .
H16C H -0.1626 0.4769 0.4819 0.144 Uiso 1 1 d R U . . .
H16D H -0.0641 0.4847 0.4873 0.144 Uiso 1 1 d R U . . .
H16E H -0.0533 0.3873 0.4723 0.144 Uiso 1 1 d R U . . .
O3J O -0.1288(7) 0.5960(7) 0.4005(2) 0.055(2) Uani 1 1 d . U . . .
C15J C -0.1473(11) 0.6463(13) 0.3730(3) 0.063(4) Uani 1 1 d . U . . .
H16F H -0.2185 0.6744 0.3686 0.094 Uiso 1 1 d R U . . .
H16G H -0.1045 0.5970 0.3588 0.094 Uiso 1 1 d R U . . .
H16H H -0.1312 0.7007 0.3734 0.094 Uiso 1 1 d R U . . .
C1K C 1.0371(9) 0.0561(10) 0.4537(3) 0.042(2) Uani 1 1 d . U . . .
N1K N 0.9706(8) 0.1548(8) 0.4556(2) 0.049(2) Uani 1 1 d . U . . .
N2K N 0.8653(8) 0.1816(9) 0.4560(3) 0.050(3) Uani 1 1 d . U . . .
H2K H 0.8215 0.2428 0.4618 0.060 Uiso 1 1 calc R U . . .
C2K C 0.8265(9) 0.1240(11) 0.4486(3) 0.049(3) Uani 1 1 d . U . . .
O1K O 0.7312(7) 0.1624(9) 0.4494(2) 0.067(3) Uani 1 1 d . U . . .
C3K C 0.9025(9) 0.0191(10) 0.4379(3) 0.046(3) Uani 1 1 d . U . . .
H3KA H 0.9169 0.0223 0.4179 0.055 Uiso 1 1 calc R U . . .
H3KB H 0.8742 -0.0264 0.4406 0.055 Uiso 1 1 calc R U . . .
C4K C 1.0032(9) -0.0231(10) 0.4542(3) 0.049(3) Uani 1 1 d . U . . .
H4KA H 1.0566 -0.0844 0.4442 0.058 Uiso 1 1 calc R U . . .
C5K C 0.9919(12) -0.0546(13) 0.4838(3) 0.059(3) Uani 1 1 d . U . . .
H5KA H 0.9836 -0.1141 0.4832 0.089 Uiso 1 1 d R U . . .
H5KB H 0.9323 0.0010 0.4930 0.089 Uiso 1 1 d R U . . .
H5KC H 1.0523 -0.0708 0.4939 0.089 Uiso 1 1 d R U . . .
C6K C 1.1434(9) 0.0264(10) 0.4552(3) 0.042(2) Uani 1 1 d . U . . .
S1K S 1.1768(2) 0.1166(2) 0.46591(8) 0.0491(7) Uani 1 1 d . U . . .
C7K C 1.3071(9) 0.0261(10) 0.4628(3) 0.041(2) Uani 1 1 d . U . . .
C8K C 1.3885(10) 0.0447(11) 0.4685(3) 0.048(3) Uani 1 1 d . U . . .
H8KA H 1.3763 0.1091 0.4742 0.058 Uiso 1 1 calc R U . . .
C9K C 1.4862(10) -0.0376(11) 0.4653(3) 0.048(3) Uani 1 1 d . U . . .
C10K C 1.5078(9) -0.1361(10) 0.4561(3) 0.045(3) Uani 1 1 d . U . . .
C11K C 1.4253(9) -0.1504(10) 0.4504(3) 0.045(3) Uani 1 1 d . U . . .
H11K H 1.4385 -0.2145 0.4441 0.054 Uiso 1 1 calc R U . . .
C12K C 1.3227(9) -0.0703(9) 0.4538(3) 0.040(2) Uani 1 1 d . U . . .
C13K C 1.2283(9) -0.0688(10) 0.4496(3) 0.042(2) Uani 1 1 d . U . . .
H13K H 1.2244 -0.1256 0.4438 0.051 Uiso 1 1 calc R U . . .
O2K O 1.5745(8) -0.0347(9) 0.4694(2) 0.065(3) Uani 1 1 d . U . . .
C14K C 1.5644(14) 0.0641(16) 0.4739(4) 0.077(5) Uani 1 1 d . U . . .
H16I H 1.6308 0.0589 0.4715 0.116 Uiso 1 1 d R U . . .
H16J H 1.5375 0.0871 0.4927 0.116 Uiso 1 1 d R U . . .
H16K H 1.5181 0.1125 0.4605 0.116 Uiso 1 1 d R U . . .
O3K O 1.6082(7) -0.2097(8) 0.4525(3) 0.061(3) Uani 1 1 d . U . . .
C15K C 1.6354(13) -0.3066(13) 0.4421(5) 0.077(5) Uani 1 1 d . U . . .
H16L H 1.7081 -0.3440 0.4375 0.115 Uiso 1 1 d R U . . .
H16M H 1.5978 -0.2987 0.4254 0.115 Uiso 1 1 d R U . . .
H16N H 1.6189 -0.3438 0.4561 0.115 Uiso 1 1 d R U . . .
C1L C 0.4377(9) 0.5432(10) 0.4424(3) 0.046(3) Uani 1 1 d . U . . .
N1L N 0.5039(8) 0.5399(10) 0.4234(2) 0.054(3) Uani 1 1 d . U . . .
N2L N 0.6067(8) 0.4813(9) 0.4297(2) 0.052(3) Uani 1 1 d . U . . .
H2L H 0.6500 0.4639 0.4156 0.062 Uiso 1 1 calc R U . . .
C2L C 0.6466(8) 0.4487(10) 0.4547(3) 0.042(2) Uani 1 1 d . U . . .
O1L O 0.7396(7) 0.4002(8) 0.4580(2) 0.059(2) Uani 1 1 d . U . . .
C3L C 0.5665(11) 0.4776(12) 0.4786(3) 0.054(3) Uani 1 1 d . U . . .
H3LA H 0.5960 0.4286 0.4940 0.065 Uiso 1 1 calc R U . . .
H3LB H 0.5475 0.5454 0.4857 0.065 Uiso 1 1 calc R U . . .
C4L C 0.4718(9) 0.4780(9) 0.4690(2) 0.043(2) Uani 1 1 d . U . . .
H4LA H 0.4171 0.5113 0.4836 0.051 Uiso 1 1 calc R U . . .
C5L C 0.4904(11) 0.3715(12) 0.4644(4) 0.060(3) Uani 1 1 d . U . . .
H5LA H 0.4278 0.3751 0.4588 0.089 Uiso 1 1 d R U . . .
H5LB H 0.5121 0.3329 0.4817 0.089 Uiso 1 1 d R U . . .
H5LC H 0.5431 0.3379 0.4499 0.089 Uiso 1 1 d R U . . .
C6L C 0.3293(9) 0.6031(11) 0.4352(3) 0.049(3) Uani 1 1 d . U . . .
S1L S 0.2953(2) 0.6671(3) 0.40336(8) 0.0592(9) Uani 1 1 d . U . . .
C7L C 0.1645(9) 0.7088(10) 0.4108(3) 0.046(3) Uani 1 1 d . U . . .
C8L C 0.0841(10) 0.7709(11) 0.3932(3) 0.055(3) Uani 1 1 d . U . . .
H8LA H 0.0955 0.7945 0.3758 0.065 Uiso 1 1 calc R U . . .
C9L C -0.0153(9) 0.7954(10) 0.4032(3) 0.047(3) Uani 1 1 d . U . . .
C10L C -0.0320(9) 0.7601(10) 0.4289(3) 0.043(2) Uani 1 1 d . U . . .
C11L C 0.0469(9) 0.7013(10) 0.4464(3) 0.046(3) Uani 1 1 d . U . . .
H11L H 0.0346 0.6794 0.4638 0.055 Uiso 1 1 calc R U . . .
C12L C 0.1511(9) 0.6738(10) 0.4366(3) 0.045(2) Uani 1 1 d . U . . .
C13L C 0.2459(10) 0.6096(10) 0.4507(3) 0.048(3) Uani 1 1 d . U . . .
H13L H 0.2505 0.5769 0.4680 0.058 Uiso 1 1 calc R U . . .
O2L O -0.1017(7) 0.8571(8) 0.3878(2) 0.062(2) Uani 1 1 d . U . . .
C14L C -0.0878(16) 0.8887(17) 0.3610(4) 0.094(7) Uani 1 1 d . U . . .
H16O H -0.1539 0.9348 0.3534 0.141 Uiso 1 1 d R U . . .
H16P H -0.0511 0.8297 0.3489 0.141 Uiso 1 1 d R U . . .
H16Q H -0.0490 0.9235 0.3622 0.141 Uiso 1 1 d R U . . .
O3L O -0.1338(7) 0.7969(9) 0.4357(2) 0.062(3) Uani 1 1 d . U . . .
C15L C -0.1567(9) 0.7674(13) 0.4630(3) 0.062(4) Uani 1 1 d . U . . .
H16R H -0.2302 0.8004 0.4661 0.093 Uiso 1 1 d R U . . .
H16S H -0.1276 0.7882 0.4774 0.093 Uiso 1 1 d R U . . .
H16T H -0.1277 0.6939 0.4636 0.093 Uiso 1 1 d R U . . .
C1M C 0.7066(9) 0.2628(8) 0.5510(2) 0.034(2) Uani 1 1 d . U . . .
N1M N 0.6131(8) 0.3295(7) 0.5481(2) 0.041(2) Uani 1 1 d . U . . .
N2M N 0.5834(9) 0.4349(7) 0.5487(2) 0.044(2) Uani 1 1 d . U . . .
H2M H 0.5229 0.4785 0.5431 0.053 Uiso 1 1 calc R U . . .
C2M C 0.6445(11) 0.4731(9) 0.5578(2) 0.046(3) Uani 1 1 d . U . . .
O1M O 0.6068(9) 0.5674(7) 0.5573(2) 0.060(3) Uani 1 1 d . U . . .
C3M C 0.7433(10) 0.3968(9) 0.5690(3) 0.044(2) Uani 1 1 d . U . . .
H3MA H 0.7338 0.3868 0.5890 0.052 Uiso 1 1 calc R U . . .
H3MB H 0.7913 0.4224 0.5671 0.052 Uiso 1 1 calc R U . . .
C4M C 0.7895(9) 0.2931(8) 0.5538(2) 0.038(2) Uani 1 1 d . U . . .
H4MA H 0.8446 0.2407 0.5653 0.046 Uiso 1 1 calc R U . . .
C5M C 0.8354(11) 0.2963(11) 0.5249(3) 0.050(3) Uani 1 1 d . U . . .
H5MA H 0.8644 0.2300 0.5161 0.075 Uiso 1 1 d R U . . .
H5MB H 0.8885 0.3136 0.5270 0.075 Uiso 1 1 d R U . . .
H5MC H 0.7824 0.3474 0.5135 0.075 Uiso 1 1 d R U . . .
C6M C 0.7397(9) 0.1551(8) 0.5491(2) 0.036(2) Uani 1 1 d . U . . .
S1M S 0.6466(2) 0.1228(2) 0.53945(7) 0.0448(7) Uani 1 1 d . U . . .
C7M C 0.7355(9) -0.0080(9) 0.5416(3) 0.041(2) Uani 1 1 d . U . . .
C8M C 0.7215(9) -0.0903(9) 0.5357(3) 0.039(2) Uani 1 1 d . U . . .
H8MA H 0.6576 -0.0787 0.5303 0.047 Uiso 1 1 calc R U . . .
C9M C 0.8021(10) -0.1885(9) 0.5380(3) 0.044(3) Uani 1 1 d . U . . .
C10M C 0.8994(10) -0.2065(9) 0.5462(3) 0.045(3) Uani 1 1 d . U . . .
C11M C 0.9141(9) -0.1241(8) 0.5518(3) 0.043(3) Uani 1 1 d . U . . .
H11M H 0.9782 -0.1360 0.5572 0.051 Uiso 1 1 calc R U . . .
C12M C 0.8329(9) -0.0245(8) 0.5494(2) 0.038(2) Uani 1 1 d . U . . .
C13M C 0.8306(9) 0.0715(8) 0.5539(2) 0.039(2) Uani 1 1 d . U . . .
H13M H 0.8875 0.0749 0.5596 0.047 Uiso 1 1 calc R U . . .
O2M O 0.7943(8) -0.2752(7) 0.5338(2) 0.060(2) Uani 1 1 d . U . . .
C14M C 0.6968(14) -0.2626(13) 0.5279(5) 0.074(5) Uani 1 1 d . U . . .
H16U H 0.7014 -0.3288 0.5276 0.111 Uiso 1 1 d R U . . .
H16V H 0.6756 -0.2297 0.5099 0.111 Uiso 1 1 d R U . . .
H16W H 0.6472 -0.2206 0.5423 0.111 Uiso 1 1 d R U . . .
O3M O 0.9731(8) -0.3083(7) 0.5474(3) 0.072(3) Uani 1 1 d . U . . .
C15M C 1.0716(13) -0.3322(12) 0.5564(5) 0.086(6) Uani 1 1 d . U . . .
H16X H 1.1223 -0.3990 0.5493 0.128 Uiso 1 1 d R U . . .
H16Y H 1.0718 -0.3323 0.5766 0.128 Uiso 1 1 d R U . . .
H16Z H 1.0877 -0.2814 0.5491 0.128 Uiso 1 1 d R U . . .
C1N C 0.2268(10) 0.8670(9) 0.5551(3) 0.045(3) Uani 1 1 d . U . . .
N1N N 0.2328(10) 0.7990(8) 0.5722(2) 0.053(3) Uani 1 1 d . U . . .
N2N N 0.2945(10) 0.6970(8) 0.5637(2) 0.054(3) Uani 1 1 d . U . . .
H2N H 0.3159 0.6506 0.5767 0.065 Uiso 1 1 calc R U . . .
C2N C 0.3232(9) 0.6654(9) 0.5372(2) 0.039(2) Uani 1 1 d . U . . .
O1N O 0.3730(8) 0.5718(7) 0.5315(2) 0.057(2) Uani 1 1 d . U . . .
C3N C 0.2829(11) 0.7478(9) 0.5154(3) 0.048(3) Uani 1 1 d . U . . .
H3NA H 0.2138 0.7643 0.5107 0.058 Uiso 1 1 calc R U . . .
H3NB H 0.3266 0.7237 0.4984 0.058 Uiso 1 1 calc R U . . .
C4N C 0.2806(10) 0.8455(9) 0.5266(2) 0.043(2) Uani 1 1 d . U . . .
H4NA H 0.2415 0.9037 0.5139 0.051 Uiso 1 1 calc R U . . .
C5N C 0.3909(12) 0.8269(14) 0.5289(3) 0.063(4) Uani 1 1 d . U . . .
H5NA H 0.4269 0.8051 0.5109 0.094 Uiso 1 1 d R U . . .
H5NB H 0.4266 0.7743 0.5427 0.094 Uiso 1 1 d R U . . .
H5NC H 0.3879 0.8895 0.5345 0.094 Uiso 1 1 d R U . . .
C6N C 0.1653(10) 0.9748(9) 0.5647(3) 0.045(3) Uani 1 1 d . U . . .
S1N S 0.1010(3) 0.9991(2) 0.59752(7) 0.0504(8) Uani 1 1 d . U . . .
C7N C 0.0545(10) 1.1301(9) 0.5943(2) 0.042(2) Uani 1 1 d . U . . .
C8N C -0.0068(10) 1.2077(9) 0.6144(3) 0.045(3) Uani 1 1 d . U . . .
H8NA H -0.0282 1.1923 0.6316 0.054 Uiso 1 1 calc R U . . .
C9N C -0.0330(10) 1.3075(8) 0.6071(3) 0.043(2) Uani 1 1 d . U . . .
C10N C -0.0042(9) 1.3319(9) 0.5813(3) 0.043(2) Uani 1 1 d . U . . .
C11N C 0.0562(10) 1.2573(9) 0.5621(3) 0.046(3) Uani 1 1 d . U . . .
H11N H 0.0764 1.2752 0.5451 0.055 Uiso 1 1 calc R U . . .
C12N C 0.0882(9) 1.1532(8) 0.5680(2) 0.038(2) Uani 1 1 d . U . . .
C13N C 0.1498(11) 1.0614(10) 0.5518(3) 0.048(3) Uani 1 1 d . U . . .
H13N H 0.1768 1.0619 0.5338 0.058 Uiso 1 1 calc R U . . .
O2N O -0.0946(9) 1.3899(7) 0.6245(2) 0.064(3) Uani 1 1 d . U . . .
C14N C -0.1368(18) 1.3693(12) 0.6496(4) 0.089(7) Uani 1 1 d . U . . .
H17A H -0.1779 1.4322 0.6600 0.134 Uiso 1 1 d R U . . .
H17B H -0.0816 1.3210 0.6611 0.134 Uiso 1 1 d R U . . .
H17C H -0.1791 1.3408 0.6448 0.134 Uiso 1 1 d R U . . .
O3N O -0.0386(8) 1.4367(6) 0.5764(2) 0.054(2) Uani 1 1 d . U . . .
C15N C -0.0198(14) 1.4676(10) 0.5509(3) 0.062(4) Uani 1 1 d . U . . .
H17D H -0.0652 1.5404 0.5487 0.093 Uiso 1 1 d R U . . .
H17E H -0.0312 1.4316 0.5362 0.093 Uiso 1 1 d R U . . .
H17F H 0.0505 1.4527 0.5496 0.093 Uiso 1 1 d R U . . .
C1O C 0.5879(9) 0.2651(8) 0.6181(2) 0.039(2) Uani 1 1 d . U . . .
N1O N 0.6193(8) 0.3278(7) 0.6212(2) 0.039(2) Uani 1 1 d . U . . .
N2O N 0.5423(9) 0.4331(7) 0.6202(2) 0.044(2) Uani 1 1 d . U . . .
H2O H 0.5591 0.4763 0.6262 0.053 Uiso 1 1 calc R U . . .
C2O C 0.4464(10) 0.4733(9) 0.6110(3) 0.046(3) Uani 1 1 d . U . . .
O1O O 0.3881(9) 0.5653(7) 0.6105(2) 0.065(3) Uani 1 1 d . U . . .
C3O C 0.4201(11) 0.3952(10) 0.5992(3) 0.048(3) Uani 1 1 d . U . . .
H3OA H 0.3463 0.4222 0.6013 0.058 Uiso 1 1 calc R U . . .
H3OB H 0.4389 0.3852 0.5792 0.058 Uiso 1 1 calc R U . . .
C4O C 0.4761(10) 0.2921(10) 0.6142(3) 0.046(3) Uani 1 1 d . U . . .
H4OA H 0.4751 0.2389 0.6028 0.055 Uiso 1 1 calc R U . . .
C5O C 0.4280(12) 0.2950(12) 0.6436(3) 0.056(3) Uani 1 1 d . U . . .
H5OA H 0.3558 0.3186 0.6420 0.084 Uiso 1 1 d R U . . .
H5OB H 0.4365 0.3411 0.6555 0.084 Uiso 1 1 d R U . . .
H5OC H 0.4616 0.2270 0.6516 0.084 Uiso 1 1 d R U . . .
C6O C 0.6639(9) 0.1565(9) 0.6201(3) 0.040(2) Uani 1 1 d . U . . .
S1O S 0.7898(3) 0.1218(2) 0.62999(7) 0.0464(7) Uani 1 1 d . U . . .
C7O C 0.8302(9) -0.0130(8) 0.6284(2) 0.037(2) Uani 1 1 d . U . . .
C8O C 0.9308(10) -0.0915(9) 0.6341(3) 0.048(3) Uani 1 1 d . U . . .
H8OA H 0.9827 -0.0784 0.6391 0.057 Uiso 1 1 calc R U . . .
C9O C 0.9462(10) -0.1922(9) 0.6315(3) 0.050(3) Uani 1 1 d . U . . .
C10O C 0.8668(11) -0.2097(9) 0.6235(3) 0.049(3) Uani 1 1 d . U . . .
C11O C 0.7696(11) -0.1280(9) 0.6183(3) 0.049(3) Uani 1 1 d . U . . .
H11O H 0.7172 -0.1406 0.6135 0.059 Uiso 1 1 calc R U . . .
C12O C 0.7493(9) -0.0241(9) 0.6204(2) 0.039(2) Uani 1 1 d . U . . .
C13O C 0.6592(10) 0.0692(9) 0.6159(2) 0.041(2) Uani 1 1 d . U . . .
H13O H 0.5991 0.0717 0.6103 0.049 Uiso 1 1 calc R U . . .
O2O O 1.0382(8) -0.2784(7) 0.6365(3) 0.068(3) Uani 1 1 d . U . . .
C14O C 1.1237(13) -0.2619(13) 0.6409(5) 0.078(5) Uani 1 1 d . U . . .
H17G H 1.1847 -0.3271 0.6439 0.117 Uiso 1 1 d R U . . .
H17H H 1.1088 -0.2186 0.6571 0.117 Uiso 1 1 d R U . . .
H17I H 1.1346 -0.2293 0.6245 0.117 Uiso 1 1 d R U . . .
O3O O 0.8923(8) -0.3103(7) 0.6222(3) 0.070(3) Uani 1 1 d . U . . .
C15O C 0.8219(16) -0.3325(13) 0.6136(5) 0.082(5) Uani 1 1 d . U . . .
H17J H 0.8465 -0.4048 0.6162 0.123 Uiso 1 1 d R U . . .
H17K H 0.8097 -0.3152 0.5940 0.123 Uiso 1 1 d R U . . .
H17L H 0.7588 -0.2934 0.6245 0.123 Uiso 1 1 d R U . . .
C1P C 0.4613(11) 0.8692(9) 0.6136(3) 0.046(3) Uani 1 1 d . U . . .
N1P N 0.5227(10) 0.8017(7) 0.5956(2) 0.053(3) Uani 1 1 d . U . . .
N2P N 0.5666(9) 0.6976(7) 0.6046(2) 0.048(2) Uani 1 1 d . U . . .
H2P H 0.5922 0.6519 0.5915 0.058 Uiso 1 1 calc R U . . .
C2P C 0.5732(10) 0.6615(9) 0.6311(2) 0.041(2) Uani 1 1 d . U . . .
O1P O 0.6153(9) 0.5704(7) 0.6359(2) 0.056(2) Uani 1 1 d . U . . .
C3P C 0.5274(13) 0.7474(10) 0.6530(3) 0.053(3) Uani 1 1 d . U . . .
H3PA H 0.5088 0.7230 0.6701 0.063 Uiso 1 1 calc R U . . .
H3PB H 0.5787 0.7659 0.6576 0.063 Uiso 1 1 calc R U . . .
C4P C 0.4326(10) 0.8417(8) 0.6422(2) 0.040(2) Uani 1 1 d . U . . .
H4PA H 0.4121 0.8992 0.6553 0.049 Uiso 1 1 calc R U . . .
C5P C 0.3425(14) 0.8229(14) 0.6393(4) 0.067(4) Uani 1 1 d . U . . .
H5PA H 0.3327 0.7930 0.6564 0.101 Uiso 1 1 d R U . . .
H5PB H 0.3567 0.7768 0.6238 0.101 Uiso 1 1 d R U . . .
H5PC H 0.2810 0.8873 0.6358 0.101 Uiso 1 1 d R U . . .
C6P C 0.4183(9) 0.9753(8) 0.6043(2) 0.037(2) Uani 1 1 d . U . . .
S1P S 0.4561(3) 1.0009(2) 0.57116(7) 0.0520(8) Uani 1 1 d . U . . .
C7P C 0.3682(10) 1.1333(9) 0.5752(2) 0.042(2) Uani 1 1 d . U . . .
C8P C 0.3543(10) 1.2081(9) 0.5556(3) 0.043(3) Uani 1 1 d . U . . .
H8PA H 0.3916 1.1914 0.5385 0.052 Uiso 1 1 calc R U . . .
C9P C 0.2823(9) 1.3092(8) 0.5625(3) 0.041(2) Uani 1 1 d . U . . .
C10P C 0.2270(9) 1.3345(9) 0.5887(3) 0.043(2) Uani 1 1 d . U . . .
C11P C 0.2417(9) 1.2560(8) 0.6074(3) 0.039(2) Uani 1 1 d . U . . .
H11P H 0.2027 1.2716 0.6242 0.047 Uiso 1 1 calc R U . . .
C12P C 0.3151(10) 1.1538(9) 0.6010(3) 0.041(2) Uani 1 1 d . U . . .
C13P C 0.3441(10) 1.0624(9) 0.6175(3) 0.043(3) Uani 1 1 d . U . . .
H13P H 0.3152 1.0626 0.6352 0.051 Uiso 1 1 calc R U . . .
O2P O 0.2613(8) 1.3931(7) 0.5457(2) 0.065(3) Uani 1 1 d . U . . .
C14P C 0.3196(17) 1.3772(15) 0.5203(4) 0.087(6) Uani 1 1 d . U . . .
H17M H 0.3030 1.4427 0.5121 0.131 Uiso 1 1 d R U . . .
H17N H 0.3037 1.3391 0.5073 0.131 Uiso 1 1 d R U . . .
H17O H 0.3918 1.3392 0.5241 0.131 Uiso 1 1 d R U . . .
O3P O 0.1640(8) 1.4360(6) 0.5929(2) 0.063(3) Uani 1 1 d . U . . .
C15P C 0.1127(11) 1.4660(11) 0.6195(3) 0.058(3) Uani 1 1 d . U . . .
H17P H 0.0755 1.5398 0.6209 0.087 Uiso 1 1 d R U . . .
H17Q H 0.1623 1.4379 0.6341 0.087 Uiso 1 1 d R U . . .
H17R H 0.0652 1.4406 0.6218 0.087 Uiso 1 1 d R U . . .
C1Q C 0.4503(9) 0.0629(9) 0.7128(2) 0.035(2) Uani 1 1 d . U . . .
N1Q N 0.4183(8) 0.1613(8) 0.7112(2) 0.044(2) Uani 1 1 d . U . . .
N2Q N 0.4906(10) 0.1912(9) 0.7130(3) 0.053(3) Uani 1 1 d . U . . .
H2Q H 0.4729 0.2523 0.7071 0.064 Uiso 1 1 calc R U . . .
C2Q C 0.5883(10) 0.1346(10) 0.7231(3) 0.043(2) Uani 1 1 d . U . . .
O1Q O 0.6413(9) 0.1715(8) 0.7251(2) 0.064(3) Uani 1 1 d . U . . .
C3Q C 0.6134(11) 0.0273(10) 0.7320(3) 0.049(3) Uani 1 1 d . U . . .
H3QA H 0.5926 0.0289 0.7517 0.059 Uiso 1 1 calc R U . . .
H3QB H 0.6875 -0.0181 0.7303 0.059 Uiso 1 1 calc R U . . .
C4Q C 0.5613(8) -0.0170(9) 0.7148(3) 0.037(2) Uani 1 1 d . U . . .
H4QA H 0.5678 -0.0792 0.7239 0.045 Uiso 1 1 calc R U . . .
C5Q C 0.6101(15) -0.0426(13) 0.6847(3) 0.067(4) Uani 1 1 d . U . . .
H5QA H 0.6748 -0.1059 0.6850 0.101 Uiso 1 1 d R U . . .
H5QB H 0.6213 0.0120 0.6779 0.101 Uiso 1 1 d R U . . .
H5QC H 0.5646 -0.0498 0.6724 0.101 Uiso 1 1 d R U . . .
C6Q C 0.3717(9) 0.0339(8) 0.7110(2) 0.036(2) Uani 1 1 d . U . . .
S1Q S 0.2466(3) 0.1251(2) 0.70137(7) 0.0480(7) Uani 1 1 d . U . . .
C7Q C 0.2052(9) 0.0327(9) 0.7044(3) 0.041(2) Uani 1 1 d . U . . .
C8Q C 0.1075(10) 0.0520(11) 0.7011(3) 0.049(3) Uani 1 1 d . U . . .
H8QA H 0.0548 0.1176 0.6965 0.059 Uiso 1 1 calc R U . . .
C9Q C 0.0893(9) -0.0289(10) 0.7047(3) 0.043(2) Uani 1 1 d . U . . .
C10Q C 0.1692(11) -0.1287(11) 0.7130(3) 0.047(3) Uani 1 1 d . U . . .
C11Q C 0.2665(10) -0.1439(9) 0.7172(2) 0.041(2) Uani 1 1 d . U . . .
H11Q H 0.3193 -0.2083 0.7226 0.049 Uiso 1 1 calc R U . . .
C12Q C 0.2854(8) -0.0615(8) 0.7130(2) 0.035(2) Uani 1 1 d . U . . .
C13Q C 0.3809(9) -0.0615(9) 0.7159(2) 0.037(2) Uani 1 1 d . U . . .
H13Q H 0.4425 -0.1199 0.7205 0.044 Uiso 1 1 calc R U . . .
O2Q O -0.0050(8) -0.0218(10) 0.7022(3) 0.071(3) Uani 1 1 d . U . . .
C14Q C -0.0915(12) 0.0759(16) 0.6984(5) 0.079(5) Uani 1 1 d . U . . .
H17S H -0.1525 0.0701 0.6985 0.118 Uiso 1 1 d R U . . .
H17T H -0.0841 0.1038 0.6806 0.118 Uiso 1 1 d R U . . .
H17U H -0.0971 0.1208 0.7134 0.118 Uiso 1 1 d R U . . .
O3Q O 0.1385(8) -0.1986(8) 0.7167(2) 0.059(2) Uani 1 1 d . U . . .
C15Q C 0.2125(12) -0.2991(12) 0.7265(4) 0.060(3) Uani 1 1 d . U . . .
H17V H 0.1773 -0.3343 0.7335 0.090 Uiso 1 1 d R U . . .
H17W H 0.2506 -0.2926 0.7413 0.090 Uiso 1 1 d R U . . .
H17X H 0.2591 -0.3378 0.7111 0.090 Uiso 1 1 d R U . . .
C1R C 0.5679(11) 0.5421(9) 0.7274(3) 0.044(2) Uani 1 1 d . U . . .
N1R N 0.5060(10) 0.5372(9) 0.7463(2) 0.051(3) Uani 1 1 d . U . . .
N2R N 0.4600(9) 0.4803(9) 0.7402(2) 0.049(2) Uani 1 1 d . U . . .
H2R H 0.4381 0.4584 0.7543 0.058 Uiso 1 1 calc R U . . .
C2R C 0.4462(10) 0.4558(9) 0.7136(3) 0.043(2) Uani 1 1 d . U . . .
O1R O 0.4009(8) 0.4094(7) 0.7100(2) 0.056(2) Uani 1 1 d . U . . .
C3R C 0.4899(12) 0.4946(12) 0.6899(3) 0.055(3) Uani 1 1 d . U . . .
H3RA H 0.4403 0.5656 0.6855 0.066 Uiso 1 1 calc R U . . .
H3RB H 0.5030 0.4535 0.6730 0.066 Uiso 1 1 calc R U . . .
C4R C 0.5906(10) 0.4871(9) 0.6990(2) 0.040(2) Uani 1 1 d . U . . .
H4RA H 0.6104 0.5242 0.6851 0.048 Uiso 1 1 calc R U . . .
C5R C 0.6804(14) 0.3740(12) 0.7005(4) 0.069(4) Uani 1 1 d . U . . .
H5RA H 0.7414 0.3729 0.7065 0.103 Uiso 1 1 d R U . . .
H5RB H 0.6935 0.3430 0.6821 0.103 Uiso 1 1 d R U . . .
H5RC H 0.6617 0.3360 0.7136 0.103 Uiso 1 1 d R U . . .
C6R C 0.6164(10) 0.6012(10) 0.7340(3) 0.042(2) Uani 1 1 d . U . . .
S1R S 0.5810(3) 0.6697(3) 0.76581(7) 0.0495(8) Uani 1 1 d . U . . .
C7R C 0.6696(9) 0.7110(9) 0.7586(2) 0.036(2) Uani 1 1 d . U . . .
C8R C 0.6859(9) 0.7763(9) 0.7766(3) 0.041(2) Uani 1 1 d . U . . .
H8RA H 0.6498 0.7989 0.7938 0.049 Uiso 1 1 calc R U . . .
C9R C 0.7572(9) 0.8051(9) 0.7678(2) 0.037(2) Uani 1 1 d . U . . .
C10R C 0.8102(10) 0.7705(10) 0.7413(3) 0.045(3) Uani 1 1 d . U . . .
C11R C 0.7916(10) 0.7072(10) 0.7236(3) 0.043(2) Uani 1 1 d . U . . .
H11R H 0.8266 0.6852 0.7062 0.051 Uiso 1 1 calc R U . . .
C12R C 0.7198(10) 0.6786(9) 0.7327(3) 0.041(2) Uani 1 1 d . U . . .
C13R C 0.6892(10) 0.6132(9) 0.7188(2) 0.040(2) Uani 1 1 d . U . . .
H13R H 0.7164 0.5824 0.7014 0.049 Uiso 1 1 calc R U . . .
O2R O 0.7822(8) 0.8627(8) 0.78248(19) 0.051(2) Uani 1 1 d . U . . .
C14R C 0.7346(14) 0.8959(13) 0.8099(3) 0.061(4) Uani 1 1 d . U . . .
H17Y H 0.7572 0.9393 0.8180 0.091 Uiso 1 1 d R U . . .
H17Z H 0.7535 0.8370 0.8219 0.091 Uiso 1 1 d R U . . .
H18A H 0.6609 0.9339 0.8084 0.091 Uiso 1 1 d R U . . .
O3R O 0.8741(7) 0.8071(8) 0.7341(2) 0.053(2) Uani 1 1 d . U . . .
C15R C 0.9283(14) 0.7807(13) 0.7079(4) 0.067(4) Uani 1 1 d . U . . .
H18B H 0.9641 0.8185 0.7052 0.100 Uiso 1 1 d R U . . .
H18C H 0.8804 0.7975 0.6931 0.100 Uiso 1 1 d R U . . .
H18D H 0.9771 0.7081 0.7075 0.100 Uiso 1 1 d R U . . .
C1S C 0.3340(9) 0.1651(9) 0.7842(2) 0.039(2) Uani 1 1 d . U . . .
N1S N 0.4299(8) 0.1348(8) 0.7885(2) 0.043(2) Uani 1 1 d . U . . .
N2S N 0.4562(9) 0.2104(8) 0.7906(3) 0.052(3) Uani 1 1 d . U . . .
H2S H 0.5145 0.1930 0.7979 0.063 Uiso 1 1 calc R U . . .
C2S C 0.3979(9) 0.3108(9) 0.7822(3) 0.041(2) Uani 1 1 d . U . . .
O1S O 0.4327(10) 0.3703(9) 0.7853(2) 0.069(3) Uani 1 1 d . U . . .
C3S C 0.2977(10) 0.3394(10) 0.7699(3) 0.046(3) Uani 1 1 d . U . . .
H3SA H 0.3073 0.3276 0.7497 0.055 Uiso 1 1 calc R U . . .
H3SB H 0.2500 0.4122 0.7731 0.055 Uiso 1 1 calc R U . . .
C4S C 0.2517(9) 0.2766(9) 0.7831(3) 0.039(2) Uani 1 1 d . U . . .
H4SA H 0.1971 0.2830 0.7710 0.047 Uiso 1 1 calc R U . . .
C5S C 0.2051(14) 0.3144(12) 0.8127(3) 0.064(4) Uani 1 1 d . U . . .
H5SA H 0.1541 0.3863 0.8119 0.096 Uiso 1 1 d R U . . .
H5SB H 0.2585 0.3048 0.8250 0.096 Uiso 1 1 d R U . . .
H5SC H 0.1733 0.2760 0.8197 0.096 Uiso 1 1 d R U . . .
C6S C 0.3051(9) 0.0840(9) 0.7847(2) 0.037(2) Uani 1 1 d . U . . .
S1S S 0.3946(2) -0.0410(2) 0.79272(7) 0.0438(7) Uani 1 1 d . U . . .
C7S C 0.3018(9) -0.0782(9) 0.7917(3) 0.039(2) Uani 1 1 d . U . . .
C8S C 0.3157(9) -0.1761(9) 0.7969(3) 0.039(2) Uani 1 1 d . U . . .
H8SA H 0.3803 -0.2308 0.8012 0.047 Uiso 1 1 calc R U . . .
C9S C 0.2318(10) -0.1904(9) 0.7955(2) 0.040(2) Uani 1 1 d . U . . .
C10S C 0.1328(10) -0.1072(10) 0.7877(3) 0.042(2) Uani 1 1 d . U . . .
C11S C 0.1206(10) -0.0113(10) 0.7825(3) 0.043(2) Uani 1 1 d . U . . .
H11S H 0.0562 0.0429 0.7778 0.052 Uiso 1 1 calc R U . . .
C12S C 0.2052(9) 0.0058(9) 0.7841(2) 0.038(2) Uani 1 1 d . U . . .
C13S C 0.2091(9) 0.0973(9) 0.7805(3) 0.040(2) Uani 1 1 d . U . . .
H13S H 0.1525 0.1601 0.7756 0.048 Uiso 1 1 calc R U . . .
O2S O 0.2336(8) -0.2814(8) 0.8005(2) 0.058(2) Uani 1 1 d . U . . .
C14S C 0.3279(13) -0.3662(12) 0.8093(4) 0.062(4) Uani 1 1 d . U . . .
H18E H 0.3189 -0.4247 0.8126 0.093 Uiso 1 1 d R U . . .
H18F H 0.3481 -0.3487 0.8263 0.093 Uiso 1 1 d R U . . .
H18G H 0.3804 -0.3826 0.7947 0.093 Uiso 1 1 d R U . . .
O3S O 0.0593(8) -0.1336(8) 0.7854(2) 0.054(2) Uani 1 1 d . U . . .
C15S C -0.0381(12) -0.0557(13) 0.7763(4) 0.065(4) Uani 1 1 d . U . . .
H18H H -0.0746 -0.0871 0.7688 0.097 Uiso 1 1 d R U . . .
H18I H -0.0286 -0.0150 0.7619 0.097 Uiso 1 1 d R U . . .
H18J H -0.0773 -0.0124 0.7920 0.097 Uiso 1 1 d R U . . .
C1T C 0.7950(10) 0.3058(11) 0.7817(2) 0.045(3) Uani 1 1 d . U . . .
N1T N 0.7907(11) 0.2480(11) 0.7637(2) 0.057(3) Uani 1 1 d . U . . .
N2T N 0.7334(10) 0.2003(10) 0.7723(3) 0.057(3) Uani 1 1 d . U . . .
H2T H 0.7108 0.1793 0.7590 0.068 Uiso 1 1 calc R U . . .
C2T C 0.7103(11) 0.1839(12) 0.7988(3) 0.054(3) Uani 1 1 d . U . . .
O1T O 0.6638(8) 0.1391(8) 0.8043(2) 0.064(3) Uani 1 1 d . U . . .
C3T C 0.7506(13) 0.2268(14) 0.8212(3) 0.064(4) Uani 1 1 d . U . . .
H3TA H 0.7095 0.2400 0.8386 0.076 Uiso 1 1 calc R U . . .
H3TB H 0.8215 0.1763 0.8251 0.076 Uiso 1 1 calc R U . . .
C4T C 0.7449(12) 0.3259(13) 0.8107(3) 0.055(3) Uani 1 1 d . U . . .
H4TA H 0.7840 0.3439 0.8233 0.066 Uiso 1 1 calc R U . . .
C5T C 0.6287(14) 0.4198(14) 0.8102(4) 0.069(4) Uani 1 1 d . U . . .
H5TA H 0.6138 0.4612 0.8268 0.103 Uiso 1 1 d R U . . .
H5TB H 0.5821 0.3934 0.8097 0.103 Uiso 1 1 d R U . . .
H5TC H 0.6205 0.4613 0.7937 0.103 Uiso 1 1 d R U . . .
C6T C 0.8560(12) 0.3554(12) 0.7729(3) 0.053(3) Uani 1 1 d . U . . .
S1T S 0.9282(3) 0.3180(3) 0.74134(7) 0.0546(8) Uani 1 1 d . U . . .
C7T C 0.9724(11) 0.4035(10) 0.7461(3) 0.045(3) Uani 1 1 d . U . . .
C8T C 1.0370(11) 0.4202(10) 0.7280(3) 0.047(3) Uani 1 1 d . U . . .
H8TA H 1.0597 0.3863 0.7107 0.056 Uiso 1 1 calc R U . . .
C9T C 1.0672(9) 0.4895(10) 0.7364(3) 0.042(2) Uani 1 1 d . U . . .
C10T C 1.0299(9) 0.5433(9) 0.7629(3) 0.043(2) Uani 1 1 d . U . . .
C11T C 0.9621(9) 0.5296(9) 0.7798(3) 0.042(2) Uani 1 1 d . U . . .
H11T H 0.9361 0.5662 0.7966 0.050 Uiso 1 1 calc R U . . .
C12T C 0.9321(8) 0.4592(8) 0.7715(2) 0.034(2) Uani 1 1 d . U . . .
C13T C 0.8653(11) 0.4275(11) 0.7868(3) 0.048(3) Uani 1 1 d . U . . .
H13T H 0.8330 0.4544 0.8043 0.058 Uiso 1 1 calc R U . . .
O2T O 1.1341(9) 0.5106(8) 0.7210(2) 0.058(2) Uani 1 1 d . U . . .
C14T C 1.1709(14) 0.4612(17) 0.6948(3) 0.072(5) Uani 1 1 d . U . . .
H18K H 1.2206 0.4779 0.6867 0.108 Uiso 1 1 d R U . . .
H18L H 1.1144 0.4839 0.6823 0.108 Uiso 1 1 d R U . . .
H18M H 1.2030 0.3880 0.6974 0.108 Uiso 1 1 d R U . . .
O3T O 1.0690(8) 0.6050(8) 0.7685(2) 0.055(2) Uani 1 1 d . U . . .
C15T C 1.0428(14) 0.6559(12) 0.7941(3) 0.063(4) Uani 1 1 d . U . . .
H18N H 1.0797 0.6926 0.7958 0.094 Uiso 1 1 d R U . . .
H18O H 1.0608 0.6065 0.8091 0.094 Uiso 1 1 d R U . . .
H18P H 0.9699 0.7037 0.7953 0.094 Uiso 1 1 d R U . . .
C1U C 1.0651(7) 0.6646(9) 0.8789(2) 0.034(2) Uani 1 1 d . U . . .
N1U N 1.0009(7) 0.6351(7) 0.8744(2) 0.039(2) Uani 1 1 d . U . . .
N2U N 0.8955(7) 0.7086(8) 0.8739(2) 0.048(2) Uani 1 1 d . U . . .
H2U H 0.8559 0.6929 0.8652 0.057 Uiso 1 1 calc R U . . .
C2U C 0.8524(8) 0.8019(9) 0.8860(2) 0.041(2) Uani 1 1 d . U . . .
O1U O 0.7590(6) 0.8588(7) 0.8866(2) 0.052(2) Uani 1 1 d . U . . .
C3U C 0.9266(9) 0.8293(10) 0.8981(3) 0.047(3) Uani 1 1 d . U . . .
H3UA H 0.9355 0.8095 0.9178 0.056 Uiso 1 1 calc R U . . .
H3UB H 0.8975 0.9034 0.8971 0.056 Uiso 1 1 calc R U . . .
C4U C 1.0312(9) 0.7776(9) 0.8828(2) 0.039(2) Uani 1 1 d . U . . .
H4UA H 1.0812 0.7837 0.8942 0.047 Uiso 1 1 calc R U . . .
C5U C 1.0278(12) 0.8249(12) 0.8528(3) 0.060(4) Uani 1 1 d . U . . .
H5UA H 1.0113 0.8953 0.8547 0.090 Uiso 1 1 d R U . . .
H5UB H 0.9762 0.8223 0.8420 0.090 Uiso 1 1 d R U . . .
H5UC H 1.0940 0.7861 0.8432 0.090 Uiso 1 1 d R U . . .
C6U C 1.1737(8) 0.5869(9) 0.8790(2) 0.037(2) Uani 1 1 d . U . . .
S1U S 1.2077(2) 0.4592(2) 0.87191(7) 0.0442(7) Uani 1 1 d . U . . .
C7U C 1.3383(7) 0.4195(8) 0.8766(2) 0.034(2) Uani 1 1 d . U . . .
C8U C 1.4176(9) 0.3183(9) 0.8743(3) 0.045(3) Uani 1 1 d . U . . .
H8UA H 1.4057 0.2652 0.8697 0.054 Uiso 1 1 calc R U . . .
C9U C 1.5162(9) 0.3005(9) 0.8793(3) 0.043(2) Uani 1 1 d . U . . .
C10U C 1.5325(8) 0.3826(9) 0.8856(2) 0.037(2) Uani 1 1 d . U . . .
C11U C 1.4527(8) 0.4825(9) 0.8876(3) 0.043(2) Uani 1 1 d . U . . .
H11U H 1.4648 0.5358 0.8919 0.051 Uiso 1 1 calc R U . . .
C12U C 1.3518(7) 0.5020(8) 0.8831(2) 0.0302(19) Uani 1 1 d . U . . .
C13U C 1.2551(7) 0.5960(8) 0.8843(2) 0.036(2) Uani 1 1 d . U . . .
H13U H 1.2496 0.6590 0.8884 0.043 Uiso 1 1 calc R U . . .
O2U O 1.6034(7) 0.2074(7) 0.8779(2) 0.058(2) Uani 1 1 d . U . . .
C14U C 1.5929(13) 0.1188(11) 0.8716(4) 0.071(4) Uani 1 1 d . U . . .
H18Q H 1.6575 0.0568 0.8744 0.107 Uiso 1 1 d R U . . .
H18R H 1.5739 0.1223 0.8524 0.107 Uiso 1 1 d R U . . .
H18S H 1.5406 0.1186 0.8840 0.107 Uiso 1 1 d R U . . .
O3U O 1.6352(6) 0.3541(8) 0.8899(3) 0.063(3) Uani 1 1 d . U . . .
C15U C 1.6585(10) 0.4314(13) 0.8971(4) 0.064(4) Uani 1 1 d . U . . .
H18T H 1.7304 0.3999 0.9011 0.096 Uiso 1 1 d R U . . .
H18U H 1.6176 0.4681 0.9134 0.096 Uiso 1 1 d R U . . .
H18V H 1.6434 0.4785 0.8816 0.096 Uiso 1 1 d R U . . .
C1V C 0.4687(8) 0.7711(10) 0.8883(3) 0.043(2) Uani 1 1 d . U . . .
N1V N 0.5385(7) 0.7114(10) 0.9054(2) 0.051(3) Uani 1 1 d . U . . .
N2V N 0.6405(7) 0.6704(9) 0.8955(2) 0.047(2) Uani 1 1 d . U . . .
H2V H 0.6869 0.6501 0.9080 0.057 Uiso 1 1 calc R U . . .
C2V C 0.6732(8) 0.6597(9) 0.8684(3) 0.044(2) Uani 1 1 d . U . . .
O1V O 0.7647(7) 0.6218(8) 0.8612(2) 0.061(2) Uani 1 1 d . U . . .
C3V C 0.5866(9) 0.6994(11) 0.8481(3) 0.047(3) Uani 1 1 d . U . . .
H3VA H 0.5658 0.6482 0.8458 0.057 Uiso 1 1 calc R U . . .
H3VB H 0.6100 0.7116 0.8298 0.057 Uiso 1 1 calc R U . . .
C4V C 0.4958(8) 0.7983(10) 0.8591(2) 0.039(2) Uani 1 1 d . U . . .
H4VA H 0.4375 0.8180 0.8469 0.047 Uiso 1 1 calc R U . . .
C5V C 0.5150(11) 0.8870(11) 0.8610(3) 0.052(3) Uani 1 1 d . U . . .
H5VA H 0.5364 0.8997 0.8427 0.078 Uiso 1 1 d R U . . .
H5VB H 0.5682 0.8707 0.8741 0.078 Uiso 1 1 d R U . . .
H5VC H 0.4527 0.9474 0.8673 0.078 Uiso 1 1 d R U . . .
C6V C 0.3606(9) 0.8177(11) 0.8985(3) 0.052(3) Uani 1 1 d . U . . .
S1V S 0.3353(2) 0.7788(3) 0.93126(7) 0.0493(7) Uani 1 1 d . U . . .
C7V C 0.2041(8) 0.8641(8) 0.9283(2) 0.038(2) Uani 1 1 d . U . . .
C8V C 0.1243(10) 0.8816(11) 0.9478(3) 0.052(3) Uani 1 1 d . U . . .
H8VA H 0.1388 0.8466 0.9650 0.062 Uiso 1 1 calc R U . . .
C9V C 0.0254(8) 0.9502(9) 0.9414(3) 0.041(2) Uani 1 1 d . U . . .
C10V C 0.0029(9) 1.0060(9) 0.9162(3) 0.046(3) Uani 1 1 d . U . . .
C11V C 0.0782(8) 0.9909(9) 0.8966(3) 0.040(2) Uani 1 1 d . U . . .
H11V H 0.0617 1.0270 0.8796 0.048 Uiso 1 1 calc R U . . .
C12V C 0.1831(7) 0.9188(8) 0.9026(3) 0.037(2) Uani 1 1 d . U . . .
C13V C 0.2747(8) 0.8900(9) 0.8858(3) 0.039(2) Uani 1 1 d . U . . .
H13V H 0.2753 0.9177 0.8681 0.047 Uiso 1 1 calc R U . . .
O2V O -0.0586(7) 0.9744(8) 0.9589(2) 0.066(3) Uani 1 1 d . U . . .
C14V C -0.0426(12) 0.9147(16) 0.9838(4) 0.081(6) Uani 1 1 d . U . . .
H18W H -0.1077 0.9259 0.9914 0.121 Uiso 1 1 d R U . . .
H18X H -0.0104 0.9351 0.9974 0.121 Uiso 1 1 d R U . . .
H18Y H 0.0012 0.8429 0.9794 0.121 Uiso 1 1 d R U . . .
O3V O -0.1007(7) 1.0737(8) 0.9128(2) 0.058(2) Uani 1 1 d . U . . .
C15V C -0.1286(10) 1.1246(12) 0.8864(3) 0.057(3) Uani 1 1 d . U . . .
H18Z H -0.2024 1.1659 0.8859 0.086 Uiso 1 1 d R U . . .
H19A H -0.1038 1.0743 0.8716 0.086 Uiso 1 1 d R U . . .
H19B H -0.0986 1.1679 0.8839 0.086 Uiso 1 1 d R U . . .
C1W C 1.0753(9) 0.5431(9) 0.9480(2) 0.042(2) Uani 1 1 d . U . . .
N1W N 1.0112(7) 0.6375(8) 0.9516(2) 0.047(2) Uani 1 1 d . U . . .
N2W N 0.9048(8) 0.6681(8) 0.9507(2) 0.048(2) Uani 1 1 d . U . . .
H2W H 0.8609 0.7282 0.9572 0.058 Uiso 1 1 calc R U . . .
C2W C 0.8678(9) 0.6101(10) 0.9405(2) 0.047(3) Uani 1 1 d . U . . .
O1W O 0.7714(7) 0.6451(9) 0.9409(2) 0.069(3) Uani 1 1 d . U . . .
C3W C 0.9423(9) 0.5077(11) 0.9294(3) 0.050(3) Uani 1 1 d . U . . .
H3WA H 0.9549 0.5131 0.9094 0.059 Uiso 1 1 calc R U . . .
H3WB H 0.9135 0.4626 0.9317 0.059 Uiso 1 1 calc R U . . .
C4W C 1.0454(9) 0.4604(10) 0.9446(3) 0.048(3) Uani 1 1 d . U . . .
H4WA H 1.0989 0.4040 0.9330 0.058 Uiso 1 1 calc R U . . .
C5W C 1.0380(11) 0.4190(11) 0.9735(3) 0.056(3) Uani 1 1 d . U . . .
H5WA H 1.0373 0.3556 0.9715 0.084 Uiso 1 1 d R U . . .
H5WB H 0.9755 0.4685 0.9832 0.084 Uiso 1 1 d R U . . .
H5WC H 1.0963 0.4066 0.9842 0.084 Uiso 1 1 d R U . . .
C6W C 1.1833(8) 0.5109(9) 0.9509(2) 0.041(2) Uani 1 1 d . U . . .
S1W S 1.2165(2) 0.6023(2) 0.96045(7) 0.0495(7) Uani 1 1 d . U . . .
C7W C 1.3465(9) 0.5078(9) 0.9619(3) 0.043(2) Uani 1 1 d . U . . .
C8W C 1.4260(9) 0.5256(9) 0.9680(3) 0.043(2) Uani 1 1 d . U . . .
H8WA H 1.4132 0.5918 0.9717 0.052 Uiso 1 1 calc R U . . .
C9W C 1.5273(9) 0.4399(9) 0.9686(3) 0.045(2) Uani 1 1 d . U . . .
C10W C 1.5430(9) 0.3394(9) 0.9620(3) 0.048(3) Uani 1 1 d . U . . .
C12W C 1.3610(8) 0.4132(9) 0.9550(2) 0.039(2) Uani 1 1 d . U . . .
C11W C 1.4648(9) 0.3245(9) 0.9552(3) 0.046(3) Uani 1 1 d . U . . .
H11W H 1.4769 0.2591 0.9507 0.055 Uiso 1 1 calc R U . . .
C13W C 1.2688(9) 0.4145(9) 0.9490(3) 0.044(2) Uani 1 1 d . U . . .
H13W H 1.2663 0.3558 0.9443 0.053 Uiso 1 1 calc R U . . .
O2W O 1.6127(8) 0.4452(9) 0.9747(3) 0.067(3) Uani 1 1 d . U . . .
C14W C 1.5983(13) 0.5474(16) 0.9770(5) 0.082(5) Uani 1 1 d . U . . .
H19C H 1.6621 0.5428 0.9819 0.123 Uiso 1 1 d R U . . .
H19D H 1.5463 0.5852 0.9913 0.123 Uiso 1 1 d R U . . .
H19E H 1.5771 0.5822 0.9592 0.123 Uiso 1 1 d R U . . .
O3W O 1.6457(7) 0.2640(7) 0.9635(3) 0.061(3) Uani 1 1 d . U . . .
C15W C 1.6671(12) 0.1652(11) 0.9537(5) 0.083(6) Uani 1 1 d . U . . .
H19F H 1.7391 0.1163 0.9557 0.125 Uiso 1 1 d R U . . .
H19G H 1.6502 0.1700 0.9342 0.125 Uiso 1 1 d R U . . .
H19H H 1.6266 0.1429 0.9647 0.125 Uiso 1 1 d R U . . .
C1X C 0.4611(8) 1.0019(9) 0.9461(2) 0.039(2) Uani 1 1 d . U . . .
N1X N 0.5305(7) 0.9948(9) 0.9286(2) 0.051(3) Uani 1 1 d . U . . .
N2X N 0.6316(7) 0.9366(8) 0.9366(2) 0.048(2) Uani 1 1 d . U . . .
H2X H 0.6783 0.9083 0.9234 0.057 Uiso 1 1 calc R U . . .
C2X C 0.6633(9) 0.9205(9) 0.9637(3) 0.044(2) Uani 1 1 d . U . . .
O1X O 0.7556(6) 0.8768(7) 0.9693(2) 0.052(2) Uani 1 1 d . U . . .
C3X C 0.5770(9) 0.9584(11) 0.9854(3) 0.048(3) Uani 1 1 d . U . . .
H3XA H 0.5544 1.0295 0.9900 0.057 Uiso 1 1 calc R U . . .
H3XB H 0.6014 0.9178 1.0025 0.057 Uiso 1 1 calc R U . . .
C4X C 0.4849(9) 0.9508(10) 0.9746(3) 0.044(2) Uani 1 1 d . U . . .
H4XA H 0.4250 0.9887 0.9875 0.053 Uiso 1 1 calc R U . . .
C5X C 0.5125(11) 0.8371(10) 0.9737(3) 0.055(3) Uani 1 1 d . U . . .
H5XA H 0.5472 0.8027 0.9905 0.082 Uiso 1 1 d R U . . .
H5XB H 0.5569 0.8041 0.9575 0.082 Uiso 1 1 d R U . . .
H5XC H 0.4504 0.8335 0.9725 0.082 Uiso 1 1 d R U . . .
C6X C 0.3552(8) 1.0613(9) 0.9374(2) 0.039(2) Uani 1 1 d . U . . .
S1X S 0.3321(2) 1.1255(3) 0.90476(6) 0.0486(7) Uani 1 1 d . U . . .
C7X C 0.1989(7) 1.1764(9) 0.9095(2) 0.037(2) Uani 1 1 d . U . . .
C8X C 0.1236(8) 1.2381(9) 0.8908(3) 0.042(2) Uani 1 1 d . U . . .
H8XA H 0.1414 1.2551 0.8733 0.050 Uiso 1 1 calc R U . . .
C9X C 0.0220(8) 1.2739(10) 0.8987(3) 0.042(2) Uani 1 1 d . U . . .
C10X C -0.0028(8) 1.2446(9) 0.9254(3) 0.042(2) Uani 1 1 d . U . . .
C11X C 0.0729(8) 1.1808(9) 0.9428(2) 0.041(2) Uani 1 1 d . U . . .
H11X H 0.0550 1.1616 0.9600 0.049 Uiso 1 1 calc R U . . .
C12X C 0.1758(8) 1.1434(9) 0.9357(2) 0.039(2) Uani 1 1 d . U . . .
C13X C 0.2666(8) 1.0787(9) 0.9509(3) 0.041(2) Uani 1 1 d . U . . .
H13X H 0.2650 1.0510 0.9685 0.049 Uiso 1 1 calc R U . . .
O2X O -0.0601(6) 1.3392(8) 0.88288(19) 0.057(2) Uani 1 1 d . U . . .
C14X C -0.0385(12) 1.3811(13) 0.8572(3) 0.068(4) Uani 1 1 d . U . . .
H19I H -0.1000 1.4425 0.8518 0.103 Uiso 1 1 d R U . . .
H19J H -0.0158 1.3310 0.8423 0.103 Uiso 1 1 d R U . . .
H19K H 0.0146 1.3974 0.8606 0.103 Uiso 1 1 d R U . . .
O3X O -0.1072(6) 1.2876(8) 0.9304(2) 0.054(2) Uani 1 1 d . U . . .
C15X C -0.1386(10) 1.2678(13) 0.9579(3) 0.065(4) Uani 1 1 d . U . . .
H19L H -0.2124 1.2985 0.9591 0.098 Uiso 1 1 d R U . . .
H19M H -0.1170 1.2969 0.9722 0.098 Uiso 1 1 d R U . . .
H19N H -0.1072 1.1947 0.9608 0.098 Uiso 1 1 d R U . . .

loop_
_atom_site_aniso_label
_atom_site_aniso_U_11
_atom_site_aniso_U_22
_atom_site_aniso_U_33
_atom_site_aniso_U_23
_atom_site_aniso_U_13
_atom_site_aniso_U_12
C1A 0.040(5) 0.026(4) 0.053(6) 0.008(4) -0.009(4) -0.006(4)
N1A 0.036(4) 0.018(4) 0.062(6) -0.001(3) -0.003(4) -0.004(3)
N2A 0.039(5) 0.029(4) 0.054(6) -0.006(4) -0.008(4) -0.007(4)
C2A 0.038(5) 0.021(4) 0.055(6) -0.004(4) -0.006(4) -0.002(4)
O1A 0.054(5) 0.036(4) 0.080(7) -0.012(4) -0.011(5) -0.010(4)
C3A 0.037(5) 0.037(5) 0.062(7) 0.003(5) -0.011(5) -0.011(4)
C4A 0.035(5) 0.030(5) 0.064(7) 0.005(4) -0.010(4) -0.003(4)
C5A 0.068(9) 0.054(8) 0.070(8) -0.009(6) 0.018(7) -0.026(7)
C6A 0.046(5) 0.030(4) 0.040(6) 0.005(4) -0.001(4) -0.009(4)
S1A 0.0419(16) 0.0332(14) 0.067(2) 0.0038(13) -0.0124(14) -0.0085(12)
C7A 0.045(5) 0.045(5) 0.039(6) 0.003(4) -0.003(4) -0.017(4)
C8A 0.052(6) 0.041(5) 0.066(8) -0.002(5) -0.001(5) -0.020(5)
C9A 0.054(6) 0.037(5) 0.050(6) -0.004(4) 0.005(5) -0.019(4)
C10A 0.042(5) 0.024(4) 0.054(6) 0.002(4) 0.008(4) -0.006(4)
C11A 0.037(5) 0.038(5) 0.065(8) 0.005(4) 0.008(5) -0.013(4)
C12A 0.044(5) 0.033(5) 0.042(6) 0.000(4) -0.003(4) -0.016(4)
C13A 0.035(5) 0.037(5) 0.050(6) 0.004(4) 0.000(4) -0.014(4)
O2A 0.069(6) 0.034(4) 0.085(7) -0.007(4) 0.003(5) -0.023(4)
C14A 0.080(9) 0.062(9) 0.069(9) 0.000(7) -0.006(7) -0.035(8)
O3A 0.057(5) 0.021(4) 0.100(8) 0.008(4) -0.008(5) -0.009(4)
C15A 0.054(7) 0.042(7) 0.072(9) 0.004(6) -0.010(6) -0.009(6)
C1B 0.034(5) 0.026(4) 0.045(5) 0.004(3) -0.010(4) -0.002(4)
N1B 0.051(6) 0.027(4) 0.049(5) 0.006(3) -0.007(4) -0.003(4)
N2B 0.060(6) 0.016(4) 0.049(5) 0.003(3) -0.003(4) 0.007(4)
C2B 0.046(6) 0.026(4) 0.049(5) 0.002(4) 0.006(4) -0.005(4)
O1B 0.054(5) 0.029(4) 0.074(6) -0.009(4) 0.008(4) -0.011(4)
C3B 0.052(7) 0.035(5) 0.041(5) -0.002(4) 0.001(5) -0.012(5)
C4B 0.039(5) 0.028(5) 0.038(5) 0.005(4) -0.003(4) -0.003(4)
C5B 0.045(6) 0.040(7) 0.081(9) -0.003(6) -0.004(6) -0.016(5)
C6B 0.037(5) 0.032(4) 0.033(5) -0.006(3) -0.004(4) -0.009(4)
S1B 0.0552(18) 0.0273(13) 0.0454(15) 0.0054(11) 0.0082(13) -0.0084(13)
C7B 0.047(6) 0.006(3) 0.046(5) -0.002(3) 0.005(4) -0.004(3)
C8B 0.044(6) 0.024(4) 0.045(5) -0.005(4) 0.002(4) -0.012(4)
C9B 0.027(5) 0.027(4) 0.055(5) -0.005(4) -0.003(4) -0.011(4)
C10B 0.037(5) 0.031(4) 0.056(5) 0.000(4) -0.005(4) -0.015(4)
C11B 0.039(5) 0.029(4) 0.046(5) 0.005(4) -0.012(4) -0.013(4)
C12B 0.027(4) 0.033(4) 0.038(5) 0.004(3) -0.010(4) -0.010(4)
C13B 0.029(5) 0.034(4) 0.035(5) -0.003(3) -0.007(4) -0.006(4)
O2B 0.046(5) 0.027(4) 0.058(5) -0.008(3) 0.014(4) -0.005(3)
C14B 0.058(8) 0.034(6) 0.060(7) -0.004(5) 0.011(6) -0.006(6)
O3B 0.077(6) 0.028(4) 0.068(5) 0.003(3) 0.004(5) -0.023(4)
C15B 0.077(10) 0.026(6) 0.068(7) 0.008(5) 0.005(7) -0.016(6)
C1C 0.047(5) 0.029(4) 0.037(5) 0.001(4) -0.006(4) -0.017(4)
N1C 0.041(5) 0.029(4) 0.064(6) 0.001(4) -0.020(4) -0.011(4)
N2C 0.054(5) 0.034(5) 0.069(7) 0.004(4) -0.011(5) -0.016(4)
C2C 0.050(6) 0.032(5) 0.055(7) 0.015(4) -0.007(5) -0.010(4)
O1C 0.072(6) 0.032(4) 0.071(6) 0.011(4) -0.013(5) -0.014(4)
C3C 0.044(6) 0.038(5) 0.059(7) 0.010(5) -0.013(5) -0.010(5)
C4C 0.040(5) 0.030(5) 0.057(6) 0.004(4) -0.004(4) -0.014(4)
C5C 0.055(8) 0.067(9) 0.067(7) 0.008(6) -0.002(6) -0.028(7)
C6C 0.040(5) 0.033(4) 0.037(5) 0.000(4) -0.007(4) -0.013(4)
S1C 0.0495(17) 0.0286(13) 0.071(2) 0.0053(13) -0.0182(15) -0.0197(13)
C7C 0.042(5) 0.032(5) 0.051(6) 0.006(4) -0.006(4) -0.012(4)
C8C 0.036(5) 0.039(5) 0.057(7) 0.005(4) -0.010(5) -0.018(4)
C9C 0.047(5) 0.025(4) 0.053(6) -0.002(4) 0.001(4) -0.011(4)
C10C 0.047(5) 0.031(5) 0.046(6) 0.000(4) -0.002(4) -0.014(4)
C11C 0.045(6) 0.035(5) 0.059(7) 0.010(4) -0.003(5) -0.017(4)
C12C 0.037(5) 0.032(4) 0.042(6) 0.004(4) -0.005(4) -0.011(4)
C13C 0.040(5) 0.029(4) 0.052(6) 0.004(4) -0.007(4) -0.013(4)
O2C 0.051(5) 0.040(5) 0.086(7) 0.017(4) -0.008(4) -0.014(4)
C14C 0.041(7) 0.069(10) 0.124(15) 0.012(10) -0.010(8) -0.011(7)
O3C 0.070(6) 0.028(4) 0.076(6) 0.006(4) -0.016(5) -0.020(4)
C15C 0.084(9) 0.030(6) 0.094(11) 0.008(7) -0.022(8) -0.028(7)
C1D 0.065(7) 0.019(4) 0.040(5) -0.002(3) -0.007(4) -0.014(4)
N1D 0.083(8) 0.031(4) 0.043(5) -0.002(4) -0.003(5) -0.018(5)
N2D 0.092(9) 0.024(4) 0.055(5) -0.001(4) -0.010(5) -0.015(5)
C2D 0.050(6) 0.035(5) 0.062(6) 0.008(4) -0.010(5) -0.022(5)
O1D 0.069(6) 0.034(4) 0.103(8) 0.018(4) -0.031(6) -0.022(4)
C3D 0.074(7) 0.033(5) 0.054(6) 0.013(4) -0.017(5) -0.025(5)
C4D 0.065(7) 0.033(5) 0.041(5) -0.003(4) -0.005(5) -0.015(5)
C5D 0.061(7) 0.052(8) 0.063(8) 0.011(6) -0.009(6) -0.018(6)
C6D 0.061(6) 0.028(4) 0.045(5) -0.007(4) -0.007(5) -0.022(4)
S1D 0.064(2) 0.0242(13) 0.0533(17) -0.0043(12) 0.0064(14) -0.0103(13)
C7D 0.049(6) 0.024(4) 0.048(5) 0.004(4) -0.010(4) -0.012(4)
C8D 0.047(6) 0.028(4) 0.045(5) 0.003(4) 0.004(5) -0.010(4)
C9D 0.050(6) 0.033(5) 0.048(5) 0.003(4) -0.008(4) -0.017(4)
C10D 0.036(5) 0.025(4) 0.051(5) 0.000(3) -0.009(4) -0.011(4)
C11D 0.052(6) 0.021(4) 0.048(6) -0.002(4) 0.001(5) -0.006(4)
C12D 0.048(6) 0.016(4) 0.052(5) 0.001(3) -0.006(4) -0.008(4)
C13D 0.053(6) 0.019(4) 0.045(5) -0.002(4) -0.002(4) -0.013(4)
O2D 0.066(6) 0.034(4) 0.055(5) 0.005(3) 0.002(4) -0.016(4)
C14D 0.120(14) 0.057(9) 0.062(7) 0.016(7) 0.008(8) -0.040(10)
O3D 0.052(5) 0.029(4) 0.067(5) 0.000(3) 0.004(4) 0.000(4)
C15D 0.070(9) 0.025(6) 0.075(8) -0.003(5) 0.015(7) 0.003(6)
C1E 0.048(5) 0.039(5) 0.038(5) -0.005(4) 0.008(4) -0.024(4)
N1E 0.049(5) 0.044(5) 0.053(5) -0.002(4) 0.004(4) -0.034(4)
N2E 0.064(6) 0.061(6) 0.059(6) -0.011(5) 0.008(5) -0.045(5)
C2E 0.056(6) 0.062(7) 0.049(6) 0.000(5) 0.005(5) -0.043(5)
O1E 0.064(6) 0.077(7) 0.072(6) -0.003(5) 0.006(5) -0.051(6)
C3E 0.045(6) 0.051(6) 0.051(6) -0.003(5) 0.013(5) -0.031(5)
C4E 0.042(5) 0.046(6) 0.055(6) -0.004(4) 0.009(4) -0.032(5)
C5E 0.056(7) 0.062(8) 0.057(7) 0.004(6) 0.003(5) -0.031(7)
C6E 0.038(5) 0.045(5) 0.043(6) 0.001(4) 0.007(4) -0.024(4)
S1E 0.0450(16) 0.0440(16) 0.0658(19) -0.0137(14) 0.0124(14) -0.0273(14)
C7E 0.045(5) 0.043(5) 0.043(6) -0.005(4) 0.001(4) -0.022(4)
C8E 0.044(5) 0.034(5) 0.069(8) 0.004(5) -0.001(5) -0.017(5)
C9E 0.040(5) 0.040(5) 0.053(6) 0.011(4) -0.007(4) -0.022(4)
C10E 0.047(5) 0.036(5) 0.064(7) 0.010(4) -0.005(5) -0.028(4)
C11E 0.038(5) 0.031(5) 0.059(7) 0.006(4) 0.000(4) -0.019(4)
C12E 0.040(5) 0.039(5) 0.046(6) -0.005(4) 0.009(4) -0.022(4)
C13E 0.044(5) 0.045(5) 0.043(6) -0.005(4) 0.007(4) -0.025(5)
O2E 0.044(4) 0.060(5) 0.095(7) 0.008(5) -0.009(4) -0.034(4)
C14E 0.038(6) 0.054(7) 0.102(11) 0.007(7) -0.014(6) -0.025(5)
O3E 0.060(5) 0.057(5) 0.089(7) 0.008(4) -0.009(5) -0.048(5)
C15E 0.074(9) 0.051(7) 0.079(10) -0.002(6) -0.012(7) -0.043(6)
C1F 0.061(7) 0.039(6) 0.057(6) -0.001(5) -0.008(5) -0.029(5)
N1F 0.072(7) 0.055(6) 0.061(6) 0.009(5) -0.012(5) -0.044(6)
N2F 0.078(8) 0.064(7) 0.064(6) -0.014(5) 0.004(5) -0.053(7)
C2F 0.057(7) 0.039(6) 0.073(6) -0.005(5) 0.008(5) -0.028(6)
O1F 0.061(6) 0.042(5) 0.098(7) 0.006(5) 0.004(5) -0.033(5)
C3F 0.069(7) 0.052(7) 0.063(7) -0.002(5) 0.004(5) -0.036(6)
C4F 0.061(7) 0.044(6) 0.058(6) 0.001(5) -0.007(5) -0.031(5)
C5F 0.059(7) 0.044(6) 0.088(10) 0.012(6) 0.004(7) -0.025(6)
C6F 0.070(7) 0.047(6) 0.051(6) 0.001(5) -0.005(5) -0.042(6)
S1F 0.068(2) 0.0621(19) 0.0557(18) 0.0076(15) -0.0210(15) -0.0498(18)
C7F 0.042(5) 0.043(6) 0.046(5) -0.002(4) -0.007(4) -0.026(5)
C8F 0.054(6) 0.051(6) 0.050(6) 0.005(5) -0.010(5) -0.035(6)
C9F 0.043(6) 0.037(5) 0.056(6) 0.002(4) -0.011(4) -0.017(5)
C10F 0.035(5) 0.047(6) 0.062(6) 0.001(5) -0.011(4) -0.023(5)
C11F 0.042(6) 0.037(5) 0.054(6) -0.001(4) -0.012(5) -0.018(5)
C12F 0.056(6) 0.030(5) 0.047(5) -0.004(4) -0.009(4) -0.025(5)
C13F 0.068(7) 0.038(6) 0.053(6) 0.002(5) -0.011(5) -0.034(6)
O2F 0.087(8) 0.064(6) 0.082(6) 0.016(5) -0.015(5) -0.049(6)
C14F 0.128(16) 0.092(13) 0.093(10) 0.035(10) -0.036(11) -0.074(13)
O3F 0.049(5) 0.059(5) 0.074(6) 0.004(4) -0.014(4) -0.033(5)
C15F 0.056(8) 0.076(10) 0.078(8) -0.009(7) -0.014(6) -0.049(8)
C1G 0.049(5) 0.050(5) 0.038(5) -0.008(4) 0.007(4) -0.034(4)
N1G 0.048(5) 0.045(5) 0.054(6) -0.009(4) 0.004(4) -0.036(4)
N2G 0.042(5) 0.058(5) 0.067(7) -0.011(5) -0.003(4) -0.037(4)
C2G 0.057(6) 0.056(6) 0.043(6) -0.006(5) -0.003(5) -0.039(5)
O1G 0.089(7) 0.073(7) 0.082(7) 0.000(5) -0.006(6) -0.063(6)
C3G 0.066(7) 0.052(6) 0.058(7) -0.011(5) 0.003(5) -0.039(6)
C4G 0.050(6) 0.052(6) 0.046(6) -0.014(4) 0.012(4) -0.033(5)
C5G 0.073(9) 0.063(8) 0.054(7) -0.009(6) 0.003(6) -0.025(7)
C6G 0.037(5) 0.050(6) 0.052(7) -0.012(5) 0.003(4) -0.026(4)
S1G 0.0427(16) 0.0526(17) 0.0643(19) -0.0156(15) 0.0077(14) -0.0293(14)
C7G 0.048(6) 0.050(5) 0.048(6) -0.013(5) 0.006(5) -0.030(5)
C8G 0.056(6) 0.050(6) 0.043(6) -0.009(5) 0.007(5) -0.033(5)
C9G 0.055(6) 0.041(5) 0.046(6) 0.004(4) -0.006(4) -0.032(4)
C10G 0.048(5) 0.047(5) 0.054(7) 0.008(5) -0.008(5) -0.027(4)
C11G 0.038(5) 0.049(6) 0.065(8) -0.007(5) -0.001(5) -0.024(5)
C12G 0.049(5) 0.050(6) 0.039(6) -0.005(4) 0.003(4) -0.029(5)
C13G 0.036(5) 0.041(5) 0.050(6) -0.005(4) 0.005(4) -0.026(4)
O2G 0.080(6) 0.046(5) 0.083(7) -0.006(4) 0.006(5) -0.043(5)
C14G 0.071(8) 0.048(7) 0.115(14) -0.015(7) 0.002(8) -0.038(6)
O3G 0.051(5) 0.067(6) 0.105(8) 0.012(5) -0.012(5) -0.044(5)
C15G 0.049(6) 0.062(8) 0.112(12) 0.022(7) -0.011(6) -0.043(6)
C1H 0.055(6) 0.050(6) 0.043(5) 0.003(4) -0.004(4) -0.035(5)
N1H 0.072(7) 0.068(7) 0.055(5) 0.013(5) -0.014(5) -0.057(6)
N2H 0.076(7) 0.087(8) 0.045(5) 0.005(5) -0.006(5) -0.070(7)
C2H 0.055(7) 0.060(7) 0.050(5) -0.004(5) 0.001(5) -0.043(6)
O1H 0.061(6) 0.073(6) 0.068(6) -0.010(5) -0.007(5) -0.051(5)
C3H 0.062(7) 0.064(7) 0.045(6) -0.010(5) 0.010(5) -0.045(6)
C4H 0.054(6) 0.052(6) 0.044(5) 0.005(4) -0.005(4) -0.036(5)
C5H 0.070(8) 0.068(8) 0.068(9) -0.012(7) -0.021(7) -0.015(7)
C6H 0.065(7) 0.060(7) 0.049(6) 0.013(5) -0.012(5) -0.048(7)
S1H 0.069(2) 0.064(2) 0.0504(16) 0.0153(14) -0.0136(15) -0.0550(18)
C7H 0.047(6) 0.039(5) 0.048(5) 0.004(4) 0.000(4) -0.031(5)
C8H 0.062(7) 0.047(6) 0.054(6) 0.013(5) -0.012(5) -0.039(6)
C9H 0.047(6) 0.032(5) 0.049(5) -0.007(4) 0.005(4) -0.027(5)
C10H 0.038(5) 0.043(5) 0.056(5) -0.006(4) 0.011(4) -0.028(5)
C11H 0.050(6) 0.040(5) 0.051(6) 0.004(4) 0.001(5) -0.033(5)
C12H 0.048(6) 0.041(5) 0.044(5) 0.004(4) -0.002(4) -0.031(5)
C13H 0.051(6) 0.046(6) 0.049(6) 0.010(5) -0.010(5) -0.035(5)
O2H 0.083(7) 0.068(6) 0.066(5) -0.006(4) -0.009(5) -0.059(6)
C14H 0.070(9) 0.107(12) 0.062(7) 0.001(7) -0.013(6) -0.068(9)
O3H 0.081(7) 0.058(5) 0.077(6) 0.002(4) -0.003(5) -0.057(6)
C15H 0.075(10) 0.062(8) 0.087(8) 0.012(7) 0.003(7) -0.053(8)
C1I 0.031(4) 0.049(5) 0.034(5) -0.004(4) 0.002(4) -0.017(4)
N1I 0.026(4) 0.060(6) 0.059(6) -0.011(5) 0.002(4) -0.019(4)
N2I 0.019(4) 0.065(6) 0.062(6) -0.011(5) 0.004(4) -0.016(4)
C2I 0.025(4) 0.059(6) 0.046(6) -0.007(5) 0.005(4) -0.007(4)
O1I 0.034(4) 0.083(7) 0.066(6) -0.017(5) 0.003(4) -0.016(4)
C3I 0.031(5) 0.047(6) 0.054(6) -0.014(5) 0.011(4) -0.007(4)
C4I 0.032(5) 0.048(6) 0.060(7) -0.006(5) 0.007(4) -0.019(4)
C5I 0.066(9) 0.059(8) 0.060(7) -0.003(6) 0.014(6) -0.020(7)
C6I 0.032(5) 0.040(5) 0.055(7) -0.002(4) 0.005(4) -0.014(4)
S1I 0.0335(15) 0.0509(17) 0.0635(19) -0.0099(15) 0.0018(13) -0.0192(13)
C7I 0.040(5) 0.047(5) 0.043(6) -0.006(4) 0.007(4) -0.019(4)
C8I 0.044(5) 0.049(6) 0.055(7) -0.013(5) 0.006(4) -0.018(4)
C9I 0.035(5) 0.037(5) 0.053(7) -0.003(4) 0.000(4) -0.009(4)
C10I 0.033(5) 0.041(5) 0.045(6) -0.001(4) 0.003(4) -0.010(4)
C11I 0.029(4) 0.034(5) 0.052(6) 0.002(4) -0.003(4) -0.013(4)
C12I 0.028(4) 0.041(5) 0.034(5) -0.002(4) 0.000(3) -0.013(4)
C13I 0.034(5) 0.048(6) 0.045(6) -0.003(4) 0.003(4) -0.018(4)
O2I 0.039(5) 0.036(4) 0.090(7) -0.015(4) -0.002(4) 0.003(4)
C14I 0.064(9) 0.037(6) 0.091(11) -0.015(6) 0.003(8) -0.008(6)
O3I 0.028(4) 0.059(5) 0.083(7) -0.012(5) -0.005(4) -0.012(4)
C15I 0.032(6) 0.072(9) 0.091(10) -0.008(7) 0.001(6) -0.030(6)
C1J 0.031(5) 0.054(6) 0.051(5) 0.000(5) -0.009(4) -0.015(4)
N1J 0.034(5) 0.066(7) 0.052(5) 0.004(5) -0.007(4) -0.016(4)
N2J 0.027(4) 0.075(8) 0.058(5) 0.007(5) -0.011(4) -0.017(5)
C2J 0.030(5) 0.045(6) 0.061(6) 0.002(5) -0.001(4) -0.019(4)
O1J 0.029(4) 0.060(6) 0.090(7) 0.015(5) -0.002(4) -0.014(4)
C3J 0.035(5) 0.067(7) 0.056(6) -0.009(5) 0.002(5) -0.015(5)
C4J 0.033(5) 0.056(6) 0.051(6) -0.004(5) -0.003(4) -0.013(5)
C5J 0.056(8) 0.064(8) 0.080(10) 0.010(7) -0.022(7) -0.029(7)
C6J 0.036(5) 0.047(6) 0.040(5) 0.000(4) -0.008(4) -0.020(4)
S1J 0.0323(15) 0.067(2) 0.0548(18) 0.0206(16) -0.0128(13) -0.0136(14)
C7J 0.028(5) 0.051(6) 0.044(5) 0.009(5) -0.002(4) -0.008(4)
C8J 0.032(5) 0.059(7) 0.048(6) 0.003(5) 0.001(4) -0.018(5)
C9J 0.036(5) 0.043(6) 0.050(5) -0.005(4) -0.005(4) -0.017(4)
C10J 0.032(5) 0.037(5) 0.052(5) -0.002(4) -0.002(4) -0.009(4)
C11J 0.029(4) 0.043(6) 0.043(5) 0.003(4) -0.006(4) -0.010(4)
C12J 0.035(5) 0.038(5) 0.045(5) 0.002(4) -0.006(4) -0.015(4)
C13J 0.037(5) 0.058(7) 0.046(6) 0.003(5) -0.002(4) -0.015(5)
O2J 0.043(5) 0.070(6) 0.060(5) 0.002(4) 0.005(4) -0.023(4)
C14J 0.062(10) 0.156(19) 0.063(8) 0.028(10) 0.000(7) -0.050(12)
O3J 0.030(4) 0.045(5) 0.067(5) 0.005(4) -0.001(3) -0.001(3)
C15J 0.043(7) 0.065(9) 0.067(7) 0.010(6) -0.015(6) -0.017(7)
C1K 0.026(4) 0.043(5) 0.045(6) 0.000(4) 0.000(4) -0.008(4)
N1K 0.036(4) 0.041(5) 0.057(6) 0.002(4) -0.014(4) -0.009(4)
N2K 0.026(4) 0.046(5) 0.065(7) -0.010(5) -0.007(4) -0.006(4)
C2K 0.033(5) 0.059(6) 0.046(6) 0.003(5) -0.016(4) -0.016(4)
O1K 0.025(4) 0.082(7) 0.071(6) -0.008(5) -0.015(4) -0.009(4)
C3K 0.032(5) 0.044(6) 0.055(6) 0.001(5) -0.005(4) -0.013(4)
C4K 0.033(5) 0.037(5) 0.062(6) -0.001(5) -0.009(5) -0.007(4)
C5K 0.052(7) 0.071(9) 0.066(7) 0.018(6) -0.019(6) -0.039(7)
C6K 0.030(4) 0.041(5) 0.048(6) 0.004(4) -0.006(4) -0.011(4)
S1K 0.0363(15) 0.0363(15) 0.0633(19) -0.0060(13) -0.0055(13) -0.0092(12)
C7K 0.035(5) 0.044(5) 0.044(6) 0.002(4) -0.007(4) -0.017(4)
C8K 0.043(5) 0.046(6) 0.055(7) -0.004(5) -0.008(4) -0.021(5)
C9K 0.042(5) 0.058(6) 0.051(6) 0.000(5) -0.005(4) -0.029(5)
C10K 0.024(4) 0.051(5) 0.054(7) 0.001(5) 0.000(4) -0.014(4)
C11K 0.029(5) 0.038(5) 0.064(7) -0.004(5) -0.002(4) -0.014(4)
C12K 0.031(4) 0.037(5) 0.047(6) 0.003(4) -0.005(4) -0.014(4)
C13K 0.028(4) 0.043(5) 0.047(6) 0.003(4) -0.005(4) -0.012(4)
O2K 0.042(5) 0.076(6) 0.084(7) -0.003(5) -0.013(4) -0.035(5)
C14K 0.068(10) 0.092(10) 0.092(12) -0.009(8) -0.018(9) -0.054(9)
O3K 0.026(4) 0.053(5) 0.100(8) -0.005(5) -0.001(4) -0.018(4)
C15K 0.049(8) 0.060(8) 0.100(12) -0.008(7) 0.003(8) -0.010(6)
C1L 0.037(5) 0.042(6) 0.042(5) -0.005(4) 0.002(4) -0.007(4)
N1L 0.035(5) 0.066(7) 0.039(5) -0.004(4) 0.005(4) -0.009(4)
N2L 0.032(4) 0.057(6) 0.048(5) -0.006(4) 0.005(4) -0.008(4)
C2L 0.026(4) 0.040(6) 0.054(5) -0.004(4) -0.003(4) -0.011(4)
O1L 0.035(4) 0.054(5) 0.081(6) 0.005(5) -0.012(4) -0.017(4)
C3L 0.047(6) 0.055(7) 0.050(6) -0.005(5) 0.003(5) -0.019(5)
C4L 0.034(5) 0.044(5) 0.034(5) -0.006(4) 0.010(4) -0.009(4)
C5L 0.044(7) 0.052(7) 0.079(9) 0.005(6) 0.003(6) -0.022(6)
C6L 0.029(5) 0.061(7) 0.043(5) 0.003(5) -0.003(4) -0.012(4)
S1L 0.0328(15) 0.073(2) 0.0515(18) 0.0115(16) 0.0049(13) -0.0115(15)
C7L 0.032(5) 0.040(6) 0.049(5) -0.002(4) 0.002(4) -0.005(4)
C8L 0.032(5) 0.058(7) 0.058(6) 0.010(6) -0.003(4) -0.011(5)
C9L 0.035(5) 0.042(6) 0.049(5) -0.004(4) -0.001(4) -0.008(4)
C10L 0.033(5) 0.040(6) 0.056(5) -0.006(4) -0.002(4) -0.018(4)
C11L 0.036(5) 0.040(6) 0.054(6) 0.001(5) 0.001(4) -0.013(4)
C12L 0.032(5) 0.049(6) 0.047(5) -0.009(4) 0.000(4) -0.015(4)
C13L 0.039(5) 0.044(6) 0.052(6) -0.007(5) -0.001(4) -0.013(5)
O2L 0.044(5) 0.059(6) 0.066(5) 0.003(4) -0.016(4) -0.013(4)
C14L 0.071(11) 0.081(12) 0.075(8) 0.015(8) -0.006(7) 0.004(9)
O3L 0.033(4) 0.070(6) 0.067(6) 0.011(5) 0.001(4) -0.013(4)
C15L 0.022(5) 0.069(9) 0.075(8) 0.010(7) 0.005(5) -0.008(6)
C1M 0.044(5) 0.025(4) 0.029(5) -0.003(3) -0.006(4) -0.014(4)
N1M 0.041(4) 0.024(4) 0.050(5) -0.003(3) -0.009(4) -0.011(3)
N2M 0.054(5) 0.026(4) 0.043(5) -0.004(3) 0.000(4) -0.013(4)
C2M 0.062(6) 0.030(4) 0.038(6) -0.009(4) 0.005(5) -0.018(4)
O1M 0.077(7) 0.024(4) 0.061(6) -0.006(3) -0.004(5) -0.012(4)
C3M 0.053(6) 0.031(5) 0.046(6) -0.007(4) -0.004(5) -0.020(4)
C4M 0.043(5) 0.026(5) 0.039(5) -0.001(4) -0.011(4) -0.012(4)
C5M 0.051(7) 0.047(7) 0.047(6) -0.002(5) -0.002(5) -0.021(6)
C6M 0.039(5) 0.026(4) 0.038(5) -0.004(3) -0.006(4) -0.011(4)
S1M 0.0444(15) 0.0259(12) 0.0586(17) -0.0037(12) -0.0155(13) -0.0124(12)
C7M 0.035(5) 0.031(5) 0.051(6) -0.002(4) -0.007(4) -0.011(4)
C8M 0.036(5) 0.029(4) 0.051(6) 0.002(4) -0.011(4) -0.014(4)
C9M 0.046(5) 0.025(4) 0.059(7) 0.003(4) -0.002(5) -0.016(4)
C10M 0.042(5) 0.027(4) 0.062(7) 0.006(4) -0.004(5) -0.014(4)
C11M 0.030(5) 0.022(4) 0.068(7) 0.010(4) -0.004(5) -0.007(4)
C12M 0.036(5) 0.026(4) 0.046(6) 0.003(4) 0.001(4) -0.012(4)
C13M 0.047(5) 0.025(4) 0.040(6) 0.005(4) -0.011(4) -0.014(4)
O2M 0.059(5) 0.037(4) 0.088(7) 0.003(4) -0.010(5) -0.028(4)
C14M 0.074(9) 0.048(8) 0.118(14) 0.002(8) -0.005(8) -0.044(7)
O3M 0.053(5) 0.022(4) 0.131(10) 0.014(5) -0.003(5) -0.011(4)
C15M 0.052(7) 0.032(7) 0.152(18) 0.016(9) -0.013(8) -0.006(6)
C1N 0.049(6) 0.031(5) 0.042(5) 0.001(4) -0.004(4) -0.009(4)
N1N 0.071(7) 0.025(4) 0.045(5) -0.002(3) 0.003(5) -0.011(4)
N2N 0.076(7) 0.025(4) 0.041(5) 0.000(3) 0.000(4) -0.009(4)
C2N 0.036(5) 0.029(4) 0.045(5) -0.010(4) -0.011(4) -0.010(4)
O1N 0.066(6) 0.031(4) 0.055(5) -0.014(3) -0.007(4) -0.009(4)
C3N 0.050(7) 0.035(5) 0.049(6) -0.007(4) -0.011(5) -0.013(5)
C4N 0.053(6) 0.034(5) 0.035(5) 0.002(4) -0.005(4) -0.017(5)
C5N 0.060(7) 0.070(9) 0.062(8) -0.014(7) 0.006(6) -0.035(7)
C6N 0.051(6) 0.029(4) 0.040(5) 0.005(4) -0.001(4) -0.011(4)
S1N 0.068(2) 0.0223(12) 0.0491(16) 0.0040(11) 0.0084(14) -0.0145(13)
C7N 0.052(6) 0.025(4) 0.044(5) 0.004(4) 0.003(4) -0.015(4)
C8N 0.057(7) 0.023(4) 0.048(6) -0.001(4) 0.008(5) -0.015(4)
C9N 0.045(6) 0.021(4) 0.062(6) -0.003(4) 0.003(5) -0.016(4)
C10N 0.045(6) 0.026(4) 0.059(5) 0.005(4) -0.005(4) -0.018(4)
C11N 0.052(6) 0.027(5) 0.056(6) 0.008(4) -0.003(5) -0.018(4)
C12N 0.043(6) 0.026(4) 0.042(5) 0.001(3) -0.001(4) -0.016(4)
C13N 0.057(7) 0.037(5) 0.037(5) 0.009(4) -0.004(5) -0.014(5)
O2N 0.082(7) 0.034(4) 0.068(5) -0.011(4) 0.016(5) -0.024(4)
C14N 0.121(15) 0.034(7) 0.085(9) -0.017(7) 0.049(10) -0.020(8)
O3N 0.064(6) 0.021(4) 0.076(5) 0.002(3) -0.011(4) -0.019(4)
C15N 0.088(11) 0.028(6) 0.076(8) 0.006(5) -0.014(7) -0.033(7)
C1O 0.047(5) 0.027(4) 0.038(5) 0.002(4) -0.013(4) -0.015(4)
N1O 0.050(5) 0.029(4) 0.037(5) 0.002(3) -0.013(4) -0.020(4)
N2O 0.061(5) 0.019(4) 0.051(5) 0.006(3) -0.014(4) -0.018(4)
C2O 0.052(6) 0.035(5) 0.040(6) 0.010(4) -0.008(4) -0.014(4)
O1O 0.081(7) 0.025(4) 0.069(6) 0.003(4) -0.018(5) -0.009(4)
C3O 0.054(7) 0.037(5) 0.043(6) 0.001(4) -0.012(5) -0.014(5)
C4O 0.046(6) 0.037(5) 0.047(6) -0.002(4) -0.014(4) -0.014(4)
C5O 0.055(7) 0.061(8) 0.052(6) -0.001(5) -0.013(5) -0.028(6)
C6O 0.043(5) 0.034(4) 0.047(6) 0.001(4) -0.013(4) -0.020(4)
S1O 0.0510(17) 0.0311(13) 0.0599(18) 0.0045(12) -0.0203(14) -0.0215(13)
C7O 0.040(5) 0.025(4) 0.044(6) -0.001(4) -0.003(4) -0.016(4)
C8O 0.048(6) 0.032(5) 0.056(7) 0.006(4) -0.008(5) -0.014(4)
C9O 0.046(5) 0.030(5) 0.064(7) 0.001(4) 0.004(5) -0.011(4)
C10O 0.052(6) 0.026(4) 0.066(7) -0.006(4) 0.011(5) -0.019(4)
C11O 0.052(6) 0.029(5) 0.068(8) -0.007(4) 0.005(5) -0.020(4)
C12O 0.049(5) 0.029(4) 0.042(6) -0.005(4) -0.002(4) -0.021(4)
C13O 0.046(5) 0.038(5) 0.041(6) -0.004(4) -0.005(4) -0.022(4)
O2O 0.050(5) 0.032(4) 0.099(8) -0.001(4) -0.008(5) -0.002(4)
C14O 0.049(7) 0.052(9) 0.108(13) 0.000(8) -0.011(7) -0.005(6)
O3O 0.057(6) 0.026(4) 0.123(9) -0.006(5) -0.005(6) -0.018(4)
C15O 0.081(10) 0.042(8) 0.124(15) -0.014(9) -0.003(9) -0.031(8)
C1P 0.062(7) 0.031(5) 0.038(5) -0.003(4) 0.006(4) -0.019(4)
N1P 0.085(8) 0.019(4) 0.043(5) -0.004(3) 0.017(5) -0.018(4)
N2P 0.072(7) 0.016(4) 0.051(5) -0.002(3) 0.004(4) -0.018(4)
C2P 0.058(6) 0.029(4) 0.040(5) -0.004(4) -0.006(4) -0.025(4)
O1P 0.081(7) 0.031(4) 0.059(5) 0.006(3) -0.008(5) -0.030(4)
C3P 0.082(8) 0.036(5) 0.040(5) -0.001(4) -0.008(5) -0.029(5)
C4P 0.063(6) 0.026(5) 0.032(5) 0.001(4) 0.000(4) -0.022(4)
C5P 0.075(8) 0.068(9) 0.060(8) 0.003(7) 0.001(6) -0.038(8)
C6P 0.042(5) 0.024(4) 0.041(5) -0.003(3) 0.002(4) -0.013(4)
S1P 0.072(2) 0.0235(13) 0.0463(16) -0.0031(11) 0.0142(15) -0.0142(14)
C7P 0.048(6) 0.038(5) 0.039(5) -0.005(4) -0.001(4) -0.021(4)
C8P 0.050(6) 0.029(4) 0.046(5) -0.002(4) 0.005(5) -0.016(4)
C9P 0.043(5) 0.019(4) 0.056(5) 0.002(4) 0.001(4) -0.013(4)
C10P 0.040(5) 0.025(4) 0.056(5) 0.000(4) -0.005(4) -0.011(4)
C11P 0.040(5) 0.027(4) 0.047(5) -0.006(4) -0.002(4) -0.015(4)
C12P 0.049(6) 0.028(4) 0.046(5) -0.003(4) 0.002(4) -0.018(4)
C13P 0.055(6) 0.026(4) 0.040(5) -0.001(4) 0.008(5) -0.016(4)
O2P 0.066(6) 0.029(4) 0.082(6) 0.015(4) 0.007(5) -0.011(4)
C14P 0.102(13) 0.064(10) 0.082(9) 0.025(8) 0.018(9) -0.035(10)
O3P 0.066(6) 0.021(4) 0.076(6) -0.005(3) 0.001(5) -0.001(4)
C15P 0.040(6) 0.045(7) 0.074(8) -0.013(6) -0.001(5) -0.010(6)
C1Q 0.045(5) 0.036(5) 0.038(5) 0.006(4) -0.011(4) -0.029(4)
N1Q 0.054(5) 0.040(5) 0.054(6) 0.008(4) -0.014(4) -0.035(4)
N2Q 0.064(6) 0.042(5) 0.067(7) 0.016(5) -0.017(5) -0.036(5)
C2Q 0.056(6) 0.040(5) 0.046(6) 0.002(4) -0.008(5) -0.034(5)
O1Q 0.079(6) 0.065(6) 0.080(7) 0.020(5) -0.034(5) -0.058(6)
C3Q 0.058(7) 0.037(5) 0.063(7) 0.008(5) -0.021(6) -0.032(5)
C4Q 0.036(5) 0.036(5) 0.053(6) 0.006(4) -0.010(4) -0.028(4)
C5Q 0.088(10) 0.056(8) 0.065(7) -0.013(6) 0.005(7) -0.042(8)
C6Q 0.042(5) 0.033(5) 0.044(6) -0.005(4) 0.002(4) -0.026(4)
S1Q 0.0509(17) 0.0409(15) 0.0625(19) 0.0082(13) -0.0128(14) -0.0304(14)
C7Q 0.041(5) 0.036(5) 0.049(6) -0.001(4) 0.000(4) -0.022(4)
C8Q 0.046(6) 0.053(6) 0.058(7) 0.003(5) -0.010(5) -0.031(5)
C9Q 0.034(5) 0.055(6) 0.048(6) -0.002(4) 0.001(4) -0.030(4)
C10Q 0.053(6) 0.056(6) 0.045(6) -0.003(5) -0.001(4) -0.037(5)
C11Q 0.051(6) 0.034(5) 0.043(6) -0.010(4) 0.002(4) -0.027(5)
C12Q 0.038(5) 0.031(4) 0.038(5) -0.003(4) -0.001(4) -0.020(4)
C13Q 0.045(5) 0.036(5) 0.040(5) -0.001(4) 0.001(4) -0.028(4)
O2Q 0.049(5) 0.084(7) 0.096(8) 0.013(6) -0.012(5) -0.045(5)
C14Q 0.042(7) 0.095(10) 0.111(14) 0.007(9) -0.028(7) -0.042(7)
O3Q 0.065(6) 0.054(5) 0.081(7) -0.002(4) -0.005(5) -0.046(5)
C15Q 0.067(8) 0.056(7) 0.081(9) 0.006(6) -0.002(7) -0.050(6)
C1R 0.065(7) 0.039(6) 0.042(5) 0.001(4) 0.002(4) -0.037(5)
N1R 0.079(7) 0.061(7) 0.043(5) -0.006(4) 0.005(5) -0.059(6)
N2R 0.068(7) 0.059(6) 0.044(5) -0.002(4) -0.001(4) -0.051(6)
C2R 0.056(6) 0.033(5) 0.049(5) -0.003(4) -0.012(4) -0.028(5)
O1R 0.055(5) 0.050(5) 0.075(6) -0.023(4) 0.006(4) -0.035(5)
C3R 0.073(7) 0.066(8) 0.045(6) -0.007(5) -0.002(5) -0.048(7)
C4R 0.054(6) 0.044(6) 0.039(5) -0.003(4) 0.003(4) -0.038(5)
C5R 0.075(9) 0.052(7) 0.085(10) -0.013(6) 0.007(7) -0.037(6)
C6R 0.056(6) 0.041(6) 0.042(5) -0.002(4) 0.001(4) -0.033(5)
S1R 0.069(2) 0.067(2) 0.0430(15) -0.0147(14) 0.0169(14) -0.0577(19)
C7R 0.040(5) 0.037(5) 0.047(5) 0.003(4) 0.000(4) -0.032(5)
C8R 0.044(6) 0.041(6) 0.048(6) -0.005(4) 0.003(4) -0.029(5)
C9R 0.040(5) 0.036(5) 0.045(5) 0.002(4) -0.007(4) -0.025(4)
C10R 0.047(6) 0.044(6) 0.052(5) -0.001(4) 0.004(4) -0.029(5)
C11R 0.050(6) 0.047(6) 0.044(5) -0.002(5) 0.000(4) -0.034(5)
C12R 0.047(6) 0.036(5) 0.045(5) 0.000(4) 0.002(4) -0.026(5)
C13R 0.052(6) 0.042(6) 0.039(5) -0.001(4) 0.001(4) -0.033(5)
O2R 0.064(5) 0.063(5) 0.053(4) -0.002(4) -0.006(4) -0.051(5)
C14R 0.084(10) 0.065(9) 0.058(6) -0.004(6) -0.005(6) -0.056(8)
O3R 0.044(5) 0.057(5) 0.073(5) -0.001(4) 0.005(4) -0.037(4)
C15R 0.074(9) 0.062(9) 0.082(8) 0.005(7) 0.015(7) -0.049(8)
C1S 0.046(5) 0.044(5) 0.037(5) 0.004(4) -0.001(4) -0.031(4)
N1S 0.040(5) 0.043(5) 0.058(6) 0.004(4) -0.003(4) -0.029(4)
N2S 0.047(5) 0.040(5) 0.079(7) 0.007(5) -0.008(5) -0.028(4)
C2S 0.046(5) 0.035(5) 0.049(6) 0.003(4) 0.002(4) -0.027(4)
O1S 0.101(8) 0.058(6) 0.077(7) 0.013(5) -0.010(6) -0.062(6)
C3S 0.051(6) 0.046(6) 0.054(6) 0.006(5) -0.001(5) -0.034(5)
C4S 0.039(5) 0.040(5) 0.051(6) 0.002(4) -0.002(4) -0.030(4)
C5S 0.088(10) 0.048(7) 0.054(7) -0.005(5) 0.011(6) -0.033(7)
C6S 0.042(5) 0.043(5) 0.034(5) 0.002(4) -0.004(4) -0.026(4)
S1S 0.0397(14) 0.0415(15) 0.0621(18) 0.0118(13) -0.0165(13) -0.0287(13)
C7S 0.037(5) 0.037(5) 0.052(6) 0.006(4) -0.010(4) -0.026(4)
C8S 0.038(5) 0.033(5) 0.051(6) -0.002(4) -0.002(4) -0.021(4)
C9S 0.051(5) 0.039(5) 0.038(5) -0.007(4) 0.005(4) -0.030(4)
C10S 0.054(5) 0.043(5) 0.042(6) -0.005(4) 0.006(4) -0.033(4)
C11S 0.042(5) 0.043(5) 0.053(7) 0.004(5) -0.009(5) -0.027(5)
C12S 0.038(5) 0.041(5) 0.041(6) 0.002(4) -0.006(4) -0.024(4)
C13S 0.035(5) 0.036(5) 0.052(6) 0.006(4) -0.010(4) -0.020(4)
O2S 0.066(6) 0.050(5) 0.076(6) -0.008(4) 0.005(5) -0.043(4)
C14S 0.072(8) 0.058(7) 0.075(9) 0.009(6) -0.003(7) -0.047(6)
O3S 0.058(5) 0.058(5) 0.064(6) 0.002(4) -0.004(4) -0.043(4)
C15S 0.054(7) 0.074(9) 0.091(10) 0.005(7) -0.013(6) -0.051(7)
C1T 0.054(6) 0.064(7) 0.039(5) 0.009(4) -0.014(4) -0.045(6)
N1T 0.082(8) 0.086(8) 0.040(5) 0.006(5) -0.007(5) -0.068(7)
N2T 0.073(7) 0.076(8) 0.053(5) 0.007(5) -0.009(5) -0.061(7)
C2T 0.055(7) 0.062(7) 0.060(6) 0.014(5) -0.006(5) -0.040(7)
O1T 0.056(5) 0.058(6) 0.089(7) 0.022(5) -0.009(5) -0.037(5)
C3T 0.070(9) 0.087(9) 0.052(6) 0.013(6) -0.004(6) -0.053(8)
C4T 0.071(7) 0.083(8) 0.037(5) 0.004(5) -0.007(5) -0.058(7)
C5T 0.075(8) 0.076(9) 0.068(9) 0.000(7) 0.004(7) -0.048(7)
C6T 0.070(8) 0.077(8) 0.035(5) 0.000(5) 0.001(5) -0.055(7)
S1T 0.076(2) 0.068(2) 0.0482(16) -0.0136(15) 0.0053(15) -0.058(2)
C7T 0.062(7) 0.050(6) 0.041(5) -0.002(4) -0.002(4) -0.042(6)
C8T 0.061(7) 0.045(6) 0.046(6) -0.008(5) 0.003(5) -0.036(6)
C9T 0.044(6) 0.044(6) 0.049(5) 0.003(4) -0.004(4) -0.031(5)
C10T 0.040(5) 0.037(5) 0.055(5) -0.001(4) -0.006(4) -0.023(5)
C11T 0.044(6) 0.041(6) 0.048(6) -0.002(4) -0.005(4) -0.027(5)
C12T 0.034(5) 0.036(5) 0.037(5) 0.004(4) -0.008(4) -0.020(4)
C13T 0.053(7) 0.068(7) 0.041(5) -0.008(5) -0.001(5) -0.043(6)
O2T 0.075(6) 0.067(6) 0.053(5) -0.006(4) 0.014(4) -0.053(5)
C14T 0.072(10) 0.117(14) 0.052(7) -0.015(7) 0.008(6) -0.065(10)
O3T 0.062(6) 0.053(5) 0.065(5) -0.010(4) 0.000(4) -0.040(5)
C15T 0.092(11) 0.050(7) 0.072(7) -0.017(6) 0.006(7) -0.055(8)
C1U 0.021(4) 0.039(5) 0.033(5) -0.006(4) 0.005(3) -0.008(3)
N1U 0.023(4) 0.037(4) 0.049(5) -0.002(4) -0.001(3) -0.008(3)
N2U 0.025(4) 0.046(5) 0.060(6) -0.002(4) -0.008(4) -0.008(4)
C2U 0.027(4) 0.043(5) 0.036(5) 0.005(4) 0.002(4) -0.006(4)
O1U 0.022(3) 0.052(5) 0.058(5) 0.001(4) 0.003(3) -0.001(3)
C3U 0.031(5) 0.046(6) 0.051(6) -0.009(5) 0.003(4) -0.009(4)
C4U 0.033(5) 0.037(5) 0.038(5) -0.007(4) 0.001(4) -0.009(4)
C5U 0.054(8) 0.056(7) 0.049(6) 0.001(5) 0.015(5) -0.012(6)
C6U 0.023(4) 0.037(5) 0.034(5) -0.008(4) 0.004(3) -0.004(4)
S1U 0.0228(12) 0.0391(14) 0.0636(18) -0.0123(13) -0.0034(12) -0.0095(11)
C7U 0.018(4) 0.034(4) 0.042(5) -0.003(4) 0.001(3) -0.006(3)
C8U 0.036(5) 0.027(5) 0.058(7) -0.002(4) -0.001(4) -0.006(4)
C9U 0.035(5) 0.035(5) 0.048(6) 0.010(4) -0.002(4) -0.008(4)
C10U 0.018(4) 0.040(5) 0.040(5) 0.004(4) 0.005(3) -0.005(3)
C11U 0.021(4) 0.038(5) 0.058(7) -0.006(4) 0.001(4) -0.006(4)
C12U 0.017(4) 0.030(4) 0.036(5) -0.002(3) 0.001(3) -0.007(3)
C13U 0.021(4) 0.034(5) 0.037(5) -0.002(4) -0.001(3) -0.002(4)
O2U 0.034(4) 0.029(4) 0.089(7) 0.006(4) 0.008(4) -0.001(3)
C14U 0.067(9) 0.034(6) 0.102(12) 0.005(6) 0.024(8) -0.019(6)
O3U 0.018(4) 0.055(5) 0.101(8) 0.007(5) -0.007(4) -0.008(3)
C15U 0.024(6) 0.069(8) 0.093(11) -0.003(7) -0.004(6) -0.018(6)
C1V 0.022(4) 0.057(6) 0.046(5) 0.000(4) -0.007(3) -0.018(4)
N1V 0.025(4) 0.075(7) 0.050(5) 0.009(5) -0.009(4) -0.021(4)
N2V 0.023(4) 0.059(6) 0.054(5) 0.003(4) -0.008(3) -0.016(4)
C2V 0.025(4) 0.037(5) 0.062(6) 0.001(4) -0.002(4) -0.009(4)
O1V 0.032(4) 0.051(5) 0.088(7) -0.013(5) 0.007(4) -0.012(4)
C3V 0.031(5) 0.058(6) 0.046(5) -0.004(5) 0.005(4) -0.017(5)
C4V 0.022(4) 0.052(6) 0.044(5) 0.001(4) -0.004(4) -0.018(4)
C5V 0.045(7) 0.050(6) 0.061(7) 0.006(5) -0.008(6) -0.022(5)
C6V 0.024(4) 0.062(7) 0.061(6) 0.009(5) -0.008(4) -0.015(4)
S1V 0.0251(13) 0.0556(18) 0.0533(17) 0.0160(14) -0.0081(11) -0.0098(12)
C7V 0.023(4) 0.033(5) 0.052(5) 0.003(4) -0.011(3) -0.009(4)
C8V 0.037(5) 0.049(6) 0.061(7) 0.013(5) -0.002(4) -0.016(5)
C9V 0.028(4) 0.036(5) 0.057(5) 0.005(4) -0.006(4) -0.015(4)
C10V 0.027(4) 0.037(5) 0.059(6) 0.003(4) -0.002(4) -0.004(4)
C11V 0.023(4) 0.035(5) 0.054(6) 0.009(4) -0.011(4) -0.008(4)
C12V 0.017(4) 0.034(5) 0.055(5) 0.008(4) -0.005(3) -0.008(4)
C13V 0.020(4) 0.046(6) 0.048(5) 0.000(4) -0.009(4) -0.014(4)
O2V 0.041(5) 0.061(6) 0.073(6) 0.017(5) 0.003(4) -0.008(4)
C14V 0.040(7) 0.094(12) 0.075(8) 0.028(8) 0.008(6) -0.009(8)
O3V 0.029(4) 0.053(5) 0.065(5) 0.004(4) -0.003(3) 0.000(4)
C15V 0.031(6) 0.056(8) 0.061(7) 0.012(6) -0.010(5) -0.003(5)
C1W 0.029(4) 0.042(5) 0.036(5) 0.000(4) -0.008(4) -0.004(4)
N1W 0.023(4) 0.040(5) 0.056(6) 0.000(4) -0.008(4) 0.001(3)
N2W 0.028(4) 0.042(5) 0.052(6) -0.001(4) -0.008(4) 0.001(4)
C2W 0.039(5) 0.052(6) 0.036(5) 0.008(4) -0.011(4) -0.011(4)
O1W 0.035(4) 0.076(7) 0.072(6) -0.015(5) -0.011(4) -0.010(4)
C3W 0.034(5) 0.057(6) 0.048(6) -0.001(5) -0.002(4) -0.015(5)
C4W 0.037(5) 0.044(6) 0.045(6) -0.008(4) 0.000(4) -0.007(4)
C5W 0.052(7) 0.044(6) 0.055(6) -0.001(5) -0.010(5) -0.010(6)
C6W 0.027(4) 0.034(5) 0.044(6) -0.001(4) -0.002(4) -0.002(4)
S1W 0.0326(14) 0.0380(15) 0.0615(18) -0.0054(13) -0.0103(13) -0.0045(12)
C7W 0.036(5) 0.039(5) 0.041(6) 0.002(4) 0.004(4) -0.009(4)
C8W 0.032(5) 0.037(5) 0.049(6) -0.002(4) -0.001(4) -0.008(4)
C9W 0.040(5) 0.040(5) 0.043(6) 0.007(4) -0.004(4) -0.011(4)
C10W 0.024(4) 0.036(5) 0.070(8) 0.002(4) 0.008(4) -0.005(4)
C12W 0.030(4) 0.033(4) 0.043(5) -0.001(4) 0.008(4) -0.010(4)
C11W 0.029(5) 0.036(5) 0.054(6) 0.000(4) 0.013(4) -0.004(4)
C13W 0.041(5) 0.036(5) 0.048(6) 0.000(4) 0.001(4) -0.014(4)
O2W 0.042(5) 0.065(6) 0.089(7) -0.003(5) -0.008(5) -0.021(4)
C14W 0.050(8) 0.088(9) 0.114(14) -0.027(9) 0.017(9) -0.040(8)
O3W 0.032(4) 0.033(4) 0.100(8) 0.001(4) 0.001(4) -0.004(3)
C15W 0.038(7) 0.032(6) 0.165(18) -0.016(8) 0.011(9) -0.007(5)
C1X 0.025(4) 0.039(5) 0.041(5) -0.008(4) -0.002(3) -0.008(4)
N1X 0.018(4) 0.056(6) 0.054(5) 0.012(4) -0.003(3) -0.001(4)
N2X 0.019(4) 0.054(6) 0.045(5) 0.006(4) 0.000(3) 0.001(4)
C2X 0.036(5) 0.031(5) 0.052(5) 0.007(4) -0.011(4) -0.008(4)
O1X 0.031(4) 0.052(5) 0.056(5) 0.009(4) -0.014(3) -0.008(4)
C3X 0.038(5) 0.049(6) 0.046(5) 0.002(5) -0.010(4) -0.013(5)
C4X 0.031(5) 0.044(6) 0.045(5) 0.000(4) 0.000(4) -0.009(4)
C5X 0.048(7) 0.046(6) 0.066(8) 0.003(5) -0.010(6) -0.020(5)
C6X 0.027(4) 0.035(5) 0.041(5) 0.005(4) -0.002(3) -0.005(4)
S1X 0.0195(12) 0.0647(19) 0.0424(14) 0.0125(13) 0.0017(10) -0.0073(12)
C7X 0.017(4) 0.042(5) 0.038(5) 0.005(4) 0.001(3) -0.004(4)
C8X 0.028(4) 0.040(6) 0.045(5) 0.008(4) 0.003(4) -0.009(4)
C9X 0.025(4) 0.046(6) 0.044(5) 0.004(4) -0.006(3) -0.011(4)
C10X 0.024(4) 0.044(6) 0.048(5) 0.007(4) -0.003(3) -0.011(4)
C11X 0.029(4) 0.044(6) 0.041(5) 0.007(4) 0.002(4) -0.012(4)
C12X 0.030(4) 0.038(5) 0.034(4) 0.004(4) 0.006(3) -0.008(4)
C13X 0.025(4) 0.037(5) 0.049(5) 0.015(4) -0.007(4) -0.008(4)
O2X 0.029(4) 0.069(6) 0.049(4) 0.012(4) -0.010(3) -0.006(4)
C14X 0.058(8) 0.073(9) 0.036(6) 0.005(6) -0.005(5) -0.005(7)
O3X 0.022(4) 0.066(6) 0.068(5) 0.006(4) 0.001(3) -0.018(4)
C15X 0.030(6) 0.073(10) 0.072(8) 0.002(7) 0.015(6) -0.012(6)

loop_
_atom_type_symbol
_atom_type_description
_atom_type_scat_dispersion_real
_atom_type_scat_dispersion_imag
_atom_type_scat_source
C C 0.0033 0.0016 'International Tables Vol C Tables 4.2.6.8 and 6.1.1.4'
H H 0.0000 0.0000 'International Tables Vol C Tables 4.2.6.8 and 6.1.1.4'
N N 0.0061 0.0033 'International Tables Vol C Tables 4.2.6.8 and 6.1.1.4'
O O 0.0106 0.0060 'International Tables Vol C Tables 4.2.6.8 and 6.1.1.4'
S S 0.1246 0.1234 'International Tables Vol C Tables 4.2.6.8 and 6.1.1.4'

loop_
_geom_angle_atom_site_label_1
_geom_angle_atom_site_label_2
_geom_angle_atom_site_label_3
_geom_angle
_geom_angle_site_symmetry_1
_geom_angle_site_symmetry_3
N1A C1A C6A 116.3(12) . .
N1A C1A C4A 123.3(11) . .
C6A C1A C4A 120.4(10) . .
C1A N1A N2A 116.1(10) . .
C2A N2A N1A 125.7(10) . .
C2A N2A H2A 117.1 . .
N1A N2A H2A 117.1 . .
O1A C2A N2A 119.3(11) . .
O1A C2A C3A 123.9(12) . .
N2A C2A C3A 116.7(10) . .
C2A C3A C4A 112.3(11) . .
C2A C3A H3AA 109.1 . .
C4A C3A H3AA 109.1 . .
C2A C3A H3AB 109.1 . .
C4A C3A H3AB 109.1 . .
H3AA C3A H3AB 107.9 . .
C3A C4A C1A 108.3(10) . .
C3A C4A C5A 110.6(11) . .
C1A C4A C5A 107.3(12) . .
C3A C4A H4AA 110.2 . .
C1A C4A H4AA 110.2 . .
C5A C4A H4AA 110.2 . .
C4A C5A H5AA 109.4 . .
C4A C5A H5AB 109.5 . .
H5AA C5A H5AB 109.5 . .
C4A C5A H5AC 109.5 . .
H5AA C5A H5AC 109.5 . .
H5AB C5A H5AC 109.5 . .
C13A C6A C1A 129.8(13) . .
C13A C6A S1A 110.6(9) . .
C1A C6A S1A 119.6(9) . .
C7A S1A C6A 91.7(6) . .
C8A C7A C12A 123.0(12) . .
C8A C7A S1A 126.6(11) . .
C12A C7A S1A 110.3(9) . .
C9A C8A C7A 119.2(13) . .
C9A C8A H8AA 120.4 . .
C7A C8A H8AA 120.4 . .
O2A C9A C8A 125.6(13) . .
O2A C9A C10A 115.1(11) . .
C8A C9A C10A 119.2(12) . .
C11A C10A O3A 127.8(13) . .
C11A C10A C9A 120.0(11) . .
O3A C10A C9A 112.2(11) . .
C10A C11A C12A 122.9(13) . .
C10A C11A H11A 118.6 . .
C12A C11A H11A 118.6 . .
C13A C12A C7A 112.2(11) . .
C13A C12A C11A 132.2(12) . .
C7A C12A C11A 115.6(11) . .
C6A C13A C12A 115.2(12) . .
C6A C13A H13A 122.4 . .
C12A C13A H13A 122.4 . .
C9A O2A C14A 116.9(12) . .
O2A C14A H14A 109.5 . .
O2A C14A H14B 109.4 . .
H14A C14A H14B 109.5 . .
O2A C14A H14C 109.4 . .
H14A C14A H14C 109.5 . .
H14B C14A H14C 109.5 . .
C10A O3A C15A 117.2(11) . .
O3A C15A H15A 109.5 . .
O3A C15A H15B 109.4 . .
H15A C15A H15B 109.5 . .
O3A C15A H15C 109.5 . .
H15A C15A H15C 109.5 . .
H15B C15A H15C 109.5 . .
N1B C1B C6B 118.9(11) . .
N1B C1B C4B 122.3(10) . .
C6B C1B C4B 118.8(10) . .
C1B N1B N2B 118.7(11) . .
C2B N2B N1B 124.0(10) . .
C2B N2B H2B 118.0 . .
N1B N2B H2B 118.0 . .
O1B C2B N2B 121.1(11) . .
O1B C2B C3B 125.1(12) . .
N2B C2B C3B 113.8(10) . .
C4B C3B C2B 111.3(11) . .
C4B C3B H3BA 109.4 . .
C2B C3B H3BA 109.4 . .
C4B C3B H3BB 109.4 . .
C2B C3B H3BB 109.4 . .
H3BA C3B H3BB 108.0 . .
C3B C4B C1B 106.3(10) . .
C3B C4B C5B 110.4(10) . .
C1B C4B C5B 111.8(11) . .
C3B C4B H4BA 109.4 . .
C1B C4B H4BA 109.4 . .
C5B C4B H4BA 109.4 . .
C4B C5B H5BA 109.5 . .
C4B C5B H5BB 109.5 . .
H5BA C5B H5BB 109.5 . .
C4B C5B H5BC 109.4 . .
H5BA C5B H5BC 109.5 . .
H5BB C5B H5BC 109.5 . .
C13B C6B C1B 130.2(10) . .
C13B C6B S1B 112.2(8) . .
C1B C6B S1B 117.6(9) . .
C7B S1B C6B 90.9(5) . .
C8B C7B C12B 120.6(9) . .
C8B C7B S1B 126.9(9) . .
C12B C7B S1B 112.4(8) . .
C9B C8B C7B 118.0(11) . .
C9B C8B H8BA 121.0 . .
C7B C8B H8BA 121.0 . .
C8B C9B C10B 122.8(10) . .
C8B C9B O2B 123.3(11) . .
C10B C9B O2B 113.9(10) . .
O3B C10B C11B 123.9(12) . .
O3B C10B C9B 116.2(11) . .
C11B C10B C9B 119.8(11) . .
C10B C11B C12B 119.6(11) . .
C10B C11B H11B 120.2 . .
C12B C11B H11B 120.2 . .
C7B C12B C13B 111.2(10) . .
C7B C12B C11B 119.0(10) . .
C13B C12B C11B 129.7(11) . .
C6B C13B C12B 113.2(10) . .
C6B C13B H13B 123.4 . .
C12B C13B H13B 123.4 . .
C9B O2B C14B 116.4(9) . .
O2B C14B H14D 109.5 . .
O2B C14B H14E 109.5 . .
H14D C14B H14E 109.5 . .
O2B C14B H14F 109.4 . .
H14D C14B H14F 109.5 . .
H14E C14B H14F 109.5 . .
C10B O3B C15B 119.6(10) . .
O3B C15B H15D 109.5 . .
O3B C15B H15E 109.5 . .
H15D C15B H15E 109.5 . .
O3B C15B H15F 109.4 . .
H15D C15B H15F 109.5 . .
H15E C15B H15F 109.5 . .
N1C C1C C6C 116.9(11) . .
N1C C1C C4C 123.3(10) . .
C6C C1C C4C 119.6(10) . .
C1C N1C N2C 116.8(11) . .
C2C N2C N1C 126.6(12) . .
C2C N2C H2C 116.7 . .
N1C N2C H2C 116.7 . .
O1C C2C N2C 118.5(14) . .
O1C C2C C3C 125.5(13) . .
N2C C2C C3C 116.0(11) . .
C2C C3C C4C 112.8(11) . .
C2C C3C H3CA 109.0 . .
C4C C3C H3CA 109.0 . .
C2C C3C H3CB 109.0 . .
C4C C3C H3CB 109.0 . .
H3CA C3C H3CB 107.8 . .
C1C C4C C5C 108.2(11) . .
C1C C4C C3C 109.6(10) . .
C5C C4C C3C 110.4(11) . .
C1C C4C H4CA 109.5 . .
C5C C4C H4CA 109.5 . .
C3C C4C H4CA 109.5 . .
C4C C5C H5CA 109.5 . .
C4C C5C H5CB 109.4 . .
H5CA C5C H5CB 109.5 . .
C4C C5C H5CC 109.5 . .
H5CA C5C H5CC 109.5 . .
H5CB C5C H5CC 109.5 . .
C13C C6C C1C 127.7(11) . .
C13C C6C S1C 112.7(9) . .
C1C C6C S1C 119.6(9) . .
C7C S1C C6C 91.1(6) . .
C8C C7C C12C 119.7(11) . .
C8C C7C S1C 127.5(10) . .
C12C C7C S1C 112.8(9) . .
C9C C8C C7C 119.4(12) . .
C9C C8C H8CA 120.3 . .
C7C C8C H8CA 120.3 . .
O2C C9C C8C 125.3(12) . .
O2C C9C C10C 114.6(11) . .
C8C C9C C10C 120.1(11) . .
C11C C10C O3C 124.6(12) . .
C11C C10C C9C 121.3(11) . .
O3C C10C C9C 114.1(11) . .
C10C C11C C12C 118.3(12) . .
C10C C11C H11C 120.9 . .
C12C C11C H11C 120.9 . .
C7C C12C C11C 121.2(11) . .
C7C C12C C13C 110.0(10) . .
C11C C12C C13C 128.8(11) . .
C6C C13C C12C 113.4(11) . .
C6C C13C H13C 123.3 . .
C12C C13C H13C 123.3 . .
C9C O2C C14C 117.4(12) . .
O2C C14C H14G 109.5 . .
O2C C14C H14H 109.4 . .
H14G C14C H14H 109.5 . .
O2C C14C H14I 109.5 . .
H14G C14C H14I 109.5 . .
H14H C14C H14I 109.5 . .
C10C O3C C15C 118.2(11) . .
O3C C15C H15G 109.5 . .
O3C C15C H15H 109.4 . .
H15G C15C H15H 109.5 . .
O3C C15C H15I 109.5 . .
H15G C15C H15I 109.5 . .
H15H C15C H15I 109.5 . .
N1D C1D C6D 114.4(11) . .
N1D C1D C4D 123.4(10) . .
C6D C1D C4D 122.0(10) . .
C1D N1D N2D 114.2(11) . .
C2D N2D N1D 126.8(11) . .
C2D N2D H2D 116.6 . .
N1D N2D H2D 116.6 . .
O1D C2D N2D 121.7(14) . .
O1D C2D C3D 124.3(13) . .
N2D C2D C3D 114.0(11) . .
C2D C3D C4D 111.9(11) . .
C2D C3D H3DA 109.2 . .
C4D C3D H3DA 109.2 . .
C2D C3D H3DB 109.2 . .
C4D C3D H3DB 109.2 . .
H3DA C3D H3DB 107.9 . .
C1D C4D C5D 109.8(11) . .
C1D C4D C3D 106.7(11) . .
C5D C4D C3D 112.2(11) . .
C1D C4D H4DA 109.4 . .
C5D C4D H4DA 109.4 . .
C3D C4D H4DA 109.4 . .
C4D C5D H5DA 109.4 . .
C4D C5D H5DB 109.5 . .
H5DA C5D H5DB 109.5 . .
C4D C5D H5DC 109.6 . .
H5DA C5D H5DC 109.5 . .
H5DB C5D H5DC 109.5 . .
C13D C6D C1D 127.6(12) . .
C13D C6D S1D 111.8(9) . .
C1D C6D S1D 120.6(9) . .
C7D S1D C6D 91.6(6) . .
C12D C7D C8D 121.1(10) . .
C12D C7D S1D 111.5(8) . .
C8D C7D S1D 127.3(10) . .
C9D C8D C7D 119.1(11) . .
C9D C8D H8DA 120.5 . .
C7D C8D H8DA 120.5 . .
O2D C9D C8D 125.7(12) . .
O2D C9D C10D 113.1(10) . .
C8D C9D C10D 121.0(11) . .
O3D C10D C11D 126.5(11) . .
O3D C10D C9D 114.2(10) . .
C11D C10D C9D 119.2(10) . .
C10D C11D C12D 120.1(11) . .
C10D C11D H11D 120.0 . .
C12D C11D H11D 120.0 . .
C7D C12D C11D 119.1(11) . .
C7D C12D C13D 112.2(10) . .
C11D C12D C13D 128.6(12) . .
C6D C13D C12D 112.8(11) . .
C6D C13D H13D 123.6 . .
C12D C13D H13D 123.6 . .
C9D O2D C14D 116.7(11) . .
O2D C14D H14J 109.5 . .
O2D C14D H14K 109.3 . .
H14J C14D H14K 109.5 . .
O2D C14D H14L 109.7 . .
H14J C14D H14L 109.5 . .
H14K C14D H14L 109.5 . .
C10D O3D C15D 116.5(10) . .
O3D C15D H15J 109.7 . .
O3D C15D H15K 109.5 . .
H15J C15D H15K 109.5 . .
O3D C15D H15L 109.3 . .
H15J C15D H15L 109.5 . .
H15K C15D H15L 109.5 . .
N1E C1E C6E 117.6(11) . .
N1E C1E C4E 121.2(10) . .
C6E C1E C4E 121.1(10) . .
C1E N1E N2E 117.8(11) . .
C2E N2E N1E 127.5(11) . .
C2E N2E H2E 116.2 . .
N1E N2E H2E 116.2 . .
O1E C2E N2E 123.3(14) . .
O1E C2E C3E 123.2(13) . .
N2E C2E C3E 113.5(10) . .
C2E C3E C4E 112.0(10) . .
C2E C3E H3EA 109.2 . .
C4E C3E H3EA 109.2 . .
C2E C3E H3EB 109.2 . .
C4E C3E H3EB 109.2 . .
H3EA C3E H3EB 107.9 . .
C5E C4E C3E 114.0(11) . .
C5E C4E C1E 109.3(10) . .
C3E C4E C1E 108.1(10) . .
C5E C4E H4EA 108.5 . .
C3E C4E H4EA 108.5 . .
C1E C4E H4EA 108.5 . .
C4E C5E H5EA 109.5 . .
C4E C5E H5EB 109.5 . .
H5EA C5E H5EB 109.5 . .
C4E C5E H5EC 109.4 . .
H5EA C5E H5EC 109.5 . .
H5EB C5E H5EC 109.5 . .
C13E C6E C1E 129.9(11) . .
C13E C6E S1E 111.7(9) . .
C1E C6E S1E 118.4(9) . .
C7E S1E C6E 92.1(6) . .
C8E C7E C12E 122.3(11) . .
C8E C7E S1E 127.9(10) . .
C12E C7E S1E 109.8(9) . .
C7E C8E C9E 118.8(12) . .
C7E C8E H8EA 120.6 . .
C9E C8E H8EA 120.6 . .
C8E C9E O2E 125.3(12) . .
C8E C9E C10E 122.5(11) . .
O2E C9E C10E 112.3(11) . .
O3E C10E C11E 128.6(12) . .
O3E C10E C9E 114.6(11) . .
C11E C10E C9E 116.7(10) . .
C12E C11E C10E 121.7(11) . .
C12E C11E H11E 119.2 . .
C10E C11E H11E 119.2 . .
C11E C12E C13E 129.7(11) . .
C11E C12E C7E 118.1(11) . .
C13E C12E C7E 112.2(11) . .
C6E C13E C12E 114.1(11) . .
C6E C13E H13E 123.0 . .
C12E C13E H13E 123.0 . .
C9E O2E C14E 116.9(11) . .
O2E C14E H14M 109.5 . .
O2E C14E H14N 109.4 . .
H14M C14E H14N 109.5 . .
O2E C14E H14O 109.6 . .
H14M C14E H14O 109.5 . .
H14N C14E H14O 109.5 . .
C10E O3E C15E 117.5(11) . .
O3E C15E H15M 109.5 . .
O3E C15E H15N 109.5 . .
H15M C15E H15N 109.5 . .
O3E C15E H15O 109.4 . .
H15M C15E H15O 109.5 . .
H15N C15E H15O 109.5 . .
N1F C1F C6F 118.8(13) . .
N1F C1F C4F 123.0(12) . .
C6F C1F C4F 118.2(12) . .
C1F N1F N2F 116.5(12) . .
C2F N2F N1F 126.9(12) . .
C2F N2F H2F 116.5 . .
N1F N2F H2F 116.5 . .
O1F C2F N2F 124.7(14) . .
O1F C2F C3F 122.4(14) . .
N2F C2F C3F 112.5(11) . .
C4F C3F C2F 108.8(12) . .
C4F C3F H3FA 109.9 . .
C2F C3F H3FA 109.9 . .
C4F C3F H3FB 109.9 . .
C2F C3F H3FB 109.9 . .
H3FA C3F H3FB 108.3 . .
C3F C4F C1F 104.8(12) . .
C3F C4F C5F 114.4(12) . .
C1F C4F C5F 110.1(12) . .
C3F C4F H4FA 109.2 . .
C1F C4F H4FA 109.2 . .
C5F C4F H4FA 109.2 . .
C4F C5F H5FA 109.5 . .
C4F C5F H5FB 109.4 . .
H5FA C5F H5FB 109.5 . .
C4F C5F H5FC 109.5 . .
H5FA C5F H5FC 109.5 . .
H5FB C5F H5FC 109.5 . .
C13F C6F C1F 129.0(12) . .
C13F C6F S1F 113.6(9) . .
C1F C6F S1F 117.4(10) . .
C6F S1F C7F 90.2(6) . .
C12F C7F C8F 122.0(11) . .
C12F C7F S1F 112.4(9) . .
C8F C7F S1F 125.6(9) . .
C9F C8F C7F 119.0(12) . .
C9F C8F H8FA 120.5 . .
C7F C8F H8FA 120.5 . .
O2F C9F C8F 123.8(12) . .
O2F C9F C10F 116.5(12) . .
C8F C9F C10F 119.5(12) . .
O3F C10F C11F 123.7(11) . .
O3F C10F C9F 114.2(12) . .
C11F C10F C9F 122.0(11) . .
C10F C11F C12F 117.2(11) . .
C10F C11F H11F 121.4 . .
C12F C11F H11F 121.4 . .
C7F C12F C11F 120.1(11) . .
C7F C12F C13F 114.1(11) . .
C11F C12F C13F 125.8(11) . .
C6F C13F C12F 109.6(11) . .
C6F C13F H13F 125.2 . .
C12F C13F H13F 125.2 . .
C9F O2F C14F 118.2(13) . .
O2F C14F H14P 109.4 . .
O2F C14F H14Q 109.4 . .
H14P C14F H14Q 109.5 . .
O2F C14F H14R 109.6 . .
H14P C14F H14R 109.5 . .
H14Q C14F H14R 109.5 . .
C10F O3F C15F 120.7(11) . .
O3F C15F H15P 109.4 . .
O3F C15F H15Q 109.5 . .
H15P C15F H15Q 109.5 . .
O3F C15F H15R 109.5 . .
H15P C15F H15R 109.5 . .
H15Q C15F H15R 109.5 . .
N1G C1G C6G 116.5(11) . .
N1G C1G C4G 124.3(11) . .
C6G C1G C4G 119.0(10) . .
C1G N1G N2G 115.5(10) . .
C2G N2G N1G 125.7(10) . .
C2G N2G H2G 117.1 . .
N1G N2G H2G 117.1 . .
O1G C2G N2G 119.2(12) . .
O1G C2G C3G 124.4(13) . .
N2G C2G C3G 116.4(11) . .
C2G C3G C4G 111.9(11) . .
C2G C3G H3GA 109.2 . .
C4G C3G H3GA 109.2 . .
C2G C3G H3GB 109.2 . .
C4G C3G H3GB 109.2 . .
H3GA C3G H3GB 107.9 . .
C3G C4G C5G 112.8(12) . .
C3G C4G C1G 108.1(11) . .
C5G C4G C1G 109.9(10) . .
C3G C4G H4GA 108.6 . .
C5G C4G H4GA 108.6 . .
C1G C4G H4GA 108.6 . .
C4G C5G H5GA 109.4 . .
C4G C5G H5GB 109.5 . .
H5GA C5G H5GB 109.5 . .
C4G C5G H5GC 109.5 . .
H5GA C5G H5GC 109.5 . .
H5GB C5G H5GC 109.5 . .
C13G C6G C1G 129.7(12) . .
C13G C6G S1G 112.2(9) . .
C1G C6G S1G 118.0(9) . .
C7G S1G C6G 90.2(6) . .
C12G C7G C8G 121.7(11) . .
C12G C7G S1G 112.5(9) . .
C8G C7G S1G 125.8(10) . .
C9G C8G C7G 117.8(12) . .
C9G C8G H8GA 121.1 . .
C7G C8G H8GA 121.1 . .
C8G C9G O2G 124.6(12) . .
C8G C9G C10G 120.9(12) . .
O2G C9G C10G 114.5(11) . .
C11G C10G O3G 126.4(13) . .
C11G C10G C9G 120.2(12) . .
O3G C10G C9G 113.4(12) . .
C10G C11G C12G 121.9(12) . .
C10G C11G H11G 119.0 . .
C12G C11G H11G 119.0 . .
C13G C12G C11G 132.0(12) . .
C13G C12G C7G 110.5(11) . .
C11G C12G C7G 117.4(12) . .
C6G C13G C12G 114.6(11) . .
C6G C13G H13G 122.7 . .
C12G C13G H13G 122.7 . .
C9G O2G C14G 116.8(11) . .
O2G C14G H14S 109.6 . .
O2G C14G H14T 109.5 . .
H14S C14G H14T 109.5 . .
O2G C14G H14U 109.3 . .
H14S C14G H14U 109.5 . .
H14T C14G H14U 109.5 . .
C10G O3G C15G 115.4(11) . .
O3G C15G H15S 109.5 . .
O3G C15G H15T 109.4 . .
H15S C15G H15T 109.5 . .
O3G C15G H15U 109.5 . .
H15S C15G H15U 109.5 . .
H15T C15G H15U 109.5 . .
N1H C1H C6H 114.7(11) . .
N1H C1H C4H 125.1(11) . .
C6H C1H C4H 120.2(10) . .
C1H N1H N2H 115.5(11) . .
C2H N2H N1H 125.6(11) . .
C2H N2H H2H 117.2 . .
N1H N2H H2H 117.2 . .
O1H C2H N2H 121.3(12) . .
O1H C2H C3H 122.9(12) . .
N2H C2H C3H 115.7(11) . .
C4H C3H C2H 111.2(10) . .
C4H C3H H3HA 109.4 . .
C2H C3H H3HA 109.4 . .
C4H C3H H3HB 109.4 . .
C2H C3H H3HB 109.4 . .
H3HA C3H H3HB 108.0 . .
C1H C4H C3H 107.6(11) . .
C1H C4H C5H 110.7(12) . .
C3H C4H C5H 108.4(12) . .
C1H C4H H4HA 110.0 . .
C3H C4H H4HA 110.0 . .
C5H C4H H4HA 110.0 . .
C4H C5H H5HA 109.3 . .
C4H C5H H5HB 109.6 . .
H5HA C5H H5HB 109.5 . .
C4H C5H H5HC 109.5 . .
H5HA C5H H5HC 109.5 . .
H5HB C5H H5HC 109.5 . .
C13H C6H C1H 130.6(12) . .
C13H C6H S1H 110.6(9) . .
C1H C6H S1H 118.4(9) . .
C7H S1H C6H 91.5(6) . .
C8H C7H C12H 122.6(10) . .
C8H C7H S1H 126.6(9) . .
C12H C7H S1H 110.8(8) . .
C7H C8H C9H 118.8(11) . .
C7H C8H H8HA 120.6 . .
C9H C8H H8HA 120.6 . .
O2H C9H C10H 115.3(10) . .
O2H C9H C8H 124.7(11) . .
C10H C9H C8H 120.0(11) . .
O3H C10H C11H 125.1(12) . .
O3H C10H C9H 113.9(11) . .
C11H C10H C9H 121.0(10) . .
C10H C11H C12H 119.4(11) . .
C10H C11H H11H 120.3 . .
C12H C11H H11H 120.3 . .
C13H C12H C7H 112.9(10) . .
C13H C12H C11H 129.0(11) . .
C7H C12H C11H 118.2(11) . .
C6H C13H C12H 114.2(11) . .
C6H C13H H13H 122.9 . .
C12H C13H H13H 122.9 . .
C9H O2H C14H 118.2(10) . .
O2H C14H H14V 109.4 . .
O2H C14H H14W 109.4 . .
H14V C14H H14W 109.5 . .
O2H C14H H14X 109.6 . .
H14V C14H H14X 109.5 . .
H14W C14H H14X 109.5 . .
C10H O3H C15H 117.3(11) . .
O3H C15H H15V 109.5 . .
O3H C15H H15W 109.4 . .
H15V C15H H15W 109.5 . .
O3H C15H H15X 109.5 . .
H15V C15H H15X 109.5 . .
H15W C15H H15X 109.5 . .
N1I C1I C6I 118.5(12) . .
N1I C1I C4I 123.1(11) . .
C6I C1I C4I 118.2(10) . .
C1I N1I N2I 118.8(12) . .
N1I N2I C2I 125.4(11) . .
N1I N2I H2I 117.3 . .
C2I N2I H2I 117.3 . .
O1I C2I N2I 120.2(13) . .
O1I C2I C3I 124.5(13) . .
N2I C2I C3I 115.1(10) . .
C2I C3I C4I 111.6(11) . .
C2I C3I H3IA 109.3 . .
C4I C3I H3IA 109.3 . .
C2I C3I H3IB 109.3 . .
C4I C3I H3IB 109.3 . .
H3IA C3I H3IB 108.0 . .
C1I C4I C3I 107.9(10) . .
C1I C4I C5I 108.8(11) . .
C3I C4I C5I 110.1(12) . .
C1I C4I H4IA 110.0 . .
C3I C4I H4IA 110.0 . .
C5I C4I H4IA 110.0 . .
C4I C5I H5IA 109.4 . .
C4I C5I H5IB 109.6 . .
H5IA C5I H5IB 109.5 . .
C4I C5I H5IC 109.4 . .
H5IA C5I H5IC 109.5 . .
H5IB C5I H5IC 109.5 . .
C13I C6I C1I 128.9(12) . .
C13I C6I S1I 113.3(9) . .
C1I C6I S1I 117.7(9) . .
C6I S1I C7I 90.3(6) . .
C8I C7I C12I 121.6(12) . .
C8I C7I S1I 126.4(11) . .
C12I C7I S1I 111.9(9) . .
C7I C8I C9I 120.5(13) . .
C7I C8I H8IA 119.8 . .
C9I C8I H8IA 119.8 . .
O2I C9I C8I 126.5(12) . .
O2I C9I C10I 114.1(11) . .
C8I C9I C10I 119.1(11) . .
C11I C10I O3I 125.6(12) . .
C11I C10I C9I 121.2(11) . .
O3I C10I C9I 113.2(10) . .
C10I C11I C12I 118.6(11) . .
C10I C11I H11I 120.7 . .
C12I C11I H11I 120.7 . .
C7I C12I C11I 118.8(10) . .
C7I C12I C13I 112.9(10) . .
C11I C12I C13I 128.3(11) . .
C6I C13I C12I 111.6(11) . .
C6I C13I H13I 124.2 . .
C12I C13I H13I 124.2 . .
C9I O2I C14I 116.1(11) . .
O2I C14I H14Y 109.5 . .
O2I C14I H14Z 109.5 . .
H14Y C14I H14Z 109.5 . .
O2I C14I H15Y 109.4 . .
H14Y C14I H15Y 109.5 . .
H14Z C14I H15Y 109.5 . .
C10I O3I C15I 116.9(11) . .
O3I C15I H15Z 109.5 . .
O3I C15I H16A 109.6 . .
H15Z C15I H16A 109.5 . .
O3I C15I H16B 109.3 . .
H15Z C15I H16B 109.5 . .
H16A C15I H16B 109.5 . .
N1J C1J C6J 116.1(12) . .
N1J C1J C4J 121.1(11) . .
C6J C1J C4J 122.7(11) . .
C1J N1J N2J 117.0(11) . .
C2J N2J N1J 124.8(11) . .
C2J N2J H2J 117.6 . .
N1J N2J H2J 117.6 . .
O1J C2J N2J 121.7(12) . .
O1J C2J C3J 121.8(12) . .
N2J C2J C3J 116.5(10) . .
C4J C3J C2J 108.9(11) . .
C4J C3J H3JA 109.9 . .
C2J C3J H3JA 109.9 . .
C4J C3J H3JB 109.9 . .
C2J C3J H3JB 109.9 . .
H3JA C3J H3JB 108.3 . .
C1J C4J C5J 110.7(12) . .
C1J C4J C3J 108.1(12) . .
C5J C4J C3J 113.7(12) . .
C1J C4J H4JA 108.0 . .
C5J C4J H4JA 108.0 . .
C3J C4J H4JA 108.0 . .
C4J C5J H5JA 109.5 . .
C4J C5J H5JB 109.5 . .
H5JA C5J H5JB 109.5 . .
C4J C5J H5JC 109.4 . .
H5JA C5J H5JC 109.5 . .
H5JB C5J H5JC 109.5 . .
C13J C6J C1J 128.0(12) . .
C13J C6J S1J 112.9(9) . .
C1J C6J S1J 119.1(9) . .
C7J S1J C6J 89.8(6) . .
C12J C7J C8J 123.0(11) . .
C12J C7J S1J 112.6(9) . .
C8J C7J S1J 124.3(10) . .
C7J C8J C9J 116.6(12) . .
C7J C8J H8JA 121.7 . .
C9J C8J H8JA 121.7 . .
O2J C9J C10J 115.1(11) . .
O2J C9J C8J 122.6(12) . .
C10J C9J C8J 122.3(12) . .
O3J C10J C9J 115.7(11) . .
O3J C10J C11J 124.1(11) . .
C9J C10J C11J 120.2(11) . .
C12J C11J C10J 118.8(11) . .
C12J C11J H11J 120.6 . .
C10J C11J H11J 120.6 . .
C7J C12J C11J 119.1(11) . .
C7J C12J C13J 112.1(11) . .
C11J C12J C13J 128.7(11) . .
C6J C13J C12J 112.4(12) . .
C6J C13J H13J 123.8 . .
C12J C13J H13J 123.8 . .
C9J O2J C14J 117.6(12) . .
O2J C14J H16C 109.6 . .
O2J C14J H16D 109.5 . .
H16C C14J H16D 109.5 . .
O2J C14J H16E 109.3 . .
H16C C14J H16E 109.5 . .
H16D C14J H16E 109.5 . .
C10J O3J C15J 117.5(11) . .
O3J C15J H16F 109.3 . .
O3J C15J H16G 109.6 . .
H16F C15J H16G 109.5 . .
O3J C15J H16H 109.4 . .
H16F C15J H16H 109.5 . .
H16G C15J H16H 109.5 . .
N1K C1K C6K 116.6(12) . .
N1K C1K C4K 121.7(11) . .
C6K C1K C4K 121.1(11) . .
C1K N1K N2K 115.3(11) . .
C2K N2K N1K 127.8(11) . .
C2K N2K H2K 116.1 . .
N1K N2K H2K 116.1 . .
O1K C2K N2K 118.5(13) . .
O1K C2K C3K 125.5(13) . .
N2K C2K C3K 115.8(11) . .
C2K C3K C4K 109.3(11) . .
C2K C3K H3KA 109.8 . .
C4K C3K H3KA 109.8 . .
C2K C3K H3KB 109.8 . .
C4K C3K H3KB 109.8 . .
H3KA C3K H3KB 108.3 . .
C5K C4K C1K 111.8(11) . .
C5K C4K C3K 112.2(11) . .
C1K C4K C3K 109.1(10) . .
C5K C4K H4KA 107.8 . .
C1K C4K H4KA 107.8 . .
C3K C4K H4KA 107.8 . .
C4K C5K H5KA 109.5 . .
C4K C5K H5KB 109.4 . .
H5KA C5K H5KB 109.5 . .
C4K C5K H5KC 109.5 . .
H5KA C5K H5KC 109.5 . .
H5KB C5K H5KC 109.5 . .
C13K C6K C1K 128.0(12) . .
C13K C6K S1K 112.7(9) . .
C1K C6K S1K 119.4(9) . .
C7K S1K C6K 91.2(6) . .
C12K C7K C8K 123.6(11) . .
C12K C7K S1K 111.4(9) . .
C8K C7K S1K 125.0(10) . .
C9K C8K C7K 116.0(12) . .
C9K C8K H8KA 122.0 . .
C7K C8K H8KA 122.0 . .
O2K C9K C8K 124.7(13) . .
O2K C9K C10K 111.8(12) . .
C8K C9K C10K 123.5(12) . .
O3K C10K C11K 124.1(12) . .
O3K C10K C9K 117.4(11) . .
C11K C10K C9K 118.5(11) . .
C10K C11K C12K 121.5(12) . .
C10K C11K H11K 119.3 . .
C12K C11K H11K 119.2 . .
C11K C12K C7K 116.9(11) . .
C11K C12K C13K 130.6(12) . .
C7K C12K C13K 112.5(10) . .
C6K C13K C12K 112.3(12) . .
C6K C13K H13K 123.9 . .
C12K C13K H13K 123.9 . .
C9K O2K C14K 117.3(12) . .
O2K C14K H16I 109.5 . .
O2K C14K H16J 109.5 . .
H16I C14K H16J 109.5 . .
O2K C14K H16K 109.5 . .
H16I C14K H16K 109.5 . .
H16J C14K H16K 109.5 . .
C10K O3K C15K 120.7(12) . .
O3K C15K H16L 109.5 . .
O3K C15K H16M 109.4 . .
H16L C15K H16M 109.5 . .
O3K C15K H16N 109.5 . .
H16L C15K H16N 109.5 . .
H16M C15K H16N 109.5 . .
N1L C1L C6L 116.3(11) . .
N1L C1L C4L 121.4(11) . .
C6L C1L C4L 121.9(11) . .
C1L N1L N2L 116.8(11) . .
C2L N2L N1L 127.9(10) . .
C2L N2L H2L 116.0 . .
N1L N2L H2L 116.0 . .
O1L C2L N2L 122.7(12) . .
O1L C2L C3L 123.5(12) . .
N2L C2L C3L 113.8(10) . .
C4L C3L C2L 111.2(11) . .
C4L C3L H3LA 109.4 . .
C2L C3L H3LA 109.4 . .
C4L C3L H3LB 109.4 . .
C2L C3L H3LB 109.4 . .
H3LA C3L H3LB 108.0 . .
C5L C4L C3L 112.2(11) . .
C5L C4L C1L 112.2(11) . .
C3L C4L C1L 107.5(11) . .
C5L C4L H4LA 108.3 . .
C3L C4L H4LA 108.3 . .
C1L C4L H4LA 108.3 . .
C4L C5L H5LA 109.5 . .
C4L C5L H5LB 109.4 . .
H5LA C5L H5LB 109.5 . .
C4L C5L H5LC 109.5 . .
H5LA C5L H5LC 109.5 . .
H5LB C5L H5LC 109.5 . .
C13L C6L C1L 126.6(12) . .
C13L C6L S1L 113.0(9) . .
C1L C6L S1L 120.2(9) . .
C6L S1L C7L 91.2(6) . .
C12L C7L C8L 124.1(12) . .
C12L C7L S1L 111.0(9) . .
C8L C7L S1L 124.9(10) . .
C7L C8L C9L 115.7(13) . .
C7L C8L H8LA 122.1 . .
C9L C8L H8LA 122.1 . .
C10L C9L O2L 116.4(11) . .
C10L C9L C8L 122.1(12) . .
O2L C9L C8L 121.5(12) . .
O3L C10L C11L 124.5(12) . .
O3L C10L C9L 113.4(11) . .
C11L C10L C9L 121.8(11) . .
C10L C11L C12L 117.7(12) . .
C10L C11L H11L 121.2 . .
C12L C11L H11L 121.2 . .
C7L C12L C13L 113.9(11) . .
C7L C12L C11L 118.6(11) . .
C13L C12L C11L 127.5(12) . .
C6L C13L C12L 110.8(12) . .
C6L C13L H13L 124.6 . .
C12L C13L H13L 124.6 . .
C9L O2L C14L 118.3(13) . .
O2L C14L H16O 109.4 . .
O2L C14L H16P 109.7 . .
H16O C14L H16P 109.5 . .
O2L C14L H16Q 109.3 . .
H16O C14L H16Q 109.5 . .
H16P C14L H16Q 109.5 . .
C10L O3L C15L 116.1(10) . .
O3L C15L H16R 109.5 . .
O3L C15L H16S 109.3 . .
H16R C15L H16S 109.5 . .
O3L C15L H16T 109.6 . .
H16R C15L H16T 109.5 . .
H16S C15L H16T 109.5 . .
N1M C1M C6M 120.3(11) . .
N1M C1M C4M 121.7(10) . .
C6M C1M C4M 117.8(10) . .
C1M N1M N2M 119.2(10) . .
C2M N2M N1M 124.7(10) . .
C2M N2M H2M 117.6 . .
N1M N2M H2M 117.6 . .
O1M C2M N2M 116.8(13) . .
O1M C2M C3M 127.5(13) . .
N2M C2M C3M 115.4(10) . .
C2M C3M C4M 112.3(10) . .
C2M C3M H3MA 109.1 . .
C4M C3M H3MA 109.1 . .
C2M C3M H3MB 109.1 . .
C4M C3M H3MB 109.1 . .
H3MA C3M H3MB 107.9 . .
C5M C4M C3M 111.6(10) . .
C5M C4M C1M 110.1(9) . .
C3M C4M C1M 109.7(10) . .
C5M C4M H4MA 108.4 . .
C3M C4M H4MA 108.4 . .
C1M C4M H4MA 108.4 . .
C4M C5M H5MA 109.5 . .
C4M C5M H5MB 109.4 . .
H5MA C5M H5MB 109.5 . .
C4M C5M H5MC 109.5 . .
H5MA C5M H5MC 109.5 . .
H5MB C5M H5MC 109.5 . .
C13M C6M C1M 131.2(11) . .
C13M C6M S1M 111.9(9) . .
C1M C6M S1M 116.9(8) . .
C7M S1M C6M 91.5(5) . .
C8M C7M C12M 120.8(10) . .
C8M C7M S1M 128.2(9) . .
C12M C7M S1M 111.0(9) . .
C9M C8M C7M 119.6(11) . .
C9M C8M H8MA 120.2 . .
C7M C8M H8MA 120.2 . .
C8M C9M O2M 123.7(12) . .
C8M C9M C10M 120.5(11) . .
O2M C9M C10M 115.8(10) . .
O3M C10M C11M 125.6(12) . .
O3M C10M C9M 114.2(11) . .
C11M C10M C9M 120.1(11) . .
C12M C11M C10M 119.6(11) . .
C12M C11M H11M 120.2 . .
C10M C11M H11M 120.2 . .
C11M C12M C7M 119.4(11) . .
C11M C12M C13M 129.1(11) . .
C7M C12M C13M 111.5(10) . .
C6M C13M C12M 114.2(11) . .
C6M C13M H13M 122.9 . .
C12M C13M H13M 122.9 . .
C9M O2M C14M 118.7(11) . .
O2M C14M H16U 109.5 . .
O2M C14M H16V 109.5 . .
H16U C14M H16V 109.5 . .
O2M C14M H16W 109.5 . .
H16U C14M H16W 109.5 . .
H16V C14M H16W 109.5 . .
C10M O3M C15M 117.3(12) . .
O3M C15M H16X 109.4 . .
O3M C15M H16Y 109.7 . .
H16X C15M H16Y 109.5 . .
O3M C15M H16Z 109.2 . .
H16X C15M H16Z 109.5 . .
H16Y C15M H16Z 109.5 . .
N1N C1N C6N 116.6(11) . .
N1N C1N C4N 124.7(11) . .
C6N C1N C4N 118.7(10) . .
C1N N1N N2N 116.8(11) . .
C2N N2N N1N 125.2(10) . .
C2N N2N H2N 117.4 . .
N1N N2N H2N 117.4 . .
O1N C2N N2N 120.6(12) . .
O1N C2N C3N 123.5(11) . .
N2N C2N C3N 115.6(10) . .
C2N C3N C4N 110.1(10) . .
C2N C3N H3NA 109.6 . .
C4N C3N H3NA 109.6 . .
C2N C3N H3NB 109.6 . .
C4N C3N H3NB 109.6 . .
H3NA C3N H3NB 108.2 . .
C1N C4N C5N 110.5(11) . .
C1N C4N C3N 106.1(11) . .
C5N C4N C3N 110.6(11) . .
C1N C4N H4NA 109.8 . .
C5N C4N H4NA 109.8 . .
C3N C4N H4NA 109.8 . .
C4N C5N H5NA 109.5 . .
C4N C5N H5NB 109.4 . .
H5NA C5N H5NB 109.5 . .
C4N C5N H5NC 109.5 . .
H5NA C5N H5NC 109.5 . .
H5NB C5N H5NC 109.5 . .
C13N C6N C1N 129.7(12) . .
C13N C6N S1N 112.0(9) . .
C1N C6N S1N 118.3(9) . .
C7N S1N C6N 91.9(6) . .
C8N C7N C12N 122.0(10) . .
C8N C7N S1N 127.3(9) . .
C12N C7N S1N 110.8(8) . .
C9N C8N C7N 116.5(11) . .
C9N C8N H8NA 121.8 . .
C7N C8N H8NA 121.8 . .
O2N C9N C10N 115.6(10) . .
O2N C9N C8N 121.9(11) . .
C10N C9N C8N 122.4(11) . .
C11N C10N C9N 121.2(10) . .
C11N C10N O3N 122.4(11) . .
C9N C10N O3N 116.3(11) . .
C10N C11N C12N 120.2(12) . .
C10N C11N H11N 119.9 . .
C12N C11N H11N 119.9 . .
C11N C12N C7N 117.6(11) . .
C11N C12N C13N 131.7(11) . .
C7N C12N C13N 110.8(10) . .
C6N C13N C12N 114.6(11) . .
C6N C13N H13N 122.7 . .
C12N C13N H13N 122.7 . .
C9N O2N C14N 117.1(10) . .
O2N C14N H17A 109.5 . .
O2N C14N H17B 109.3 . .
H17A C14N H17B 109.5 . .
O2N C14N H17C 109.5 . .
H17A C14N H17C 109.5 . .
H17B C14N H17C 109.5 . .
C15N O3N C10N 119.8(10) . .
O3N C15N H17D 109.5 . .
O3N C15N H17E 109.5 . .
H17D C15N H17E 109.5 . .
O3N C15N H17F 109.4 . .
H17D C15N H17F 109.5 . .
H17E C15N H17F 109.5 . .
N1O C1O C6O 116.8(11) . .
N1O C1O C4O 126.3(10) . .
C6O C1O C4O 116.7(10) . .
C1O N1O N2O 115.3(10) . .
C2O N2O N1O 127.6(10) . .
C2O N2O H2O 116.2 . .
N1O N2O H2O 116.2 . .
O1O C2O N2O 121.5(13) . .
O1O C2O C3O 123.3(12) . .
N2O C2O C3O 115.1(10) . .
C4O C3O C2O 111.8(10) . .
C4O C3O H3OA 109.3 . .
C2O C3O H3OA 109.3 . .
C4O C3O H3OB 109.3 . .
C2O C3O H3OB 109.3 . .
H3OA C3O H3OB 107.9 . .
C3O C4O C1O 108.6(11) . .
C3O C4O C5O 112.2(11) . .
C1O C4O C5O 107.6(10) . .
C3O C4O H4OA 109.5 . .
C1O C4O H4OA 109.5 . .
C5O C4O H4OA 109.5 . .
C4O C5O H5OA 109.5 . .
C4O C5O H5OB 109.5 . .
H5OA C5O H5OB 109.5 . .
C4O C5O H5OC 109.5 . .
H5OA C5O H5OC 109.5 . .
H5OB C5O H5OC 109.5 . .
C13O C6O C1O 132.6(11) . .
C13O C6O S1O 109.0(9) . .
C1O C6O S1O 118.4(9) . .
C6O S1O C7O 91.5(5) . .
C12O C7O C8O 127.5(11) . .
C12O C7O S1O 109.3(8) . .
C8O C7O S1O 123.2(9) . .
C7O C8O C9O 113.9(12) . .
C7O C8O H8OA 123.0 . .
C9O C8O H8OA 123.0 . .
O2O C9O C10O 115.6(12) . .
O2O C9O C8O 122.7(13) . .
C10O C9O C8O 121.7(12) . .
O3O C10O C11O 123.9(13) . .
O3O C10O C9O 115.3(12) . .
C11O C10O C9O 120.8(11) . .
C10O C11O C12O 120.1(12) . .
C10O C11O H11O 119.9 . .
C12O C11O H11O 119.9 . .
C7O C12O C13O 113.7(10) . .
C7O C12O C11O 115.8(11) . .
C13O C12O C11O 130.4(12) . .
C6O C13O C12O 116.5(11) . .
C6O C13O H13O 121.8 . .
C12O C13O H13O 121.8 . .
C9O O2O C14O 115.8(12) . .
O2O C14O H17G 109.3 . .
O2O C14O H17H 109.6 . .
H17G C14O H17H 109.5 . .
O2O C14O H17I 109.5 . .
H17G C14O H17I 109.5 . .
H17H C14O H17I 109.5 . .
C15O O3O C10O 118.4(13) . .
O3O C15O H17J 109.6 . .
O3O C15O H17K 109.4 . .
H17J C15O H17K 109.5 . .
O3O C15O H17L 109.4 . .
H17J C15O H17L 109.5 . .
H17K C15O H17L 109.5 . .
N1P C1P C6P 114.8(10) . .
N1P C1P C4P 123.2(11) . .
C6P C1P C4P 122.0(10) . .
C1P N1P N2P 115.4(10) . .
C2P N2P N1P 128.2(10) . .
C2P N2P H2P 115.9 . .
N1P N2P H2P 115.9 . .
O1P C2P N2P 121.5(11) . .
O1P C2P C3P 126.1(11) . .
N2P C2P C3P 112.4(10) . .
C4P C3P C2P 111.1(10) . .
C4P C3P H3PA 109.4 . .
C2P C3P H3PA 109.4 . .
C4P C3P H3PB 109.4 . .
C2P C3P H3PB 109.4 . .
H3PA C3P H3PB 108.0 . .
C1P C4P C3P 107.8(11) . .
C1P C4P C5P 109.5(11) . .
C3P C4P C5P 112.2(11) . .
C1P C4P H4PA 109.1 . .
C3P C4P H4PA 109.1 . .
C5P C4P H4PA 109.1 . .
C4P C5P H5PA 109.5 . .
C4P C5P H5PB 109.6 . .
H5PA C5P H5PB 109.5 . .
C4P C5P H5PC 109.4 . .
H5PA C5P H5PC 109.5 . .
H5PB C5P H5PC 109.5 . .
C13P C6P C1P 128.2(11) . .
C13P C6P S1P 112.3(9) . .
C1P C6P S1P 119.3(8) . .
C6P S1P C7P 90.9(5) . .
C8P C7P C12P 123.8(11) . .
C8P C7P S1P 125.0(9) . .
C12P C7P S1P 111.2(9) . .
C7P C8P C9P 117.2(11) . .
C7P C8P H8PA 121.4 . .
C9P C8P H8PA 121.4 . .
O2P C9P C8P 124.4(11) . .
O2P C9P C10P 114.2(10) . .
C8P C9P C10P 121.4(11) . .
O3P C10P C11P 126.3(12) . .
O3P C10P C9P 114.4(11) . .
C11P C10P C9P 119.3(10) . .
C10P C11P C12P 120.1(11) . .
C10P C11P H11P 120.0 . .
C12P C11P H11P 120.0 . .
C7P C12P C11P 118.2(11) . .
C7P C12P C13P 112.6(10) . .
C11P C12P C13P 129.2(11) . .
C6P C13P C12P 112.9(10) . .
C6P C13P H13P 123.5 . .
C12P C13P H13P 123.5 . .
C9P O2P C14P 118.7(11) . .
O2P C14P H17M 109.4 . .
O2P C14P H17N 109.6 . .
H17M C14P H17N 109.5 . .
O2P C14P H17O 109.4 . .
H17M C14P H17O 109.5 . .
H17N C14P H17O 109.5 . .
C10P O3P C15P 116.6(11) . .
O3P C15P H17P 109.5 . .
O3P C15P H17Q 109.5 . .
H17P C15P H17Q 109.5 . .
O3P C15P H17R 109.5 . .
H17P C15P H17R 109.5 . .
H17Q C15P H17R 109.5 . .
N1Q C1Q C6Q 116.0(11) . .
N1Q C1Q C4Q 123.0(10) . .
C6Q C1Q C4Q 120.9(9) . .
C1Q N1Q N2Q 117.5(11) . .
N1Q N2Q C2Q 127.3(10) . .
N1Q N2Q H2Q 116.3 . .
C2Q N2Q H2Q 116.3 . .
O1Q C2Q N2Q 120.8(12) . .
O1Q C2Q C3Q 126.8(12) . .
N2Q C2Q C3Q 112.3(10) . .
C2Q C3Q C4Q 113.8(10) . .
C2Q C3Q H3QA 108.8 . .
C4Q C3Q H3QA 108.8 . .
C2Q C3Q H3QB 108.8 . .
C4Q C3Q H3QB 108.8 . .
H3QA C3Q H3QB 107.7 . .
C1Q C4Q C3Q 108.0(10) . .
C1Q C4Q C5Q 108.5(11) . .
C3Q C4Q C5Q 110.1(11) . .
C1Q C4Q H4QA 110.1 . .
C3Q C4Q H4QA 110.1 . .
C5Q C4Q H4QA 110.1 . .
C4Q C5Q H5QA 109.4 . .
C4Q C5Q H5QB 109.5 . .
H5QA C5Q H5QB 109.5 . .
C4Q C5Q H5QC 109.5 . .
H5QA C5Q H5QC 109.5 . .
H5QB C5Q H5QC 109.5 . .
C13Q C6Q C1Q 128.2(11) . .
C13Q C6Q S1Q 111.4(8) . .
C1Q C6Q S1Q 120.3(8) . .
C6Q S1Q C7Q 91.7(5) . .
C8Q C7Q C12Q 123.8(11) . .
C8Q C7Q S1Q 125.6(10) . .
C12Q C7Q S1Q 110.3(9) . .
C7Q C8Q C9Q 117.6(13) . .
C7Q C8Q H8QA 121.2 . .
C9Q C8Q H8QA 121.2 . .
O2Q C9Q C8Q 124.6(13) . .
O2Q C9Q C10Q 114.1(11) . .
C8Q C9Q C10Q 121.2(11) . .
O3Q C10Q C11Q 126.6(13) . .
O3Q C10Q C9Q 114.2(11) . .
C11Q C10Q C9Q 119.2(11) . .
C10Q C11Q C12Q 119.5(12) . .
C10Q C11Q H11Q 120.3 . .
C12Q C11Q H11Q 120.3 . .
C7Q C12Q C11Q 118.5(11) . .
C7Q C12Q C13Q 113.3(10) . .
C11Q C12Q C13Q 128.2(11) . .
C6Q C13Q C12Q 113.2(10) . .
C6Q C13Q H13Q 123.4 . .
C12Q C13Q H13Q 123.4 . .
C9Q O2Q C14Q 118.5(12) . .
O2Q C14Q H17S 109.4 . .
O2Q C14Q H17T 109.5 . .
H17S C14Q H17T 109.5 . .
O2Q C14Q H17U 109.5 . .
H17S C14Q H17U 109.5 . .
H17T C14Q H17U 109.5 . .
C10Q O3Q C15Q 117.8(11) . .
O3Q C15Q H17V 109.5 . .
O3Q C15Q H17W 109.5 . .
H17V C15Q H17W 109.5 . .
O3Q C15Q H17X 109.5 . .
H17V C15Q H17X 109.5 . .
H17W C15Q H17X 109.5 . .
N1R C1R C6R 117.8(11) . .
N1R C1R C4R 121.9(10) . .
C6R C1R C4R 120.3(10) . .
C1R N1R N2R 118.0(10) . .
C2R N2R N1R 125.4(10) . .
C2R N2R H2R 117.3 . .
N1R N2R H2R 117.3 . .
O1R C2R N2R 121.5(12) . .
O1R C2R C3R 124.3(11) . .
N2R C2R C3R 114.2(10) . .
C2R C3R C4R 109.7(11) . .
C2R C3R H3RA 109.7 . .
C4R C3R H3RA 109.7 . .
C2R C3R H3RB 109.7 . .
C4R C3R H3RB 109.7 . .
H3RA C3R H3RB 108.2 . .
C1R C4R C3R 107.2(10) . .
C1R C4R C5R 112.0(11) . .
C3R C4R C5R 112.4(11) . .
C1R C4R H4RA 108.4 . .
C3R C4R H4RA 108.4 . .
C5R C4R H4RA 108.4 . .
C4R C5R H5RA 109.5 . .
C4R C5R H5RB 109.4 . .
H5RA C5R H5RB 109.5 . .
C4R C5R H5RC 109.5 . .
H5RA C5R H5RC 109.5 . .
H5RB C5R H5RC 109.5 . .
C13R C6R C1R 129.7(11) . .
C13R C6R S1R 112.0(9) . .
C1R C6R S1R 118.3(9) . .
C7R S1R C6R 90.6(5) . .
C12R C7R C8R 122.3(10) . .
C12R C7R S1R 113.1(8) . .
C8R C7R S1R 124.5(9) . .
C9R C8R C7R 118.1(11) . .
C9R C8R H8RA 121.0 . .
C7R C8R H8RA 121.0 . .
O2R C9R C8R 124.7(11) . .
O2R C9R C10R 115.5(10) . .
C8R C9R C10R 119.7(10) . .
O3R C10R C11R 123.8(11) . .
O3R C10R C9R 114.8(11) . .
C11R C10R C9R 121.3(11) . .
C12R C11R C10R 118.5(11) . .
C12R C11R H11R 120.7 . .
C10R C11R H11R 120.7 . .
C7R C12R C11R 120.0(11) . .
C7R C12R C13R 111.0(10) . .
C11R C12R C13R 128.9(11) . .
C6R C13R C12R 113.3(11) . .
C6R C13R H13R 123.4 . .
C12R C13R H13R 123.4 . .
C9R O2R C14R 118.0(10) . .
O2R C14R H17Y 109.5 . .
O2R C14R H17Z 109.5 . .
H17Y C14R H17Z 109.5 . .
O2R C14R H18A 109.4 . .
H17Y C14R H18A 109.5 . .
H17Z C14R H18A 109.5 . .
C10R O3R C15R 119.9(11) . .
O3R C15R H18B 109.5 . .
O3R C15R H18C 109.4 . .
H18B C15R H18C 109.5 . .
O3R C15R H18D 109.5 . .
H18B C15R H18D 109.5 . .
H18C C15R H18D 109.5 . .
N1S C1S C6S 116.2(11) . .
N1S C1S C4S 123.3(10) . .
C6S C1S C4S 119.9(10) . .
C1S N1S N2S 116.9(11) . .
C2S N2S N1S 125.8(11) . .
C2S N2S H2S 117.1 . .
N1S N2S H2S 117.1 . .
O1S C2S N2S 118.4(12) . .
O1S C2S C3S 125.4(12) . .
N2S C2S C3S 116.2(10) . .
C2S C3S C4S 111.2(10) . .
C2S C3S H3SA 109.4 . .
C4S C3S H3SA 109.4 . .
C2S C3S H3SB 109.4 . .
C4S C3S H3SB 109.4 . .
H3SA C3S H3SB 108.0 . .
C1S C4S C5S 109.9(11) . .
C1S C4S C3S 109.3(10) . .
C5S C4S C3S 112.1(11) . .
C1S C4S H4SA 108.5 . .
C5S C4S H4SA 108.5 . .
C3S C4S H4SA 108.5 . .
C4S C5S H5SA 109.5 . .
C4S C5S H5SB 109.5 . .
H5SA C5S H5SB 109.5 . .
C4S C5S H5SC 109.5 . .
H5SA C5S H5SC 109.5 . .
H5SB C5S H5SC 109.5 . .
C13S C6S C1S 126.7(11) . .
C13S C6S S1S 113.0(9) . .
C1S C6S S1S 120.2(9) . .
C6S S1S C7S 91.2(6) . .
C8S C7S C12S 122.0(10) . .
C8S C7S S1S 127.1(9) . .
C12S C7S S1S 110.9(8) . .
C9S C8S C7S 118.6(11) . .
C9S C8S H8SA 120.7 . .
C7S C8S H8SA 120.7 . .
O2S C9S C8S 125.1(12) . .
O2S C9S C10S 113.9(10) . .
C8S C9S C10S 121.0(11) . .
O3S C10S C11S 125.7(12) . .
O3S C10S C9S 114.7(10) . .
C11S C10S C9S 119.6(11) . .
C10S C11S C12S 120.6(12) . .
C10S C11S H11S 119.7 . .
C12S C11S H11S 119.7 . .
C13S C12S C7S 112.0(10) . .
C13S C12S C11S 129.8(11) . .
C7S C12S C11S 118.1(11) . .
C6S C13S C12S 112.9(11) . .
C6S C13S H13S 123.6 . .
C12S C13S H13S 123.6 . .
C9S O2S C14S 117.2(10) . .
O2S C14S H18E 109.4 . .
O2S C14S H18F 109.6 . .
H18E C14S H18F 109.5 . .
O2S C14S H18G 109.4 . .
H18E C14S H18G 109.5 . .
H18F C14S H18G 109.5 . .
C10S O3S C15S 116.9(10) . .
O3S C15S H18H 109.5 . .
O3S C15S H18I 109.5 . .
H18H C15S H18I 109.5 . .
O3S C15S H18J 109.4 . .
H18H C15S H18J 109.5 . .
H18I C15S H18J 109.5 . .
N1T C1T C6T 115.5(11) . .
N1T C1T C4T 125.0(11) . .
C6T C1T C4T 119.6(11) . .
C1T N1T N2T 115.3(11) . .
C2T N2T N1T 127.2(11) . .
C2T N2T H2T 116.4 . .
N1T N2T H2T 116.4 . .
O1T C2T N2T 122.9(14) . .
O1T C2T C3T 123.9(13) . .
N2T C2T C3T 113.1(11) . .
C4T C3T C2T 110.1(12) . .
C4T C3T H3TA 109.6 . .
C2T C3T H3TA 109.6 . .
C4T C3T H3TB 109.6 . .
C2T C3T H3TB 109.6 . .
H3TA C3T H3TB 108.2 . .
C1T C4T C3T 107.7(13) . .
C1T C4T C5T 110.7(12) . .
C3T C4T C5T 112.3(12) . .
C1T C4T H4TA 108.7 . .
C3T C4T H4TA 108.7 . .
C5T C4T H4TA 108.7 . .
C4T C5T H5TA 109.5 . .
C4T C5T H5TB 109.5 . .
H5TA C5T H5TB 109.5 . .
C4T C5T H5TC 109.5 . .
H5TA C5T H5TC 109.5 . .
H5TB C5T H5TC 109.5 . .
C13T C6T C1T 127.7(12) . .
C13T C6T S1T 113.1(10) . .
C1T C6T S1T 119.2(10) . .
C7T S1T C6T 91.9(6) . .
C8T C7T C12T 121.8(10) . .
C8T C7T S1T 126.8(10) . .
C12T C7T S1T 111.4(9) . .
C7T C8T C9T 117.8(11) . .
C7T C8T H8TA 121.1 . .
C9T C8T H8TA 121.1 . .
O2T C9T C8T 124.2(11) . .
O2T C9T C10T 115.1(10) . .
C8T C9T C10T 120.6(11) . .
O3T C10T C11T 125.9(12) . .
O3T C10T C9T 113.5(10) . .
C11T C10T C9T 120.5(11) . .
C10T C11T C12T 118.9(11) . .
C10T C11T H11T 120.5 . .
C12T C11T H11T 120.5 . .
C11T C12T C7T 120.2(10) . .
C11T C12T C13T 128.7(11) . .
C7T C12T C13T 111.0(10) . .
C6T C13T C12T 112.6(11) . .
C6T C13T H13T 123.7 . .
C12T C13T H13T 123.7 . .
C9T O2T C14T 117.0(11) . .
O2T C14T H18K 109.5 . .
O2T C14T H18L 109.5 . .
H18K C14T H18L 109.5 . .
O2T C14T H18M 109.4 . .
H18K C14T H18M 109.5 . .
H18L C14T H18M 109.5 . .
C10T O3T C15T 118.3(11) . .
O3T C15T H18N 109.5 . .
O3T C15T H18O 109.2 . .
H18N C15T H18O 109.5 . .
O3T C15T H18P 109.7 . .
H18N C15T H18P 109.5 . .
H18O C15T H18P 109.5 . .
N1U C1U C6U 117.8(10) . .
N1U C1U C4U 121.7(9) . .
C6U C1U C4U 120.4(10) . .
C1U N1U N2U 119.1(10) . .
C2U N2U N1U 124.3(10) . .
C2U N2U H2U 117.8 . .
N1U N2U H2U 117.8 . .
O1U C2U N2U 120.7(12) . .
O1U C2U C3U 124.0(12) . .
N2U C2U C3U 115.3(10) . .
C2U C3U C4U 113.1(10) . .
C2U C3U H3UA 109.0 . .
C4U C3U H3UA 109.0 . .
C2U C3U H3UB 109.0 . .
C4U C3U H3UB 109.0 . .
H3UA C3U H3UB 107.8 . .
C3U C4U C1U 108.3(10) . .
C3U C4U C5U 112.2(10) . .
C1U C4U C5U 107.6(10) . .
C3U C4U H4UA 109.6 . .
C1U C4U H4UA 109.6 . .
C5U C4U H4UA 109.6 . .
C4U C5U H5UA 109.4 . .
C4U C5U H5UB 109.6 . .
H5UA C5U H5UB 109.5 . .
C4U C5U H5UC 109.4 . .
H5UA C5U H5UC 109.5 . .
H5UB C5U H5UC 109.5 . .
C13U C6U C1U 130.0(11) . .
C13U C6U S1U 112.2(8) . .
C1U C6U S1U 117.8(9) . .
C6U S1U C7U 90.2(5) . .
C8U C7U C12U 124.3(10) . .
C8U C7U S1U 124.0(9) . .
C12U C7U S1U 111.7(7) . .
C7U C8U C9U 116.3(11) . .
C7U C8U H8UA 121.8 . .
C9U C8U H8UA 121.8 . .
O2U C9U C8U 125.2(12) . .
O2U C9U C10U 114.1(11) . .
C8U C9U C10U 120.7(10) . .
C11U C10U O3U 123.1(11) . .
C11U C10U C9U 122.0(10) . .
O3U C10U C9U 114.9(10) . .
C10U C11U C12U 118.2(11) . .
C10U C11U H11U 120.9 . .
C12U C11U H11U 120.9 . .
C7U C12U C11U 118.5(9) . .
C7U C12U C13U 110.8(9) . .
C11U C12U C13U 130.7(10) . .
C6U C13U C12U 115.1(10) . .
C6U C13U H13U 122.4 . .
C12U C13U H13U 122.4 . .
C9U O2U C14U 117.4(11) . .
O2U C14U H18Q 109.4 . .
O2U C14U H18R 109.5 . .
H18Q C14U H18R 109.5 . .
O2U C14U H18S 109.5 . .
H18Q C14U H18S 109.5 . .
H18R C14U H18S 109.5 . .
C10U O3U C15U 118.8(10) . .
O3U C15U H18T 109.5 . .
O3U C15U H18U 109.4 . .
H18T C15U H18U 109.5 . .
O3U C15U H18V 109.5 . .
H18T C15U H18V 109.5 . .
H18U C15U H18V 109.5 . .
N1V C1V C6V 117.2(11) . .
N1V C1V C4V 122.1(10) . .
C6V C1V C4V 120.6(10) . .
C1V N1V N2V 116.1(11) . .
C2V N2V N1V 126.3(10) . .
C2V N2V H2V 116.9 . .
N1V N2V H2V 116.9 . .
O1V C2V N2V 122.7(12) . .
O1V C2V C3V 124.1(12) . .
N2V C2V C3V 113.1(10) . .
C2V C3V C4V 110.0(10) . .
C2V C3V H3VA 109.7 . .
C4V C3V H3VA 109.7 . .
C2V C3V H3VB 109.7 . .
C4V C3V H3VB 109.7 . .
H3VA C3V H3VB 108.2 . .
C5V C4V C3V 114.9(10) . .
C5V C4V C1V 110.8(10) . .
C3V C4V C1V 105.1(10) . .
C5V C4V H4VA 108.6 . .
C3V C4V H4VA 108.6 . .
C1V C4V H4VA 108.6 . .
C4V C5V H5VA 109.4 . .
C4V C5V H5VB 109.5 . .
H5VA C5V H5VB 109.5 . .
C4V C5V H5VC 109.5 . .
H5VA C5V H5VC 109.5 . .
H5VB C5V H5VC 109.5 . .
C13V C6V C1V 128.5(12) . .
C13V C6V S1V 113.5(9) . .
C1V C6V S1V 118.0(9) . .
C7V S1V C6V 90.7(6) . .
C8V C7V C12V 120.8(10) . .
C8V C7V S1V 127.8(9) . .
C12V C7V S1V 111.4(8) . .
C9V C8V C7V 119.2(12) . .
C9V C8V H8VA 120.4 . .
C7V C8V H8VA 120.4 . .
C8V C9V O2V 124.3(12) . .
C8V C9V C10V 120.9(11) . .
O2V C9V C10V 114.7(10) . .
C11V C10V O3V 124.1(11) . .
C11V C10V C9V 121.7(10) . .
O3V C10V C9V 114.2(11) . .
C10V C11V C12V 118.8(11) . .
C10V C11V H11V 120.6 . .
C12V C11V H11V 120.6 . .
C7V C12V C13V 112.1(9) . .
C7V C12V C11V 118.6(10) . .
C13V C12V C11V 129.4(11) . .
C6V C13V C12V 112.3(11) . .
C6V C13V H13V 123.8 . .
C12V C13V H13V 123.8 . .
C9V O2V C14V 117.6(10) . .
O2V C14V H18W 109.5 . .
O2V C14V H18X 109.2 . .
H18W C14V H18X 109.5 . .
O2V C14V H18Y 109.7 . .
H18W C14V H18Y 109.5 . .
H18X C14V H18Y 109.5 . .
C10V O3V C15V 116.4(10) . .
O3V C15V H18Z 109.5 . .
O3V C15V H19A 109.4 . .
H18Z C15V H19A 109.5 . .
O3V C15V H19B 109.5 . .
H18Z C15V H19B 109.5 . .
H19A C15V H19B 109.5 . .
N1W C1W C6W 117.0(12) . .
N1W C1W C4W 124.0(11) . .
C6W C1W C4W 118.5(10) . .
C1W N1W N2W 117.1(12) . .
C2W N2W N1W 124.9(10) . .
C2W N2W H2W 117.6 . .
N1W N2W H2W 117.6 . .
O1W C2W N2W 119.5(12) . .
O1W C2W C3W 122.7(13) . .
N2W C2W C3W 117.8(11) . .
C2W C3W C4W 111.8(11) . .
C2W C3W H3WA 109.3 . .
C4W C3W H3WA 109.3 . .
C2W C3W H3WB 109.3 . .
C4W C3W H3WB 109.3 . .
H3WA C3W H3WB 107.9 . .
C5W C4W C1W 108.8(11) . .
C5W C4W C3W 111.8(11) . .
C1W C4W C3W 108.9(11) . .
C5W C4W H4WA 109.1 . .
C1W C4W H4WA 109.1 . .
C3W C4W H4WA 109.1 . .
C4W C5W H5WA 109.5 . .
C4W C5W H5WB 109.4 . .
H5WA C5W H5WB 109.5 . .
C4W C5W H5WC 109.5 . .
H5WA C5W H5WC 109.5 . .
H5WB C5W H5WC 109.5 . .
C13W C6W C1W 130.0(12) . .
C13W C6W S1W 111.0(9) . .
C1W C6W S1W 118.9(8) . .
C7W S1W C6W 91.2(6) . .
C12W C7W C8W 123.7(11) . .
C12W C7W S1W 111.1(10) . .
C8W C7W S1W 125.1(10) . .
C7W C8W C9W 118.0(12) . .
C7W C8W H8WA 121.0 . .
C9W C8W H8WA 121.0 . .
O2W C9W C8W 124.6(12) . .
O2W C9W C10W 116.8(11) . .
C8W C9W C10W 118.6(12) . .
C11W C10W O3W 126.0(12) . .
C11W C10W C9W 122.3(11) . .
O3W C10W C9W 111.7(11) . .
C7W C12W C13W 113.5(10) . .
C7W C12W C11W 118.9(11) . .
C13W C12W C11W 127.6(11) . .
C10W C11W C12W 118.4(12) . .
C10W C11W H11W 120.8 . .
C12W C11W H11W 120.8 . .
C6W C13W C12W 113.2(11) . .
C6W C13W H13W 123.4 . .
C12W C13W H13W 123.4 . .
C9W O2W C14W 116.0(11) . .
O2W C14W H19C 109.5 . .
O2W C14W H19D 109.6 . .
H19C C14W H19D 109.5 . .
O2W C14W H19E 109.3 . .
H19C C14W H19E 109.5 . .
H19D C14W H19E 109.5 . .
C10W O3W C15W 113.7(11) . .
O3W C15W H19F 109.4 . .
O3W C15W H19G 109.5 . .
H19F C15W H19G 109.5 . .
O3W C15W H19H 109.5 . .
H19F C15W H19H 109.5 . .
H19G C15W H19H 109.5 . .
N1X C1X C6X 116.7(11) . .
N1X C1X C4X 122.8(10) . .
C6X C1X C4X 120.4(10) . .
C1X N1X N2X 117.0(10) . .
C2X N2X N1X 125.3(10) . .
C2X N2X H2X 117.3 . .
N1X N2X H2X 117.3 . .
O1X C2X N2X 121.8(11) . .
O1X C2X C3X 124.3(11) . .
N2X C2X C3X 113.8(10) . .
C2X C3X C4X 111.1(10) . .
C2X C3X H3XA 109.4 . .
C4X C3X H3XA 109.4 . .
C2X C3X H3XB 109.4 . .
C4X C3X H3XB 109.4 . .
H3XA C3X H3XB 108.0 . .
C1X C4X C5X 113.2(11) . .
C1X C4X C3X 106.6(10) . .
C5X C4X C3X 109.8(10) . .
C1X C4X H4XA 109.0 . .
C5X C4X H4XA 109.0 . .
C3X C4X H4XA 109.0 . .
C4X C5X H5XA 109.5 . .
C4X C5X H5XB 109.5 . .
H5XA C5X H5XB 109.5 . .
C4X C5X H5XC 109.4 . .
H5XA C5X H5XC 109.5 . .
H5XB C5X H5XC 109.5 . .
C13X C6X C1X 130.0(11) . .
C13X C6X S1X 111.9(8) . .
C1X C6X S1X 118.1(9) . .
C7X S1X C6X 91.6(5) . .
C8X C7X C12X 122.7(10) . .
C8X C7X S1X 126.8(9) . .
C12X C7X S1X 110.4(8) . .
C9X C8X C7X 118.5(11) . .
C9X C8X H8XA 120.8 . .
C7X C8X H8XA 120.8 . .
O2X C9X C8X 124.5(11) . .
O2X C9X C10X 116.0(10) . .
C8X C9X C10X 119.5(10) . .
C11X C10X O3X 126.8(11) . .
C11X C10X C9X 120.6(10) . .
O3X C10X C9X 112.6(10) . .
C10X C11X C12X 121.7(11) . .
C10X C11X H11X 119.1 . .
C12X C11X H11X 119.1 . .
C11X C12X C7X 116.8(10) . .
C11X C12X C13X 131.1(10) . .
C7X C12X C13X 112.1(9) . .
C6X C13X C12X 114.0(10) . .
C6X C13X H13X 123.0 . .
C12X C13X H13X 123.0 . .
C9X O2X C14X 117.5(10) . .
O2X C14X H19I 109.5 . .
O2X C14X H19J 109.5 . .
H19I C14X H19J 109.5 . .
O2X C14X H19K 109.4 . .
H19I C14X H19K 109.5 . .
H19J C14X H19K 109.5 . .
C10X O3X C15X 115.8(10) . .
O3X C15X H19L 109.5 . .
O3X C15X H19M 109.5 . .
H19L C15X H19M 109.5 . .
O3X C15X H19N 109.4 . .
H19L C15X H19N 109.5 . .
H19M C15X H19N 109.5 . .

loop_
_geom_bond_atom_site_label_1
_geom_bond_atom_site_label_2
_geom_bond_distance
_geom_bond_site_symmetry_2
C1A N1A 1.301(15) .
C1A C6A 1.449(16) .
C1A C4A 1.519(19) .
N1A N2A 1.400(13) .
N2A C2A 1.327(17) .
N2A H2A 0.8600 .
C2A O1A 1.241(15) .
C2A C3A 1.499(16) .
C3A C4A 1.515(18) .
C3A H3AA 0.9700 .
C3A H3AB 0.9700 .
C4A C5A 1.57(2) .
C4A H4AA 0.9800 .
C5A H5AA 0.9600 .
C5A H5AB 0.9600 .
C5A H5AC 0.9600 .
C6A C13A 1.349(16) .
C6A S1A 1.751(14) .
S1A C7A 1.736(13) .
C7A C8A 1.403(19) .
C7A C12A 1.409(18) .
C8A C9A 1.377(19) .
C8A H8AA 0.9300 .
C9A O2A 1.354(16) .
C9A C10A 1.46(2) .
C10A C11A 1.328(19) .
C10A O3A 1.353(14) .
C11A C12A 1.444(17) .
C11A H11A 0.9300 .
C12A C13A 1.393(17) .
C13A H13A 0.9300 .
O2A C14A 1.40(2) .
C14A H14A 0.9600 .
C14A H14B 0.9600 .
C14A H14C 0.9600 .
O3A C15A 1.423(19) .
C15A H15A 0.9600 .
C15A H15B 0.9600 .
C15A H15C 0.9600 .
C1B N1B 1.251(16) .
C1B C6B 1.466(15) .
C1B C4B 1.499(17) .
N1B N2B 1.394(13) .
N2B C2B 1.341(17) .
N2B H2B 0.8600 .
C2B O1B 1.225(15) .
C2B C3B 1.496(17) .
C3B C4B 1.495(18) .
C3B H3BA 0.9700 .
C3B H3BB 0.9700 .
C4B C5B 1.540(18) .
C4B H4BA 0.9800 .
C5B H5BA 0.9600 .
C5B H5BB 0.9600 .
C5B H5BC 0.9600 .
C6B C13B 1.354(17) .
C6B S1B 1.745(11) .
S1B C7B 1.712(9) .
C7B C8B 1.400(14) .
C7B C12B 1.400(16) .
C8B C9B 1.373(16) .
C8B H8BA 0.9300 .
C9B C10B 1.380(18) .
C9B O2B 1.400(13) .
C10B O3B 1.357(14) .
C10B C11B 1.369(17) .
C11B C12B 1.424(15) .
C11B H11B 0.9300 .
C12B C13B 1.421(15) .
C13B H13B 0.9300 .
O2B C14B 1.420(17) .
C14B H14D 0.9600 .
C14B H14E 0.9600 .
C14B H14F 0.9600 .
O3B C15B 1.423(18) .
C15B H15D 0.9600 .
C15B H15E 0.9600 .
C15B H15F 0.9600 .
C1C N1C 1.301(16) .
C1C C6C 1.463(15) .
C1C C4C 1.502(17) .
N1C N2C 1.378(15) .
N2C C2C 1.361(18) .
N2C H2C 0.8600 .
C2C O1C 1.245(16) .
C2C C3C 1.46(2) .
C3C C4C 1.537(16) .
C3C H3CA 0.9700 .
C3C H3CB 0.9700 .
C4C C5C 1.52(2) .
C4C H4CA 0.9800 .
C5C H5CA 0.9600 .
C5C H5CB 0.9600 .
C5C H5CC 0.9600 .
C6C C13C 1.327(17) .
C6C S1C 1.750(12) .
S1C C7C 1.693(12) .
C7C C8C 1.408(17) .
C7C C12C 1.414(18) .
C8C C9C 1.383(17) .
C8C H8CA 0.9300 .
C9C O2C 1.356(15) .
C9C C10C 1.438(19) .
C10C C11C 1.368(17) .
C10C O3C 1.389(15) .
C11C C12C 1.416(17) .
C11C H11C 0.9300 .
C12C C13C 1.443(15) .
C13C H13C 0.9300 .
O2C C14C 1.45(2) .
C14C H14G 0.9600 .
C14C H14H 0.9600 .
C14C H14I 0.9600 .
O3C C15C 1.393(19) .
C15C H15G 0.9600 .
C15C H15H 0.9600 .
C15C H15I 0.9600 .
C1D N1D 1.319(16) .
C1D C6D 1.448(15) .
C1D C4D 1.515(18) .
N1D N2D 1.408(15) .
N2D C2D 1.334(18) .
N2D H2D 0.8600 .
C2D O1D 1.225(16) .
C2D C3D 1.50(2) .
C3D C4D 1.531(18) .
C3D H3DA 0.9700 .
C3D H3DB 0.9700 .
C4D C5D 1.52(2) .
C4D H4DA 0.9800 .
C5D H5DA 0.9600 .
C5D H5DB 0.9600 .
C5D H5DC 0.9600 .
C6D C13D 1.378(16) .
C6D S1D 1.740(13) .
S1D C7D 1.739(11) .
C7D C12D 1.395(18) .
C7D C8D 1.403(16) .
C8D C9D 1.368(17) .
C8D H8DA 0.9300 .
C9D O2D 1.366(15) .
C9D C10D 1.417(18) .
C10D O3D 1.344(14) .
C10D C11D 1.393(17) .
C11D C12D 1.406(15) .
C11D H11D 0.9300 .
C12D C13D 1.430(15) .
C13D H13D 0.9300 .
O2D C14D 1.423(19) .
C14D H14J 0.9600 .
C14D H14K 0.9600 .
C14D H14L 0.9600 .
O3D C15D 1.428(18) .
C15D H15J 0.9600 .
C15D H15K 0.9600 .
C15D H15L 0.9600 .
C1E N1E 1.305(16) .
C1E C6E 1.422(17) .
C1E C4E 1.543(17) .
N1E N2E 1.404(14) .
N2E C2E 1.348(18) .
N2E H2E 0.8600 .
C2E O1E 1.187(15) .
C2E C3E 1.537(19) .
C3E C4E 1.540(15) .
C3E H3EA 0.9700 .
C3E H3EB 0.9700 .
C4E C5E 1.49(2) .
C4E H4EA 0.9800 .
C5E H5EA 0.9600 .
C5E H5EB 0.9600 .
C5E H5EC 0.9600 .
C6E C13E 1.364(17) .
C6E S1E 1.753(12) .
S1E C7E 1.743(13) .
C7E C8E 1.353(18) .
C7E C12E 1.442(17) .
C8E C9E 1.357(18) .
C8E H8EA 0.9300 .
C9E O2E 1.382(15) .
C9E C10E 1.441(18) .
C10E O3E 1.350(14) .
C10E C11E 1.410(17) .
C11E C12E 1.363(16) .
C11E H11E 0.9300 .
C12E C13E 1.414(17) .
C13E H13E 0.9300 .
O2E C14E 1.408(18) .
C14E H14M 0.9600 .
C14E H14N 0.9600 .
C14E H14O 0.9600 .
O3E C15E 1.462(19) .
C15E H15M 0.9600 .
C15E H15N 0.9600 .
C15E H15O 0.9600 .
C1F N1F 1.250(18) .
C1F C6F 1.468(18) .
C1F C4F 1.528(19) .
N1F N2F 1.378(16) .
N2F C2F 1.33(2) .
N2F H2F 0.8600 .
C2F O1F 1.219(16) .
C2F C3F 1.52(2) .
C3F C4F 1.52(2) .
C3F H3FA 0.9700 .
C3F H3FB 0.9700 .
C4F C5F 1.57(2) .
C4F H4FA 0.9800 .
C5F H5FA 0.9600 .
C5F H5FB 0.9600 .
C5F H5FC 0.9600 .
C6F C13F 1.400(19) .
C6F S1F 1.756(14) .
S1F C7F 1.758(12) .
C7F C12F 1.365(17) .
C7F C8F 1.394(18) .
C8F C9F 1.381(18) .
C8F H8FA 0.9300 .
C9F O2F 1.337(17) .
C9F C10F 1.405(18) .
C10F O3F 1.362(15) .
C10F C11F 1.386(19) .
C11F C12F 1.433(17) .
C11F H11F 0.9300 .
C12F C13F 1.459(18) .
C13F H13F 0.9300 .
O2F C14F 1.37(2) .
C14F H14P 0.9600 .
C14F H14Q 0.9600 .
C14F H14R 0.9600 .
O3F C15F 1.393(18) .
C15F H15P 0.9600 .
C15F H15Q 0.9600 .
C15F H15R 0.9600 .
C1G N1G 1.286(16) .
C1G C6G 1.466(17) .
C1G C4G 1.532(19) .
N1G N2G 1.415(13) .
N2G C2G 1.359(17) .
N2G H2G 0.8600 .
C2G O1G 1.262(15) .
C2G C3G 1.468(19) .
C3G C4G 1.526(17) .
C3G H3GA 0.9700 .
C3G H3GB 0.9700 .
C4G C5G 1.53(2) .
C4G H4GA 0.9800 .
C5G H5GA 0.9600 .
C5G H5GB 0.9600 .
C5G H5GC 0.9600 .
C6G C13G 1.346(16) .
C6G S1G 1.745(13) .
S1G C7G 1.717(13) .
C7G C12G 1.417(18) .
C7G C8G 1.425(18) .
C8G C9G 1.376(18) .
C8G H8GA 0.9300 .
C9G O2G 1.392(15) .
C9G C10G 1.416(19) .
C10G C11G 1.362(19) .
C10G O3G 1.366(16) .
C11G C12G 1.395(17) .
C11G H11G 0.9300 .
C12G C13G 1.392(17) .
C13G H13G 0.9300 .
O2G C14G 1.42(2) .
C14G H14S 0.9600 .
C14G H14T 0.9600 .
C14G H14U 0.9600 .
O3G C15G 1.48(2) .
C15G H15S 0.9599 .
C15G H15T 0.9601 .
C15G H15U 0.9600 .
C1H N1H 1.282(16) .
C1H C6H 1.466(17) .
C1H C4H 1.479(17) .
N1H N2H 1.396(14) .
N2H C2H 1.304(17) .
N2H H2H 0.8600 .
C2H O1H 1.264(15) .
C2H C3H 1.525(18) .
C3H C4H 1.507(18) .
C3H H3HA 0.9700 .
C3H H3HB 0.9700 .
C4H C5H 1.56(2) .
C4H H4HA 0.9800 .
C5H H5HA 0.9600 .
C5H H5HB 0.9600 .
C5H H5HC 0.9600 .
C6H C13H 1.370(16) .
C6H S1H 1.773(13) .
S1H C7H 1.737(11) .
C7H C8H 1.351(18) .
C7H C12H 1.410(16) .
C8H C9H 1.415(15) .
C8H H8HA 0.9300 .
C9H O2H 1.375(15) .
C9H C10H 1.402(18) .
C10H O3H 1.350(14) .
C10H C11H 1.369(18) .
C11H C12H 1.429(15) .
C11H H11H 0.9300 .
C12H C13H 1.404(17) .
C13H H13H 0.9300 .
O2H C14H 1.47(2) .
C14H H14V 0.9600 .
C14H H14W 0.9600 .
C14H H14X 0.9600 .
O3H C15H 1.367(19) .
C15H H15V 0.9600 .
C15H H15W 0.9600 .
C15H H15X 0.9600 .
C1I N1I 1.266(16) .
C1I C6I 1.470(16) .
C1I C4I 1.526(18) .
N1I N2I 1.361(14) .
N2I C2I 1.378(19) .
N2I H2I 0.8600 .
C2I O1I 1.233(15) .
C2I C3I 1.48(2) .
C3I C4I 1.529(16) .
C3I H3IA 0.9700 .
C3I H3IB 0.9700 .
C4I C5I 1.55(2) .
C4I H4IA 0.9800 .
C5I H5IA 0.9600 .
C5I H5IB 0.9600 .
C5I H5IC 0.9600 .
C6I C13I 1.371(18) .
C6I S1I 1.742(13) .
S1I C7I 1.749(13) .
C7I C8I 1.357(18) .
C7I C12I 1.384(18) .
C8I C9I 1.372(19) .
C8I H8IA 0.9300 .
C9I O2I 1.371(14) .
C9I C10I 1.412(19) .
C10I C11I 1.366(16) .
C10I O3I 1.371(15) .
C11I C12I 1.431(15) .
C11I H11I 0.9300 .
C12I C13I 1.431(16) .
C13I H13I 0.9300 .
O2I C14I 1.45(2) .
C14I H14Y 0.9600 .
C14I H14Z 0.9600 .
C14I H15Y 0.9600 .
O3I C15I 1.405(19) .
C15I H15Z 0.9600 .
C15I H16A 0.9600 .
C15I H16B 0.9600 .
C1J N1J 1.312(17) .
C1J C6J 1.433(17) .
C1J C4J 1.504(19) .
N1J N2J 1.415(15) .
N2J C2J 1.285(18) .
N2J H2J 0.8600 .
C2J O1J 1.245(15) .
C2J C3J 1.541(19) .
C3J C4J 1.508(19) .
C3J H3JA 0.9700 .
C3J H3JB 0.9700 .
C4J C5J 1.51(2) .
C4J H4JA 0.9800 .
C5J H5JA 0.9600 .
C5J H5JB 0.9600 .
C5J H5JC 0.9600 .
C6J C13J 1.372(18) .
C6J S1J 1.758(13) .
S1J C7J 1.749(12) .
C7J C12J 1.388(17) .
C7J C8J 1.395(17) .
C8J C9J 1.396(17) .
C8J H8JA 0.9300 .
C9J O2J 1.367(16) .
C9J C10J 1.380(18) .
C10J O3J 1.344(14) .
C10J C11J 1.408(17) .
C11J C12J 1.406(16) .
C11J H11J 0.9300 .
C12J C13J 1.429(18) .
C13J H13J 0.9300 .
O2J C14J 1.40(2) .
C14J H16C 0.9600 .
C14J H16D 0.9600 .
C14J H16E 0.9600 .
O3J C15J 1.457(18) .
C15J H16F 0.9600 .
C15J H16G 0.9600 .
C15J H16H 0.9600 .
C1K N1K 1.308(16) .
C1K C6K 1.426(16) .
C1K C4K 1.507(19) .
N1K N2K 1.419(15) .
N2K C2K 1.317(18) .
N2K H2K 0.8600 .
C2K O1K 1.243(15) .
C2K C3K 1.489(19) .
C3K C4K 1.545(17) .
C3K H3KA 0.9700 .
C3K H3KB 0.9700 .
C4K C5K 1.50(2) .
C4K H4KA 0.9800 .
C5K H5KA 0.9600 .
C5K H5KB 0.9600 .
C5K H5KC 0.9600 .
C6K C13K 1.376(17) .
C6K S1K 1.747(13) .
S1K C7K 1.734(12) .
C7K C12K 1.414(17) .
C7K C8K 1.417(18) .
C8K C9K 1.367(19) .
C8K H8KA 0.9300 .
C9K O2K 1.366(15) .
C9K C10K 1.42(2) .
C10K O3K 1.354(15) .
C10K C11K 1.391(17) .
C11K C12K 1.404(16) .
C11K H11K 0.9300 .
C12K C13K 1.423(16) .
C13K H13K 0.9300 .
O2K C14K 1.43(2) .
C14K H16I 0.9600 .
C14K H16J 0.9600 .
C14K H16K 0.9600 .
O3K C15K 1.39(2) .
C15K H16L 0.9600 .
C15K H16M 0.9601 .
C15K H16N 0.9600 .
C1L N1L 1.292(17) .
C1L C6L 1.459(17) .
C1L C4L 1.521(17) .
N1L N2L 1.379(15) .
N2L C2L 1.317(17) .
N2L H2L 0.8600 .
C2L O1L 1.222(14) .
C2L C3L 1.519(18) .
C3L C4L 1.503(19) .
C3L H3LA 0.9700 .
C3L H3LB 0.9700 .
C4L C5L 1.50(2) .
C4L H4LA 0.9800 .
C5L H5LA 0.9600 .
C5L H5LB 0.9600 .
C5L H5LC 0.9600 .
C6L C13L 1.385(19) .
C6L S1L 1.723(13) .
S1L C7L 1.755(13) .
C7L C12L 1.366(19) .
C7L C8L 1.395(18) .
C8L C9L 1.407(18) .
C8L H8LA 0.9300 .
C9L C10L 1.381(19) .
C9L O2L 1.382(15) .
C10L O3L 1.362(15) .
C10L C11L 1.365(18) .
C11L C12L 1.458(17) .
C11L H11L 0.9300 .
C12L C13L 1.440(18) .
C13L H13L 0.9300 .
O2L C14L 1.39(2) .
C14L H16O 0.9600 .
C14L H16P 0.9600 .
C14L H16Q 0.9600 .
O3L C15L 1.442(18) .
C15L H16R 0.9600 .
C15L H16S 0.9600 .
C15L H16T 0.9600 .
C1M N1M 1.260(15) .
C1M C6M 1.435(14) .
C1M C4M 1.531(17) .
N1M N2M 1.410(13) .
N2M C2M 1.384(17) .
N2M H2M 0.8600 .
C2M O1M 1.231(15) .
C2M C3M 1.458(18) .
C3M C4M 1.529(15) .
C3M H3MA 0.9700 .
C3M H3MB 0.9700 .
C4M C5M 1.518(18) .
C4M H4MA 0.9800 .
C5M H5MA 0.9600 .
C5M H5MB 0.9600 .
C5M H5MC 0.9600 .
C6M C13M 1.335(16) .
C6M S1M 1.765(12) .
S1M C7M 1.737(12) .
C7M C8M 1.384(16) .
C7M C12M 1.415(17) .
C8M C9M 1.363(16) .
C8M H8MA 0.9300 .
C9M O2M 1.379(15) .
C9M C10M 1.413(18) .
C10M O3M 1.365(15) .
C10M C11M 1.390(17) .
C11M C12M 1.381(15) .
C11M H11M 0.9300 .
C12M C13M 1.441(16) .
C13M H13M 0.9300 .
O2M C14M 1.41(2) .
C14M H16U 0.9600 .
C14M H16V 0.9600 .
C14M H16W 0.9600 .
O3M C15M 1.41(2) .
C15M H16X 0.9600 .
C15M H16Y 0.9600 .
C15M H16Z 0.9600 .
C1N N1N 1.259(17) .
C1N C6N 1.473(16) .
C1N C4N 1.500(17) .
N1N N2N 1.390(14) .
N2N C2N 1.329(16) .
N2N H2N 0.8600 .
C2N O1N 1.244(14) .
C2N C3N 1.486(18) .
C3N C4N 1.549(17) .
C3N H3NA 0.9700 .
C3N H3NB 0.9700 .
C4N C5N 1.54(2) .
C4N H4NA 0.9800 .
C5N H5NA 0.9600 .
C5N H5NB 0.9600 .
C5N H5NC 0.9600 .
C6N C13N 1.335(17) .
C6N S1N 1.742(12) .
S1N C7N 1.729(12) .
C7N C8N 1.417(17) .
C7N C12N 1.427(16) .
C8N C9N 1.383(15) .
C8N H8NA 0.9300 .
C9N O2N 1.377(15) .
C9N C10N 1.380(18) .
C10N C11N 1.363(18) .
C10N O3N 1.404(13) .
C11N C12N 1.408(15) .
C11N H11N 0.9300 .
C12N C13N 1.430(17) .
C13N H13N 0.9300 .
O2N C14N 1.42(2) .
C14N H17A 0.9600 .
C14N H17B 0.9600 .
C14N H17C 0.9600 .
O3N C15N 1.358(18) .
C15N H17D 0.9600 .
C15N H17E 0.9600 .
C15N H17F 0.9600 .
C1O N1O 1.256(15) .
C1O C6O 1.450(16) .
C1O C4O 1.530(18) .
N1O N2O 1.415(13) .
N2O C2O 1.338(17) .
N2O H2O 0.8600 .
C2O O1O 1.208(15) .
C2O C3O 1.529(19) .
C3O C4O 1.517(17) .
C3O H3OA 0.9700 .
C3O H3OB 0.9700 .
C4O C5O 1.53(2) .
C4O H4OA 0.9800 .
C5O H5OA 0.9600 .
C5O H5OB 0.9600 .
C5O H5OC 0.9600 .
C6O C13O 1.362(16) .
C6O S1O 1.767(12) .
S1O C7O 1.796(11) .
C7O C12O 1.370(17) .
C7O C8O 1.405(17) .
C8O C9O 1.415(18) .
C8O H8OA 0.9300 .
C9O O2O 1.362(16) .
C9O C10O 1.41(2) .
C10O O3O 1.360(15) .
C10O C11O 1.383(19) .
C11O C12O 1.434(16) .
C11O H11O 0.9300 .
C12O C13O 1.394(17) .
C13O H13O 0.9300 .
O2O C14O 1.44(2) .
C14O H17G 0.9600 .
C14O H17H 0.9600 .
C14O H17I 0.9600 .
O3O C15O 1.33(2) .
C15O H17J 0.9600 .
C15O H17K 0.9600 .
C15O H17L 0.9600 .
C1P N1P 1.280(16) .
C1P C6P 1.452(16) .
C1P C4P 1.514(16) .
N1P N2P 1.420(13) .
N2P C2P 1.340(16) .
N2P H2P 0.8600 .
C2P O1P 1.205(14) .
C2P C3P 1.524(16) .
C3P C4P 1.516(18) .
C3P H3PA 0.9700 .
C3P H3PB 0.9700 .
C4P C5P 1.52(2) .
C4P H4PA 0.9800 .
C5P H5PA 0.9600 .
C5P H5PB 0.9599 .
C5P H5PC 0.9600 .
C6P C13P 1.361(16) .
C6P S1P 1.748(12) .
S1P C7P 1.757(12) .
C7P C8P 1.378(17) .
C7P C12P 1.384(17) .
C8P C9P 1.386(16) .
C8P H8PA 0.9300 .
C9P O2P 1.379(14) .
C9P C10P 1.409(18) .
C10P O3P 1.344(14) .
C10P C11P 1.391(17) .
C11P C12P 1.397(16) .
C11P H11P 0.9300 .
C12P C13P 1.436(16) .
C13P H13P 0.9300 .
O2P C14P 1.41(2) .
C14P H17M 0.9600 .
C14P H17N 0.9600 .
C14P H17O 0.9600 .
O3P C15P 1.410(18) .
C15P H17P 0.9600 .
C15P H17Q 0.9600 .
C15P H17R 0.9600 .
C1Q N1Q 1.304(15) .
C1Q C6Q 1.448(15) .
C1Q C4Q 1.491(16) .
N1Q N2Q 1.367(15) .
N2Q C2Q 1.374(17) .
N2Q H2Q 0.8600 .
C2Q O1Q 1.179(15) .
C2Q C3Q 1.510(16) .
C3Q C4Q 1.517(15) .
C3Q H3QA 0.9700 .
C3Q H3QB 0.9700 .
C4Q C5Q 1.54(2) .
C4Q H4QA 0.9800 .
C5Q H5QA 0.9600 .
C5Q H5QB 0.9600 .
C5Q H5QC 0.9600 .
C6Q C13Q 1.382(15) .
C6Q S1Q 1.751(12) .
S1Q C7Q 1.779(12) .
C7Q C8Q 1.356(17) .
C7Q C12Q 1.386(16) .
C8Q C9Q 1.376(18) .
C8Q H8QA 0.9300 .
C9Q O2Q 1.370(15) .
C9Q C10Q 1.431(19) .
C10Q O3Q 1.344(15) .
C10Q C11Q 1.379(18) .
C11Q C12Q 1.406(15) .
C11Q H11Q 0.9300 .
C12Q C13Q 1.441(15) .
C13Q H13Q 0.9300 .
O2Q C14Q 1.40(2) .
C14Q H17S 0.9600 .
C14Q H17T 0.9600 .
C14Q H17U 0.9600 .
O3Q C15Q 1.433(19) .
C15Q H17V 0.9600 .
C15Q H17W 0.9600 .
C15Q H17X 0.9600 .
C1R N1R 1.290(16) .
C1R C6R 1.442(16) .
C1R C4R 1.530(16) .
N1R N2R 1.376(13) .
N2R C2R 1.371(16) .
N2R H2R 0.8600 .
C2R O1R 1.207(15) .
C2R C3R 1.526(19) .
C3R C4R 1.533(18) .
C3R H3RA 0.9700 .
C3R H3RB 0.9700 .
C4R C5R 1.55(2) .
C4R H4RA 0.9800 .
C5R H5RA 0.9600 .
C5R H5RB 0.9600 .
C5R H5RC 0.9600 .
C6R C13R 1.363(17) .
C6R S1R 1.750(12) .
S1R C7R 1.742(10) .
C7R C12R 1.374(17) .
C7R C8R 1.426(16) .
C8R C9R 1.384(16) .
C8R H8RA 0.9300 .
C9R O2R 1.319(14) .
C9R C10R 1.416(17) .
C10R O3R 1.349(14) .
C10R C11R 1.411(17) .
C11R C12R 1.395(16) .
C11R H11R 0.9300 .
C12R C13R 1.450(16) .
C13R H13R 0.9300 .
O2R C14R 1.430(18) .
C14R H17Y 0.9600 .
C14R H17Z 0.9600 .
C14R H18A 0.9600 .
O3R C15R 1.407(19) .
C15R H18B 0.9600 .
C15R H18C 0.9600 .
C15R H18D 0.9600 .
C1S N1S 1.294(15) .
C1S C6S 1.479(15) .
C1S C4S 1.501(17) .
N1S N2S 1.379(14) .
N2S C2S 1.368(16) .
N2S H2S 0.8600 .
C2S O1S 1.250(15) .
C2S C3S 1.479(18) .
C3S C4S 1.529(15) .
C3S H3SA 0.9700 .
C3S H3SB 0.9700 .
C4S C5S 1.526(18) .
C4S H4SA 0.9800 .
C5S H5SA 0.9600 .
C5S H5SB 0.9600 .
C5S H5SC 0.9600 .
C6S C13S 1.371(16) .
C6S S1S 1.718(12) .
S1S C7S 1.739(11) .
C7S C8S 1.392(16) .
C7S C12S 1.417(16) .
C8S C9S 1.379(16) .
C8S H8SA 0.9300 .
C9S O2S 1.367(15) .
C9S C10S 1.437(19) .
C10S O3S 1.350(15) .
C10S C11S 1.373(17) .
C11S C12S 1.418(16) .
C11S H11S 0.9300 .
C12S C13S 1.407(16) .
C13S H13S 0.9300 .
O2S C14S 1.42(2) .
C14S H18E 0.9600 .
C14S H18F 0.9599 .
C14S H18G 0.9600 .
O3S C15S 1.416(19) .
C15S H18H 0.9600 .
C15S H18I 0.9600 .
C15S H18J 0.9600 .
C1T N1T 1.253(17) .
C1T C6T 1.482(17) .
C1T C4T 1.500(18) .
N1T N2T 1.408(15) .
N2T C2T 1.340(18) .
N2T H2T 0.8600 .
C2T O1T 1.202(16) .
C2T C3T 1.54(2) .
C3T C4T 1.52(2) .
C3T H3TA 0.9700 .
C3T H3TB 0.9700 .
C4T C5T 1.60(2) .
C4T H4TA 0.9800 .
C5T H5TA 0.9600 .
C5T H5TB 0.9600 .
C5T H5TC 0.9600 .
C6T C13T 1.346(19) .
C6T S1T 1.735(13) .
S1T C7T 1.732(12) .
C7T C8T 1.379(18) .
C7T C12T 1.410(17) .
C8T C9T 1.393(16) .
C8T H8TA 0.9300 .
C9T O2T 1.371(14) .
C9T C10T 1.443(18) .
C10T O3T 1.351(14) .
C10T C11T 1.360(18) .
C11T C12T 1.404(15) .
C11T H11T 0.9300 .
C12T C13T 1.467(16) .
C13T H13T 0.9300 .
O2T C14T 1.405(18) .
C14T H18K 0.9600 .
C14T H18L 0.9600 .
C14T H18M 0.9600 .
O3T C15T 1.383(18) .
C15T H18N 0.9600 .
C15T H18O 0.9600 .
C15T H18P 0.9600 .
C1U N1U 1.267(15) .
C1U C6U 1.452(14) .
C1U C4U 1.517(16) .
N1U N2U 1.403(13) .
N2U C2U 1.342(16) .
N2U H2U 0.8600 .
C2U O1U 1.220(13) .
C2U C3U 1.497(18) .
C3U C4U 1.514(15) .
C3U H3UA 0.9700 .
C3U H3UB 0.9700 .
C4U C5U 1.570(18) .
C4U H4UA 0.9800 .
C5U H5UA 0.9600 .
C5U H5UB 0.9600 .
C5U H5UC 0.9600 .
C6U C13U 1.324(16) .
C6U S1U 1.752(12) .
S1U C7U 1.758(10) .
C7U C8U 1.385(15) .
C7U C12U 1.390(15) .
C8U C9U 1.391(18) .
C8U H8UA 0.9300 .
C9U O2U 1.353(14) .
C9U C10U 1.408(18) .
C10U C11U 1.373(15) .
C10U O3U 1.397(13) .
C11U C12U 1.413(14) .
C11U H11U 0.9300 .
C12U C13U 1.428(13) .
C13U H13U 0.9300 .
O2U C14U 1.450(19) .
C14U H18Q 0.9600 .
C14U H18R 0.9599 .
C14U H18S 0.9601 .
O3U C15U 1.416(19) .
C15U H18T 0.9600 .
C15U H18U 0.9600 .
C15U H18V 0.9600 .
C1V N1V 1.287(16) .
C1V C6V 1.470(16) .
C1V C4V 1.528(17) .
N1V N2V 1.395(14) .
N2V C2V 1.340(17) .
N2V H2V 0.8600 .
C2V O1V 1.229(14) .
C2V C3V 1.505(17) .
C3V C4V 1.509(17) .
C3V H3VA 0.9700 .
C3V H3VB 0.9700 .
C4V C5V 1.498(18) .
C4V H4VA 0.9800 .
C5V H5VA 0.9600 .
C5V H5VB 0.9600 .
C5V H5VC 0.9600 .
C6V C13V 1.354(16) .
C6V S1V 1.740(14) .
S1V C7V 1.737(10) .
C7V C8V 1.400(18) .
C7V C12V 1.410(16) .
C8V C9V 1.358(17) .
C8V H8VA 0.9300 .
C9V O2V 1.368(15) .
C9V C10V 1.397(18) .
C10V C11V 1.360(17) .
C10V O3V 1.379(14) .
C11V C12V 1.429(14) .
C11V H11V 0.9300 .
C12V C13V 1.428(15) .
C13V H13V 0.9300 .
O2V C14V 1.419(19) .
C14V H18W 0.9600 .
C14V H18X 0.9600 .
C14V H18Y 0.9600 .
O3V C15V 1.415(17) .
C15V H18Z 0.9600 .
C15V H19A 0.9600 .
C15V H19B 0.9600 .
C1W N1W 1.261(15) .
C1W C6W 1.448(16) .
C1W C4W 1.53(2) .
N1W N2W 1.421(14) .
N2W C2W 1.349(18) .
N2W H2W 0.8600 .
C2W O1W 1.264(16) .
C2W C3W 1.466(19) .
C3W C4W 1.540(17) .
C3W H3WA 0.9700 .
C3W H3WB 0.9700 .
C4W C5W 1.52(2) .
C4W H4WA 0.9800 .
C5W H5WA 0.9600 .
C5W H5WB 0.9600 .
C5W H5WC 0.9600 .
C6W C13W 1.371(16) .
C6W S1W 1.747(13) .
S1W C7W 1.746(12) .
C7W C12W 1.365(17) .
C7W C8W 1.386(19) .
C8W C9W 1.416(16) .
C8W H8WA 0.9300 .
C9W O2W 1.362(17) .
C9W C10W 1.442(19) .
C10W C11W 1.349(19) .
C10W O3W 1.383(14) .
C12W C13W 1.410(18) .
C12W C11W 1.454(15) .
C11W H11W 0.9300 .
C13W H13W 0.9300 .
O2W C14W 1.44(2) .
C14W H19C 0.9600 .
C14W H19D 0.9601 .
C14W H19E 0.9599 .
O3W C15W 1.431(18) .
C15W H19F 0.9600 .
C15W H19G 0.9600 .
C15W H19H 0.9600 .
C1X N1X 1.267(16) .
C1X C6X 1.451(15) .
C1X C4X 1.500(17) .
N1X N2X 1.381(13) .
N2X C2X 1.362(16) .
N2X H2X 0.8600 .
C2X O1X 1.234(15) .
C2X C3X 1.493(18) .
C3X C4X 1.547(18) .
C3X H3XA 0.9700 .
C3X H3XB 0.9700 .
C4X C5X 1.540(19) .
C4X H4XA 0.9800 .
C5X H5XA 0.9600 .
C5X H5XB 0.9600 .
C5X H5XC 0.9600 .
C6X C13X 1.354(16) .
C6X S1X 1.755(11) .
S1X C7X 1.749(10) .
C7X C8X 1.384(15) .
C7X C12X 1.420(15) .
C8X C9X 1.375(16) .
C8X H8XA 0.9300 .
C9X O2X 1.368(14) .
C9X C10X 1.425(17) .
C10X C11X 1.356(16) .
C10X O3X 1.372(13) .
C11X C12X 1.380(15) .
C11X H11X 0.9300 .
C12X C13X 1.426(15) .
C13X H13X 0.9300 .
O2X C14X 1.455(18) .
C14X H19I 0.9600 .
C14X H19J 0.9600 .
C14X H19K 0.9600 .
O3X C15X 1.444(18) .
C15X H19L 0.9600 .
C15X H19M 0.9600 .
C15X H19N 0.9600 .

loop_
_geom_hbond_atom_site_label_D
_geom_hbond_atom_site_label_H
_geom_hbond_atom_site_label_A
_geom_hbond_distance_DH
_geom_hbond_distance_HA
_geom_hbond_distance_DA
_geom_hbond_angle_DHA
_geom_hbond_site_symmetry_A
N2A H2A O1B 0.86 2.08 2.873(14) 153.0 .
N2B H2B O1C 0.86 2.03 2.852(14) 160.4 .
N2C H2C O1D 0.86 2.01 2.861(16) 169.0 .
N2D H2D O1A 0.86 1.98 2.819(15) 166.6 .
N2E H2E O1F 0.86 2.09 2.914(16) 159.8 .
N2F H2F O1G 0.86 2.01 2.845(16) 163.7 .
N2G H2G O1H 0.86 2.02 2.874(14) 173.5 .
N2H H2H O1E 0.86 2.02 2.854(15) 164.3 .
N2I H2I O1J 0.86 2.01 2.830(15) 158.3 .
N2J H2J O1K 0.86 2.03 2.830(15) 155.3 .
N2K H2K O1L 0.86 2.05 2.847(15) 153.8 .
N2L H2L O1I 0.86 2.03 2.830(14) 153.7 .
N2M H2M O1N 0.86 2.05 2.911(15) 173.6 .
N2N H2N O1O 0.86 2.01 2.842(15) 162.4 .
N2O H2O O1P 0.86 2.03 2.888(14) 171.6 .
N2P H2P O1M 0.86 2.01 2.842(14) 162.4 .
N2Q H2Q O1R 0.86 2.04 2.849(15) 155.2 .
N2S H2S O1T 0.86 2.00 2.835(15) 164.8 .
N2T H2T O1Q 0.86 1.98 2.821(15) 164.0 .
N2U H2U O1V 0.86 2.12 2.925(15) 154.7 .
N2V H2V O1W 0.86 2.02 2.857(14) 163.4 .
N2X H2X O1U 0.86 2.01 2.852(13) 166.5 .

loop_
_geom_torsion_atom_site_label_1
_geom_torsion_atom_site_label_2
_geom_torsion_atom_site_label_3
_geom_torsion_atom_site_label_4
_geom_torsion
_geom_torsion_site_symmetry_1
_geom_torsion_site_symmetry_2
_geom_torsion_site_symmetry_3
_geom_torsion_site_symmetry_4
C6A C1A N1A N2A 178.7(11) . . . .
C4A C1A N1A N2A -2.0(18) . . . .
C1A N1A N2A C2A -21.9(18) . . . .
N1A N2A C2A O1A -174.9(12) . . . .
N1A N2A C2A C3A 7.5(19) . . . .
O1A C2A C3A C4A -149.6(14) . . . .
N2A C2A C3A C4A 27.8(17) . . . .
C2A C3A C4A C1A -45.0(15) . . . .
C2A C3A C4A C5A 72.4(15) . . . .
N1A C1A C4A C3A 34.4(17) . . . .
C6A C1A C4A C3A -146.2(12) . . . .
N1A C1A C4A C5A -85.0(15) . . . .
C6A C1A C4A C5A 94.4(13) . . . .
N1A C1A C6A C13A -171.1(13) . . . .
C4A C1A C6A C13A 10(2) . . . .
N1A C1A C6A S1A 8.6(16) . . . .
C4A C1A C6A S1A -170.7(9) . . . .
C13A C6A S1A C7A 0.4(10) . . . .
C1A C6A S1A C7A -179.4(10) . . . .
C6A S1A C7A C8A 176.0(12) . . . .
C6A S1A C7A C12A 0.9(10) . . . .
C12A C7A C8A C9A -3(2) . . . .
S1A C7A C8A C9A -178.0(11) . . . .
C7A C8A C9A O2A 178.8(13) . . . .
C7A C8A C9A C10A 2(2) . . . .
O2A C9A C10A C11A -178.2(12) . . . .
C8A C9A C10A C11A -0.8(19) . . . .
O2A C9A C10A O3A 1.4(16) . . . .
C8A C9A C10A O3A 178.8(12) . . . .
O3A C10A C11A C12A -178.0(13) . . . .
C9A C10A C11A C12A 2(2) . . . .
C8A C7A C12A C13A -177.3(12) . . . .
S1A C7A C12A C13A -2.0(13) . . . .
C8A C7A C12A C11A 4.0(18) . . . .
S1A C7A C12A C11A 179.3(9) . . . .
C10A C11A C12A C13A 178.6(14) . . . .
C10A C11A C12A C7A -3.1(19) . . . .
C1A C6A C13A C12A 178.1(12) . . . .
S1A C6A C13A C12A -1.7(14) . . . .
C7A C12A C13A C6A 2.4(16) . . . .
C11A C12A C13A C6A -179.2(13) . . . .
C8A C9A O2A C14A -10(2) . . . .
C10A C9A O2A C14A 167.2(13) . . . .
C11A C10A O3A C15A 5(2) . . . .
C9A C10A O3A C15A -174.3(12) . . . .
C6B C1B N1B N2B 178.2(11) . . . .
C4B C1B N1B N2B -1.5(19) . . . .
C1B N1B N2B C2B -20(2) . . . .
N1B N2B C2B O1B -177.8(13) . . . .
N1B N2B C2B C3B 0(2) . . . .
O1B C2B C3B C4B -144.4(14) . . . .
N2B C2B C3B C4B 38.0(16) . . . .
C2B C3B C4B C1B -53.5(13) . . . .
C2B C3B C4B C5B 67.9(14) . . . .
N1B C1B C4B C3B 37.4(16) . . . .
C6B C1B C4B C3B -142.2(11) . . . .
N1B C1B C4B C5B -83.1(16) . . . .
C6B C1B C4B C5B 97.2(12) . . . .
N1B C1B C6B C13B 174.3(13) . . . .
C4B C1B C6B C13B -6.0(19) . . . .
N1B C1B C6B S1B -8.6(16) . . . .
C4B C1B C6B S1B 171.1(9) . . . .
C13B C6B S1B C7B -2.7(9) . . . .
C1B C6B S1B C7B 179.7(10) . . . .
C6B S1B C7B C8B 179.3(12) . . . .
C6B S1B C7B C12B 2.5(10) . . . .
C12B C7B C8B C9B -0.8(18) . . . .
S1B C7B C8B C9B -177.3(10) . . . .
C7B C8B C9B C10B 3.0(18) . . . .
C7B C8B C9B O2B -179.5(11) . . . .
C8B C9B C10B O3B 176.8(11) . . . .
O2B C9B C10B O3B -0.9(15) . . . .
C8B C9B C10B C11B -3.8(18) . . . .
O2B C9B C10B C11B 178.4(10) . . . .
O3B C10B C11B C12B -178.4(11) . . . .
C9B C10B C11B C12B 2.4(17) . . . .
C8B C7B C12B C13B -178.8(11) . . . .
S1B C7B C12B C13B -1.8(13) . . . .
C8B C7B C12B C11B -0.5(17) . . . .
S1B C7B C12B C11B 176.5(9) . . . .
C10B C11B C12B C7B -0.3(16) . . . .
C10B C11B C12B C13B 177.6(11) . . . .
C1B C6B C13B C12B 179.4(11) . . . .
S1B C6B C13B C12B 2.2(12) . . . .
C7B C12B C13B C6B -0.3(14) . . . .
C11B C12B C13B C6B -178.3(11) . . . .
C8B C9B O2B C14B 3.0(17) . . . .
C10B C9B O2B C14B -179.3(12) . . . .
C11B C10B O3B C15B 2(2) . . . .
C9B C10B O3B C15B -178.3(13) . . . .
C6C C1C N1C N2C -176.1(11) . . . .
C4C C1C N1C N2C -1.9(18) . . . .
C1C N1C N2C C2C -16(2) . . . .
N1C N2C C2C O1C 179.5(13) . . . .
N1C N2C C2C C3C 1(2) . . . .
O1C C2C C3C C4C -149.0(13) . . . .
N2C C2C C3C C4C 30.0(17) . . . .
N1C C1C C4C C5C -89.9(14) . . . .
C6C C1C C4C C5C 84.2(14) . . . .
N1C C1C C4C C3C 30.6(16) . . . .
C6C C1C C4C C3C -155.4(11) . . . .
C2C C3C C4C C1C -43.0(15) . . . .
C2C C3C C4C C5C 76.2(15) . . . .
N1C C1C C6C C13C -179.2(12) . . . .
C4C C1C C6C C13C 6.4(19) . . . .
N1C C1C C6C S1C 3.8(15) . . . .
C4C C1C C6C S1C -170.6(9) . . . .
C13C C6C S1C C7C -1.4(10) . . . .
C1C C6C S1C C7C 176.0(10) . . . .
C6C S1C C7C C8C -176.9(13) . . . .
C6C S1C C7C C12C 0.5(10) . . . .
C12C C7C C8C C9C 1.0(19) . . . .
S1C C7C C8C C9C 178.3(11) . . . .
C7C C8C C9C O2C -179.9(13) . . . .
C7C C8C C9C C10C 1.1(19) . . . .
O2C C9C C10C C11C 177.6(12) . . . .
C8C C9C C10C C11C -3.3(19) . . . .
O2C C9C C10C O3C -1.6(16) . . . .
C8C C9C C10C O3C 177.5(12) . . . .
O3C C10C C11C C12C -177.7(12) . . . .
C9C C10C C11C C12C 3.2(19) . . . .
C8C C7C C12C C11C -1.1(19) . . . .
S1C C7C C12C C11C -178.7(10) . . . .
C8C C7C C12C C13C 178.1(11) . . . .
S1C C7C C12C C13C 0.5(13) . . . .
C10C C11C C12C C7C -1.0(19) . . . .
C10C C11C C12C C13C 179.9(12) . . . .
C1C C6C C13C C12C -175.2(11) . . . .
S1C C6C C13C C12C 2.0(14) . . . .
C7C C12C C13C C6C -1.6(15) . . . .
C11C C12C C13C C6C 177.6(13) . . . .
C8C C9C O2C C14C 2(2) . . . .
C10C C9C O2C C14C -179.3(14) . . . .
C11C C10C O3C C15C 5(2) . . . .
C9C C10C O3C C15C -176.3(13) . . . .
C6D C1D N1D N2D 179.4(12) . . . .
C4D C1D N1D N2D 4(2) . . . .
C1D N1D N2D C2D -28(2) . . . .
N1D N2D C2D O1D -171.0(15) . . . .
N1D N2D C2D C3D 6(2) . . . .
O1D C2D C3D C4D -147.8(14) . . . .
N2D C2D C3D C4D 34.8(18) . . . .
N1D C1D C4D C5D -88.8(17) . . . .
C6D C1D C4D C5D 96.3(15) . . . .
N1D C1D C4D C3D 33.0(18) . . . .
C6D C1D C4D C3D -141.9(13) . . . .
C2D C3D C4D C1D -51.1(15) . . . .
C2D C3D C4D C5D 69.1(15) . . . .
N1D C1D C6D C13D 173.3(13) . . . .
C4D C1D C6D C13D -11(2) . . . .
N1D C1D C6D S1D -4.6(17) . . . .
C4D C1D C6D S1D 170.7(10) . . . .
C13D C6D S1D C7D 1.3(10) . . . .
C1D C6D S1D C7D 179.5(11) . . . .
C6D S1D C7D C12D 1.1(10) . . . .
C6D S1D C7D C8D 178.2(13) . . . .
C12D C7D C8D C9D -3(2) . . . .
S1D C7D C8D C9D -179.9(11) . . . .
C7D C8D C9D O2D -178.8(12) . . . .
C7D C8D C9D C10D 6(2) . . . .
O2D C9D C10D O3D -2.4(16) . . . .
C8D C9D C10D O3D 173.4(12) . . . .
O2D C9D C10D C11D 177.8(11) . . . .
C8D C9D C10D C11D -6.4(19) . . . .
O3D C10D C11D C12D -176.0(13) . . . .
C9D C10D C11D C12D 3.9(19) . . . .
C8D C7D C12D C11D 1(2) . . . .
S1D C7D C12D C11D 177.9(10) . . . .
C8D C7D C12D C13D 179.5(12) . . . .
S1D C7D C12D C13D -3.3(14) . . . .
C10D C11D C12D C7D -1(2) . . . .
C10D C11D C12D C13D -179.7(13) . . . .
C1D C6D C13D C12D 178.5(12) . . . .
S1D C6D C13D C12D -3.4(14) . . . .
C7D C12D C13D C6D 4.3(16) . . . .
C11D C12D C13D C6D -177.0(13) . . . .
C8D C9D O2D C14D 4(2) . . . .
C10D C9D O2D C14D 179.5(14) . . . .
C11D C10D O3D C15D 2(2) . . . .
C9D C10D O3D C15D -177.8(13) . . . .
C6E C1E N1E N2E 179.1(10) . . . .
C4E C1E N1E N2E -2.4(17) . . . .
C1E N1E N2E C2E -20(2) . . . .
N1E N2E C2E O1E -173.8(13) . . . .
N1E N2E C2E C3E 3(2) . . . .
O1E C2E C3E C4E -150.4(14) . . . .
N2E C2E C3E C4E 32.8(17) . . . .
C2E C3E C4E C5E 72.5(15) . . . .
C2E C3E C4E C1E -49.2(14) . . . .
N1E C1E C4E C5E -88.8(14) . . . .
C6E C1E C4E C5E 89.6(14) . . . .
N1E C1E C4E C3E 35.8(15) . . . .
C6E C1E C4E C3E -145.8(11) . . . .
N1E C1E C6E C13E -176.5(12) . . . .
C4E C1E C6E C13E 5(2) . . . .
N1E C1E C6E S1E 4.8(15) . . . .
C4E C1E C6E S1E -173.7(9) . . . .
C13E C6E S1E C7E 1.0(10) . . . .
C1E C6E S1E C7E 179.9(10) . . . .
C6E S1E C7E C8E 179.0(13) . . . .
C6E S1E C7E C12E -2.7(9) . . . .
C12E C7E C8E C9E 2(2) . . . .
S1E C7E C8E C9E 179.9(10) . . . .
C7E C8E C9E O2E 179.8(12) . . . .
C7E C8E C9E C10E -1(2) . . . .
C8E C9E C10E O3E -179.6(13) . . . .
O2E C9E C10E O3E -0.4(16) . . . .
C8E C9E C10E C11E -0.7(19) . . . .
O2E C9E C10E C11E 178.5(11) . . . .
O3E C10E C11E C12E -179.4(13) . . . .
C9E C10E C11E C12E 1.9(19) . . . .
C10E C11E C12E C13E 175.2(13) . . . .
C10E C11E C12E C7E -1.3(19) . . . .
C8E C7E C12E C11E -0.6(19) . . . .
S1E C7E C12E C11E -179.0(10) . . . .
C8E C7E C12E C13E -177.8(12) . . . .
S1E C7E C12E C13E 3.8(13) . . . .
C1E C6E C13E C12E -177.7(12) . . . .
S1E C6E C13E C12E 1.1(14) . . . .
C11E C12E C13E C6E -179.9(13) . . . .
C7E C12E C13E C6E -3.2(16) . . . .
C8E C9E O2E C14E 0(2) . . . .
C10E C9E O2E C14E -179.3(13) . . . .
C11E C10E O3E C15E 5(2) . . . .
C9E C10E O3E C15E -176.7(12) . . . .
C6F C1F N1F N2F -177.8(13) . . . .
C4F C1F N1F N2F 0(2) . . . .
C1F N1F N2F C2F -22(2) . . . .
N1F N2F C2F O1F -174.8(14) . . . .
N1F N2F C2F C3F -1(2) . . . .
O1F C2F C3F C4F -144.4(14) . . . .
N2F C2F C3F C4F 42.1(17) . . . .
C2F C3F C4F C1F -56.5(14) . . . .
C2F C3F C4F C5F 64.1(17) . . . .
N1F C1F C4F C3F 38.4(18) . . . .
C6F C1F C4F C3F -143.7(13) . . . .
N1F C1F C4F C5F -85.0(18) . . . .
C6F C1F C4F C5F 92.9(15) . . . .
N1F C1F C6F C13F 176.4(15) . . . .
C4F C1F C6F C13F -2(2) . . . .
N1F C1F C6F S1F -4.5(19) . . . .
C4F C1F C6F S1F 177.5(10) . . . .
C13F C6F S1F C7F -2.9(11) . . . .
C1F C6F S1F C7F 177.9(12) . . . .
C6F S1F C7F C12F 1.9(10) . . . .
C6F S1F C7F C8F 178.9(12) . . . .
C12F C7F C8F C9F -4(2) . . . .
S1F C7F C8F C9F 179.4(10) . . . .
C7F C8F C9F O2F 179.6(13) . . . .
C7F C8F C9F C10F 4(2) . . . .
O2F C9F C10F O3F 0.2(18) . . . .
C8F C9F C10F O3F 176.2(12) . . . .
O2F C9F C10F C11F -179.8(12) . . . .
C8F C9F C10F C11F -4(2) . . . .
O3F C10F C11F C12F -176.7(12) . . . .
C9F C10F C11F C12F 3.3(19) . . . .
C8F C7F C12F C11F 3.5(19) . . . .
S1F C7F C12F C11F -179.4(9) . . . .
C8F C7F C12F C13F -177.7(12) . . . .
S1F C7F C12F C13F -0.6(14) . . . .
C10F C11F C12F C7F -3.1(18) . . . .
C10F C11F C12F C13F 178.3(12) . . . .
C1F C6F C13F C12F -177.9(14) . . . .
S1F C6F C13F C12F 3.0(15) . . . .
C7F C12F C13F C6F -1.6(16) . . . .
C11F C12F C13F C6F 177.1(12) . . . .
C8F C9F O2F C14F -4(2) . . . .
C10F C9F O2F C14F 171.5(17) . . . .
C11F C10F O3F C15F 3(2) . . . .
C9F C10F O3F C15F -176.7(13) . . . .
C6G C1G N1G N2G -175.4(10) . . . .
C4G C1G N1G N2G -0.7(17) . . . .
C1G N1G N2G C2G -17.8(18) . . . .
N1G N2G C2G O1G -179.2(12) . . . .
N1G N2G C2G C3G -0.5(19) . . . .
O1G C2G C3G C4G -147.2(13) . . . .
N2G C2G C3G C4G 34.2(18) . . . .
C2G C3G C4G C5G 75.1(16) . . . .
C2G C3G C4G C1G -46.7(15) . . . .
N1G C1G C4G C3G 32.2(16) . . . .
C6G C1G C4G C3G -153.2(11) . . . .
N1G C1G C4G C5G -91.4(15) . . . .
C6G C1G C4G C5G 83.3(14) . . . .
N1G C1G C6G C13G -177.5(13) . . . .
C4G C1G C6G C13G 7(2) . . . .
N1G C1G C6G S1G 5.6(16) . . . .
C4G C1G C6G S1G -169.5(9) . . . .
C13G C6G S1G C7G 1.2(11) . . . .
C1G C6G S1G C7G 178.6(11) . . . .
C6G S1G C7G C12G -0.9(10) . . . .
C6G S1G C7G C8G -177.7(12) . . . .
C12G C7G C8G C9G 1.7(19) . . . .
S1G C7G C8G C9G 178.3(10) . . . .
C7G C8G C9G O2G 178.3(12) . . . .
C7G C8G C9G C10G -1.2(19) . . . .
C8G C9G C10G C11G -1(2) . . . .
O2G C9G C10G C11G 179.8(12) . . . .
C8G C9G C10G O3G -178.0(12) . . . .
O2G C9G C10G O3G 2.5(17) . . . .
O3G C10G C11G C12G 179.1(13) . . . .
C9G C10G C11G C12G 2(2) . . . .
C10G C11G C12G C13G -178.8(14) . . . .
C10G C11G C12G C7G -2(2) . . . .
C8G C7G C12G C13G 177.4(12) . . . .
S1G C7G C12G C13G 0.4(14) . . . .
C8G C7G C12G C11G -0.3(19) . . . .
S1G C7G C12G C11G -177.3(10) . . . .
C1G C6G C13G C12G -178.3(12) . . . .
S1G C6G C13G C12G -1.2(15) . . . .
C11G C12G C13G C6G 177.8(14) . . . .
C7G C12G C13G C6G 0.5(16) . . . .
C8G C9G O2G C14G -5(2) . . . .
C10G C9G O2G C14G 174.3(14) . . . .
C11G C10G O3G C15G 9(2) . . . .
C9G C10G O3G C15G -173.9(12) . . . .
C6H C1H N1H N2H 179.3(13) . . . .
C4H C1H N1H N2H 1(2) . . . .
C1H N1H N2H C2H -23(2) . . . .
N1H N2H C2H O1H -174.0(14) . . . .
N1H N2H C2H C3H 6(2) . . . .
O1H C2H C3H C4H -149.3(14) . . . .
N2H C2H C3H C4H 31.1(19) . . . .
N1H C1H C4H C3H 33.8(19) . . . .
C6H C1H C4H C3H -144.9(13) . . . .
N1H C1H C4H C5H -84.5(18) . . . .
C6H C1H C4H C5H 96.9(16) . . . .
C2H C3H C4H C1H -46.8(15) . . . .
C2H C3H C4H C5H 73.0(15) . . . .
N1H C1H C6H C13H 172.6(16) . . . .
C4H C1H C6H C13H -9(2) . . . .
N1H C1H C6H S1H 0.1(18) . . . .
C4H C1H C6H S1H 178.9(11) . . . .
C13H C6H S1H C7H 1.6(12) . . . .
C1H C6H S1H C7H 175.6(12) . . . .
C6H S1H C7H C8H 177.0(13) . . . .
C6H S1H C7H C12H -0.5(10) . . . .
C12H C7H C8H C9H -2(2) . . . .
S1H C7H C8H C9H -179.0(10) . . . .
C7H C8H C9H O2H 178.5(12) . . . .
C7H C8H C9H C10H 2.3(19) . . . .
O2H C9H C10H O3H 0.4(16) . . . .
C8H C9H C10H O3H 177.0(12) . . . .
O2H C9H C10H C11H -179.1(11) . . . .
C8H C9H C10H C11H -2.5(18) . . . .
O3H C10H C11H C12H -177.3(12) . . . .
C9H C10H C11H C12H 2.1(18) . . . .
C8H C7H C12H C13H -178.4(13) . . . .
S1H C7H C12H C13H -0.8(14) . . . .
C8H C7H C12H C11H 1.4(19) . . . .
S1H C7H C12H C11H 179.0(9) . . . .
C10H C11H C12H C13H 178.2(13) . . . .
C10H C11H C12H C7H -1.5(18) . . . .
C1H C6H C13H C12H -175.4(14) . . . .
S1H C6H C13H C12H -2.4(16) . . . .
C7H C12H C13H C6H 2.1(18) . . . .
C11H C12H C13H C6H -177.7(13) . . . .
C10H C9H O2H C14H 170.3(12) . . . .
C8H C9H O2H C14H -6(2) . . . .
C11H C10H O3H C15H 4(2) . . . .
C9H C10H O3H C15H -175.9(13) . . . .
C6I C1I N1I N2I -176.4(11) . . . .
C4I C1I N1I N2I -1.8(18) . . . .
C1I N1I N2I C2I -15.3(19) . . . .
N1I N2I C2I O1I -180.0(13) . . . .
N1I N2I C2I C3I -3.2(19) . . . .
O1I C2I C3I C4I -148.1(14) . . . .
N2I C2I C3I C4I 35.3(17) . . . .
N1I C1I C4I C3I 32.7(17) . . . .
C6I C1I C4I C3I -152.7(11) . . . .
N1I C1I C4I C5I -86.7(14) . . . .
C6I C1I C4I C5I 87.9(14) . . . .
C2I C3I C4I C1I -47.1(15) . . . .
C2I C3I C4I C5I 71.6(16) . . . .
N1I C1I C6I C13I -170.6(13) . . . .
C4I C1I C6I C13I 14.6(19) . . . .
N1I C1I C6I S1I 13.0(16) . . . .
C4I C1I C6I S1I -161.9(9) . . . .
C13I C6I S1I C7I 1.5(11) . . . .
C1I C6I S1I C7I 178.5(10) . . . .
C6I S1I C7I C8I -177.2(13) . . . .
C6I S1I C7I C12I -0.8(10) . . . .
C12I C7I C8I C9I 5(2) . . . .
S1I C7I C8I C9I -178.5(11) . . . .
C7I C8I C9I O2I -179.2(13) . . . .
C7I C8I C9I C10I -5(2) . . . .
O2I C9I C10I C11I 178.3(12) . . . .
C8I C9I C10I C11I 3.6(19) . . . .
O2I C9I C10I O3I -4.7(17) . . . .
C8I C9I C10I O3I -179.5(12) . . . .
O3I C10I C11I C12I -178.7(12) . . . .
C9I C10I C11I C12I -2.2(18) . . . .
C8I C7I C12I C11I -4.0(18) . . . .
S1I C7I C12I C11I 179.4(9) . . . .
C8I C7I C12I C13I 176.5(12) . . . .
S1I C7I C12I C13I 0.0(13) . . . .
C10I C11I C12I C7I 2.3(17) . . . .
C10I C11I C12I C13I -178.3(12) . . . .
C1I C6I C13I C12I -178.3(12) . . . .
S1I C6I C13I C12I -1.7(14) . . . .
C7I C12I C13I C6I 1.1(15) . . . .
C11I C12I C13I C6I -178.3(12) . . . .
C8I C9I O2I C14I -13(2) . . . .
C10I C9I O2I C14I 172.5(13) . . . .
C11I C10I O3I C15I 1(2) . . . .
C9I C10I O3I C15I -175.8(13) . . . .
C6J C1J N1J N2J -175.7(12) . . . .
C4J C1J N1J N2J 0(2) . . . .
C1J N1J N2J C2J -24(2) . . . .
N1J N2J C2J O1J -176.8(13) . . . .
N1J N2J C2J C3J 3(2) . . . .
O1J C2J C3J C4J -144.2(13) . . . .
N2J C2J C3J C4J 35.6(18) . . . .
N1J C1J C4J C5J -88.0(16) . . . .
C6J C1J C4J C5J 88.0(15) . . . .
N1J C1J C4J C3J 37.2(18) . . . .
C6J C1J C4J C3J -146.8(13) . . . .
C2J C3J C4J C1J -52.3(15) . . . .
C2J C3J C4J C5J 71.1(16) . . . .
N1J C1J C6J C13J 177.0(14) . . . .
C4J C1J C6J C13J 1(2) . . . .
N1J C1J C6J S1J -3.0(17) . . . .
C4J C1J C6J S1J -179.1(10) . . . .
C13J C6J S1J C7J -1.4(11) . . . .
C1J C6J S1J C7J 178.5(11) . . . .
C6J S1J C7J C12J 4.1(11) . . . .
C6J S1J C7J C8J -179.8(14) . . . .
C12J C7J C8J C9J -2(2) . . . .
S1J C7J C8J C9J -177.5(11) . . . .
C7J C8J C9J O2J -179.8(13) . . . .
C7J C8J C9J C10J 1(2) . . . .
O2J C9J C10J O3J -0.7(17) . . . .
C8J C9J C10J O3J 178.4(12) . . . .
O2J C9J C10J C11J -180.0(12) . . . .
C8J C9J C10J C11J -1(2) . . . .
O3J C10J C11J C12J -178.3(12) . . . .
C9J C10J C11J C12J 0.9(19) . . . .
C8J C7J C12J C11J 2(2) . . . .
S1J C7J C12J C11J 178.1(10) . . . .
C8J C7J C12J C13J 178.1(14) . . . .
S1J C7J C12J C13J -5.7(15) . . . .
C10J C11J C12J C7J -1.4(19) . . . .
C10J C11J C12J C13J -176.9(13) . . . .
C1J C6J C13J C12J 178.6(13) . . . .
S1J C6J C13J C12J -1.5(16) . . . .
C7J C12J C13J C6J 4.6(17) . . . .
C11J C12J C13J C6J -179.6(13) . . . .
C10J C9J O2J C14J 179.3(17) . . . .
C8J C9J O2J C14J 0(2) . . . .
C9J C10J O3J C15J -178.0(13) . . . .
C11J C10J O3J C15J 1.3(19) . . . .
C6K C1K N1K N2K -175.9(11) . . . .
C4K C1K N1K N2K -4.5(18) . . . .
C1K N1K N2K C2K -16(2) . . . .
N1K N2K C2K O1K -177.3(13) . . . .
N1K N2K C2K C3K -1(2) . . . .
O1K C2K C3K C4K -149.0(14) . . . .
N2K C2K C3K C4K 35.5(16) . . . .
N1K C1K C4K C5K -87.3(15) . . . .
C6K C1K C4K C5K 83.7(15) . . . .
N1K C1K C4K C3K 37.5(17) . . . .
C6K C1K C4K C3K -151.5(11) . . . .
C2K C3K C4K C5K 73.8(15) . . . .
C2K C3K C4K C1K -50.8(14) . . . .
N1K C1K C6K C13K -169.4(13) . . . .
C4K C1K C6K C13K 19(2) . . . .
N1K C1K C6K S1K 12.0(16) . . . .
C4K C1K C6K S1K -159.4(10) . . . .
C13K C6K S1K C7K 0.2(10) . . . .
C1K C6K S1K C7K 179.1(10) . . . .
C6K S1K C7K C12K -0.1(10) . . . .
C6K S1K C7K C8K -179.8(12) . . . .
C12K C7K C8K C9K -0.9(19) . . . .
S1K C7K C8K C9K 178.8(10) . . . .
C7K C8K C9K O2K 179.1(13) . . . .
C7K C8K C9K C10K 1(2) . . . .
O2K C9K C10K O3K -0.8(18) . . . .
C8K C9K C10K O3K 177.1(13) . . . .
O2K C9K C10K C11K -178.6(12) . . . .
C8K C9K C10K C11K -1(2) . . . .
O3K C10K C11K C12K -178.3(13) . . . .
C9K C10K C11K C12K -1(2) . . . .
C10K C11K C12K C7K 1.1(19) . . . .
C10K C11K C12K C13K -178.9(13) . . . .
C8K C7K C12K C11K -0.3(18) . . . .
S1K C7K C12K C11K 180.0(10) . . . .
C8K C7K C12K C13K 179.7(12) . . . .
S1K C7K C12K C13K -0.1(13) . . . .
C1K C6K C13K C12K -179.1(12) . . . .
S1K C6K C13K C12K -0.3(14) . . . .
C11K C12K C13K C6K -179.8(13) . . . .
C7K C12K C13K C6K 0.3(15) . . . .
C8K C9K O2K C14K -8(2) . . . .
C10K C9K O2K C14K 169.4(14) . . . .
C11K C10K O3K C15K 1(2) . . . .
C9K C10K O3K C15K -176.4(15) . . . .
C6L C1L N1L N2L -178.3(12) . . . .
C4L C1L N1L N2L -5(2) . . . .
C1L N1L N2L C2L -18(2) . . . .
N1L N2L C2L O1L -177.1(14) . . . .
N1L N2L C2L C3L 3(2) . . . .
O1L C2L C3L C4L -146.6(13) . . . .
N2L C2L C3L C4L 33.8(17) . . . .
C2L C3L C4L C5L 72.9(15) . . . .
C2L C3L C4L C1L -50.8(14) . . . .
N1L C1L C4L C5L -84.7(16) . . . .
C6L C1L C4L C5L 87.9(14) . . . .
N1L C1L C4L C3L 39.0(17) . . . .
C6L C1L C4L C3L -148.4(13) . . . .
N1L C1L C6L C13L 173.3(14) . . . .
C4L C1L C6L C13L 0(2) . . . .
N1L C1L C6L S1L -1.5(19) . . . .
C4L C1L C6L S1L -174.5(10) . . . .
C13L C6L S1L C7L 1.9(12) . . . .
C1L C6L S1L C7L 177.4(12) . . . .
C6L S1L C7L C12L 0.1(11) . . . .
C6L S1L C7L C8L 179.1(14) . . . .
C12L C7L C8L C9L -1(2) . . . .
S1L C7L C8L C9L 179.9(11) . . . .
C7L C8L C9L C10L 0(2) . . . .
C7L C8L C9L O2L 179.4(13) . . . .
O2L C9L C10L O3L -3.0(17) . . . .
C8L C9L C10L O3L 176.3(13) . . . .
O2L C9L C10L C11L -177.9(12) . . . .
C8L C9L C10L C11L 1(2) . . . .
O3L C10L C11L C12L -176.0(12) . . . .
C9L C10L C11L C12L -1.7(19) . . . .
C8L C7L C12L C13L 179.0(14) . . . .
S1L C7L C12L C13L -2.0(15) . . . .
C8L C7L C12L C11L 1(2) . . . .
S1L C7L C12L C11L 179.9(10) . . . .
C10L C11L C12L C7L 0.5(19) . . . .
C10L C11L C12L C13L -177.3(13) . . . .
C1L C6L C13L C12L -178.4(13) . . . .
S1L C6L C13L C12L -3.3(16) . . . .
C7L C12L C13L C6L 3.4(17) . . . .
C11L C12L C13L C6L -178.7(13) . . . .
C10L C9L O2L C14L -175.8(16) . . . .
C8L C9L O2L C14L 5(2) . . . .
C11L C10L O3L C15L -2(2) . . . .
C9L C10L O3L C15L -176.9(13) . . . .
C6M C1M N1M N2M -177.0(10) . . . .
C4M C1M N1M N2M -2.9(16) . . . .
C1M N1M N2M C2M -13.3(17) . . . .
N1M N2M C2M O1M -179.3(11) . . . .
N1M N2M C2M C3M -4.2(17) . . . .
O1M C2M C3M C4M -151.1(13) . . . .
N2M C2M C3M C4M 34.4(15) . . . .
C2M C3M C4M C5M 75.8(14) . . . .
C2M C3M C4M C1M -46.6(14) . . . .
N1M C1M C4M C5M -90.9(13) . . . .
C6M C1M C4M C5M 83.3(12) . . . .
N1M C1M C4M C3M 32.3(14) . . . .
C6M C1M C4M C3M -153.5(10) . . . .
N1M C1M C6M C13M -173.0(12) . . . .
C4M C1M C6M C13M 12.8(18) . . . .
N1M C1M C6M S1M 5.4(15) . . . .
C4M C1M C6M S1M -168.8(8) . . . .
C13M C6M S1M C7M -0.9(10) . . . .
C1M C6M S1M C7M -179.5(9) . . . .
C6M S1M C7M C8M -177.3(12) . . . .
C6M S1M C7M C12M -0.1(10) . . . .
C12M C7M C8M C9M 1.3(19) . . . .
S1M C7M C8M C9M 178.2(11) . . . .
C7M C8M C9M O2M 177.1(12) . . . .
C7M C8M C9M C10M -0.2(19) . . . .
C8M C9M C10M O3M -179.6(13) . . . .
O2M C9M C10M O3M 2.9(18) . . . .
C8M C9M C10M C11M 0(2) . . . .
O2M C9M C10M C11M -178.0(12) . . . .
O3M C10M C11M C12M 179.1(13) . . . .
C9M C10M C11M C12M 0(2) . . . .
C10M C11M C12M C7M 0.8(19) . . . .
C10M C11M C12M C13M -179.2(12) . . . .
C8M C7M C12M C11M -1.6(19) . . . .
S1M C7M C12M C11M -179.0(10) . . . .
C8M C7M C12M C13M 178.5(11) . . . .
S1M C7M C12M C13M 1.0(13) . . . .
C1M C6M C13M C12M -179.9(12) . . . .
S1M C6M C13M C12M 1.6(13) . . . .
C11M C12M C13M C6M 178.3(13) . . . .
C7M C12M C13M C6M -1.7(15) . . . .
C8M C9M O2M C14M -3(2) . . . .
C10M C9M O2M C14M 174.6(14) . . . .
C11M C10M O3M C15M 3(2) . . . .
C9M C10M O3M C15M -178.1(15) . . . .
C6N C1N N1N N2N -177.2(12) . . . .
C4N C1N N1N N2N 1(2) . . . .
C1N N1N N2N C2N -20(2) . . . .
N1N N2N C2N O1N -175.2(13) . . . .
N1N N2N C2N C3N -1(2) . . . .
O1N C2N C3N C4N -148.8(13) . . . .
N2N C2N C3N C4N 37.3(16) . . . .
N1N C1N C4N C5N -86.0(17) . . . .
C6N C1N C4N C5N 91.6(15) . . . .
N1N C1N C4N C3N 33.9(18) . . . .
C6N C1N C4N C3N -148.5(12) . . . .
C2N C3N C4N C1N -50.0(14) . . . .
C2N C3N C4N C5N 69.9(14) . . . .
N1N C1N C6N C13N 176.4(15) . . . .
C4N C1N C6N C13N -1(2) . . . .
N1N C1N C6N S1N -3.5(18) . . . .
C4N C1N C6N S1N 178.7(10) . . . .
C13N C6N S1N C7N -1.6(12) . . . .
C1N C6N S1N C7N 178.3(11) . . . .
C6N S1N C7N C8N -178.0(13) . . . .
C6N S1N C7N C12N 0.6(10) . . . .
C12N C7N C8N C9N 0(2) . . . .
S1N C7N C8N C9N 178.9(11) . . . .
C7N C8N C9N O2N 178.2(13) . . . .
C7N C8N C9N C10N 2(2) . . . .
O2N C9N C10N C11N -179.7(12) . . . .
C8N C9N C10N C11N -3(2) . . . .
O2N C9N C10N O3N 1.7(17) . . . .
C8N C9N C10N O3N 178.3(12) . . . .
C9N C10N C11N C12N 2(2) . . . .
O3N C10N C11N C12N -179.7(12) . . . .
C10N C11N C12N C7N 0.4(19) . . . .
C10N C11N C12N C13N 179.4(14) . . . .
C8N C7N C12N C11N -1.6(19) . . . .
S1N C7N C12N C11N 179.8(10) . . . .
C8N C7N C12N C13N 179.2(13) . . . .
S1N C7N C12N C13N 0.6(14) . . . .
C1N C6N C13N C12N -177.6(13) . . . .
S1N C6N C13N C12N 2.3(16) . . . .
C11N C12N C13N C6N 179.1(14) . . . .
C7N C12N C13N C6N -1.9(17) . . . .
C10N C9N O2N C14N 172.1(16) . . . .
C8N C9N O2N C14N -5(2) . . . .
C11N C10N O3N C15N 6.2(19) . . . .
C9N C10N O3N C15N -175.2(13) . . . .
C6O C1O N1O N2O -177.8(10) . . . .
C4O C1O N1O N2O -1.8(17) . . . .
C1O N1O N2O C2O -14.3(17) . . . .
N1O N2O C2O O1O -178.2(12) . . . .
N1O N2O C2O C3O -2.6(18) . . . .
O1O C2O C3O C4O -151.8(13) . . . .
N2O C2O C3O C4O 32.6(16) . . . .
C2O C3O C4O C1O -43.2(14) . . . .
C2O C3O C4O C5O 75.7(15) . . . .
N1O C1O C4O C3O 30.6(16) . . . .
C6O C1O C4O C3O -153.4(11) . . . .
N1O C1O C4O C5O -91.1(15) . . . .
C6O C1O C4O C5O 84.9(13) . . . .
N1O C1O C6O C13O -174.6(13) . . . .
C4O C1O C6O C13O 9(2) . . . .
N1O C1O C6O S1O 6.1(15) . . . .
C4O C1O C6O S1O -170.2(9) . . . .
C13O C6O S1O C7O -0.8(10) . . . .
C1O C6O S1O C7O 178.7(10) . . . .
C6O S1O C7O C12O 0.7(9) . . . .
C6O S1O C7O C8O 179.3(11) . . . .
C12O C7O C8O C9O -1.5(19) . . . .
S1O C7O C8O C9O -179.8(10) . . . .
C7O C8O C9O O2O -179.1(13) . . . .
C7O C8O C9O C10O 1.0(19) . . . .
O2O C9O C10O O3O 0.8(19) . . . .
C8O C9O C10O O3O -179.3(13) . . . .
O2O C9O C10O C11O 179.0(13) . . . .
C8O C9O C10O C11O -1(2) . . . .
O3O C10O C11O C12O 179.6(13) . . . .
C9O C10O C11O C12O 1(2) . . . .
C8O C7O C12O C13O -179.0(12) . . . .
S1O C7O C12O C13O -0.5(13) . . . .
C8O C7O C12O C11O 1.9(19) . . . .
S1O C7O C12O C11O -179.6(9) . . . .
C10O C11O C12O C7O -1.8(19) . . . .
C10O C11O C12O C13O 179.3(13) . . . .
C1O C6O C13O C12O -178.7(13) . . . .
S1O C6O C13O C12O 0.6(14) . . . .
C7O C12O C13O C6O -0.1(16) . . . .
C11O C12O C13O C6O 178.9(13) . . . .
C10O C9O O2O C14O 171.7(14) . . . .
C8O C9O O2O C14O -8(2) . . . .
C11O C10O O3O C15O 5(2) . . . .
C9O C10O O3O C15O -177.2(16) . . . .
C6P C1P N1P N2P 179.1(12) . . . .
C4P C1P N1P N2P -3(2) . . . .
C1P N1P N2P C2P -18(2) . . . .
N1P N2P C2P O1P -177.9(14) . . . .
N1P N2P C2P C3P -1(2) . . . .
O1P C2P C3P C4P -146.2(14) . . . .
N2P C2P C3P C4P 36.8(16) . . . .
N1P C1P C4P C3P 36.7(18) . . . .
C6P C1P C4P C3P -145.1(12) . . . .
N1P C1P C4P C5P -85.5(17) . . . .
C6P C1P C4P C5P 92.6(15) . . . .
C2P C3P C4P C1P -51.9(14) . . . .
C2P C3P C4P C5P 68.7(15) . . . .
N1P C1P C6P C13P 173.1(14) . . . .
C4P C1P C6P C13P -5(2) . . . .
N1P C1P C6P S1P -2.3(18) . . . .
C4P C1P C6P S1P 179.4(10) . . . .
C13P C6P S1P C7P -0.3(11) . . . .
C1P C6P S1P C7P 175.7(11) . . . .
C6P S1P C7P C8P 179.8(12) . . . .
C6P S1P C7P C12P 0.7(10) . . . .
C12P C7P C8P C9P 0(2) . . . .
S1P C7P C8P C9P -179.2(10) . . . .
C7P C8P C9P O2P 178.1(13) . . . .
C7P C8P C9P C10P 1.0(19) . . . .
O2P C9P C10P O3P -0.7(17) . . . .
C8P C9P C10P O3P 176.6(12) . . . .
O2P C9P C10P C11P 179.9(12) . . . .
C8P C9P C10P C11P -2.7(19) . . . .
O3P C10P C11P C12P -175.6(13) . . . .
C9P C10P C11P C12P 3.7(18) . . . .
C8P C7P C12P C11P 1.1(19) . . . .
S1P C7P C12P C11P -179.8(10) . . . .
C8P C7P C12P C13P -179.9(12) . . . .
S1P C7P C12P C13P -0.8(14) . . . .
C10P C11P C12P C7P -2.9(18) . . . .
C10P C11P C12P C13P 178.4(13) . . . .
C1P C6P C13P C12P -175.7(13) . . . .
S1P C6P C13P C12P -0.1(15) . . . .
C7P C12P C13P C6P 0.6(17) . . . .
C11P C12P C13P C6P 179.4(13) . . . .
C8P C9P O2P C14P -3(2) . . . .
C10P C9P O2P C14P 174.1(16) . . . .
C11P C10P O3P C15P 4(2) . . . .
C9P C10P O3P C15P -175.5(12) . . . .
C6Q C1Q N1Q N2Q 179.8(10) . . . .
C4Q C1Q N1Q N2Q -3.7(17) . . . .
C1Q N1Q N2Q C2Q -18(2) . . . .
N1Q N2Q C2Q O1Q -175.4(13) . . . .
N1Q N2Q C2Q C3Q 2.0(19) . . . .
O1Q C2Q C3Q C4Q -151.0(14) . . . .
N2Q C2Q C3Q C4Q 31.8(17) . . . .
N1Q C1Q C4Q C3Q 34.8(15) . . . .
C6Q C1Q C4Q C3Q -148.8(11) . . . .
N1Q C1Q C4Q C5Q -84.4(14) . . . .
C6Q C1Q C4Q C5Q 91.9(13) . . . .
C2Q C3Q C4Q C1Q -47.5(15) . . . .
C2Q C3Q C4Q C5Q 70.8(15) . . . .
N1Q C1Q C6Q C13Q -170.5(11) . . . .
C4Q C1Q C6Q C13Q 12.9(18) . . . .
N1Q C1Q C6Q S1Q 10.1(15) . . . .
C4Q C1Q C6Q S1Q -166.5(9) . . . .
C13Q C6Q S1Q C7Q 0.7(9) . . . .
C1Q C6Q S1Q C7Q -179.7(10) . . . .
C6Q S1Q C7Q C8Q 176.2(12) . . . .
C6Q S1Q C7Q C12Q 1.2(9) . . . .
C12Q C7Q C8Q C9Q -5(2) . . . .
S1Q C7Q C8Q C9Q -178.9(10) . . . .
C7Q C8Q C9Q O2Q 179.7(13) . . . .
C7Q C8Q C9Q C10Q 3.1(19) . . . .
O2Q C9Q C10Q O3Q 0.8(17) . . . .
C8Q C9Q C10Q O3Q 177.7(12) . . . .
O2Q C9Q C10Q C11Q -177.7(11) . . . .
C8Q C9Q C10Q C11Q -0.8(19) . . . .
O3Q C10Q C11Q C12Q -178.6(12) . . . .
C9Q C10Q C11Q C12Q -0.2(17) . . . .
C8Q C7Q C12Q C11Q 3.6(18) . . . .
S1Q C7Q C12Q C11Q 178.7(8) . . . .
C8Q C7Q C12Q C13Q -177.9(12) . . . .
S1Q C7Q C12Q C13Q -2.9(12) . . . .
C10Q C11Q C12Q C7Q -1.1(17) . . . .
C10Q C11Q C12Q C13Q -179.3(11) . . . .
C1Q C6Q C13Q C12Q 178.0(11) . . . .
S1Q C6Q C13Q C12Q -2.5(12) . . . .
C7Q C12Q C13Q C6Q 3.5(14) . . . .
C11Q C12Q C13Q C6Q -178.2(11) . . . .
C8Q C9Q O2Q C14Q -6(2) . . . .
C10Q C9Q O2Q C14Q 170.5(14) . . . .
C11Q C10Q O3Q C15Q 2(2) . . . .
C9Q C10Q O3Q C15Q -176.8(12) . . . .
C6R C1R N1R N2R -179.6(12) . . . .
C4R C1R N1R N2R 0(2) . . . .
C1R N1R N2R C2R -22(2) . . . .
N1R N2R C2R O1R -176.6(13) . . . .
N1R N2R C2R C3R 2(2) . . . .
O1R C2R C3R C4R -145.1(13) . . . .
N2R C2R C3R C4R 36.6(16) . . . .
N1R C1R C4R C3R 37.0(17) . . . .
C6R C1R C4R C3R -143.3(12) . . . .
N1R C1R C4R C5R -86.7(16) . . . .
C6R C1R C4R C5R 92.9(14) . . . .
C2R C3R C4R C1R -52.5(14) . . . .
C2R C3R C4R C5R 71.0(14) . . . .
N1R C1R C6R C13R 175.1(14) . . . .
C4R C1R C6R C13R -5(2) . . . .
N1R C1R C6R S1R -4.6(18) . . . .
C4R C1R C6R S1R 175.7(10) . . . .
C13R C6R S1R C7R -1.7(11) . . . .
C1R C6R S1R C7R 178.0(11) . . . .
C6R S1R C7R C12R 2.8(10) . . . .
C6R S1R C7R C8R 179.7(11) . . . .
C12R C7R C8R C9R -1.7(18) . . . .
S1R C7R C8R C9R -178.4(9) . . . .
C7R C8R C9R O2R -178.2(11) . . . .
C7R C8R C9R C10R 0.7(18) . . . .
O2R C9R C10R O3R -4.1(17) . . . .
C8R C9R C10R O3R 176.9(11) . . . .
O2R C9R C10R C11R 179.3(12) . . . .
C8R C9R C10R C11R 0.3(19) . . . .
O3R C10R C11R C12R -176.7(12) . . . .
C9R C10R C11R C12R -0.4(19) . . . .
C8R C7R C12R C11R 1.7(19) . . . .
S1R C7R C12R C11R 178.7(10) . . . .
C8R C7R C12R C13R 179.9(11) . . . .
S1R C7R C12R C13R -3.1(13) . . . .
C10R C11R C12R C7R -0.6(19) . . . .
C10R C11R C12R C13R -178.5(13) . . . .
C1R C6R C13R C12R -179.4(13) . . . .
S1R C6R C13R C12R 0.3(15) . . . .
C7R C12R C13R C6R 1.8(16) . . . .
C11R C12R C13R C6R 179.8(13) . . . .
C8R C9R O2R C14R 1.8(19) . . . .
C10R C9R O2R C14R -177.2(12) . . . .
C11R C10R O3R C15R -1(2) . . . .
C9R C10R O3R C15R -177.9(13) . . . .
C6S C1S N1S N2S -174.4(10) . . . .
C4S C1S N1S N2S -3.5(17) . . . .
C1S N1S N2S C2S -16.3(19) . . . .
N1S N2S C2S O1S -179.5(12) . . . .
N1S N2S C2S C3S 0.3(19) . . . .
O1S C2S C3S C4S -148.5(13) . . . .
N2S C2S C3S C4S 31.7(16) . . . .
N1S C1S C4S C5S -89.1(14) . . . .
C6S C1S C4S C5S 81.5(14) . . . .
N1S C1S C4S C3S 34.4(16) . . . .
C6S C1S C4S C3S -155.1(10) . . . .
C2S C3S C4S C1S -46.1(14) . . . .
C2S C3S C4S C5S 76.1(15) . . . .
N1S C1S C6S C13S -179.4(12) . . . .
C4S C1S C6S C13S 9.5(18) . . . .
N1S C1S C6S S1S 3.7(15) . . . .
C4S C1S C6S S1S -167.4(9) . . . .
C13S C6S S1S C7S -2.0(10) . . . .
C1S C6S S1S C7S 175.3(10) . . . .
C6S S1S C7S C8S -178.9(12) . . . .
C6S S1S C7S C12S 2.3(9) . . . .
C12S C7S C8S C9S -2.3(18) . . . .
S1S C7S C8S C9S 179.1(9) . . . .
C7S C8S C9S O2S -179.0(12) . . . .
C7S C8S C9S C10S 2.6(17) . . . .
O2S C9S C10S O3S -2.7(15) . . . .
C8S C9S C10S O3S 175.9(11) . . . .
O2S C9S C10S C11S 179.3(11) . . . .
C8S C9S C10S C11S -2.1(17) . . . .
O3S C10S C11S C12S -176.6(11) . . . .
C9S C10S C11S C12S 1.2(18) . . . .
C8S C7S C12S C13S 179.0(12) . . . .
S1S C7S C12S C13S -2.2(13) . . . .
C8S C7S C12S C11S 1.4(18) . . . .
S1S C7S C12S C11S -179.8(9) . . . .
C10S C11S C12S C13S -177.9(12) . . . .
C10S C11S C12S C7S -0.8(18) . . . .
C1S C6S C13S C12S -176.0(11) . . . .
S1S C6S C13S C12S 1.1(14) . . . .
C7S C12S C13S C6S 0.7(15) . . . .
C11S C12S C13S C6S 178.0(12) . . . .
C8S C9S O2S C14S 3.6(18) . . . .
C10S C9S O2S C14S -177.8(11) . . . .
C11S C10S O3S C15S 1.2(19) . . . .
C9S C10S O3S C15S -176.6(12) . . . .
C6T C1T N1T N2T 179.5(13) . . . .
C4T C1T N1T N2T 0(2) . . . .
C1T N1T N2T C2T -22(2) . . . .
N1T N2T C2T O1T -177.3(15) . . . .
N1T N2T C2T C3T 2(2) . . . .
O1T C2T C3T C4T -145.7(15) . . . .
N2T C2T C3T C4T 35.2(19) . . . .
N1T C1T C4T C3T 35(2) . . . .
C6T C1T C4T C3T -143.8(13) . . . .
N1T C1T C4T C5T -87.6(18) . . . .
C6T C1T C4T C5T 93.2(15) . . . .
C2T C3T C4T C1T -50.4(16) . . . .
C2T C3T C4T C5T 71.7(16) . . . .
N1T C1T C6T C13T 173.4(15) . . . .
C4T C1T C6T C13T -7(2) . . . .
N1T C1T C6T S1T -8.2(19) . . . .
C4T C1T C6T S1T 171.1(11) . . . .
C13T C6T S1T C7T -1.1(13) . . . .
C1T C6T S1T C7T -179.7(12) . . . .
C6T S1T C7T C8T -178.6(14) . . . .
C6T S1T C7T C12T 0.1(11) . . . .
C12T C7T C8T C9T 4(2) . . . .
S1T C7T C8T C9T -177.2(11) . . . .
C7T C8T C9T O2T 177.3(13) . . . .
C7T C8T C9T C10T -1(2) . . . .
O2T C9T C10T O3T -0.9(16) . . . .
C8T C9T C10T O3T 177.8(12) . . . .
O2T C9T C10T C11T 179.2(12) . . . .
C8T C9T C10T C11T -2.0(19) . . . .
O3T C10T C11T C12T -177.4(12) . . . .
C9T C10T C11T C12T 2.4(18) . . . .
C10T C11T C12T C7T 0.3(17) . . . .
C10T C11T C12T C13T 176.3(12) . . . .
C8T C7T C12T C11T -3.8(19) . . . .
S1T C7T C12T C11T 177.4(9) . . . .
C8T C7T C12T C13T 179.6(13) . . . .
S1T C7T C12T C13T 0.8(13) . . . .
C1T C6T C13T C12T -179.8(13) . . . .
S1T C6T C13T C12T 1.7(17) . . . .
C11T C12T C13T C6T -177.9(13) . . . .
C7T C12T C13T C6T -1.6(17) . . . .
C8T C9T O2T C14T 2(2) . . . .
C10T C9T O2T C14T -178.9(13) . . . .
C11T C10T O3T C15T 3(2) . . . .
C9T C10T O3T C15T -176.5(13) . . . .
C6U C1U N1U N2U -179.5(10) . . . .
C4U C1U N1U N2U -1.8(16) . . . .
C1U N1U N2U C2U -21.6(17) . . . .
N1U N2U C2U O1U -174.3(11) . . . .
N1U N2U C2U C3U 6.4(17) . . . .
O1U C2U C3U C4U -150.5(12) . . . .
N2U C2U C3U C4U 28.8(16) . . . .
C2U C3U C4U C1U -46.3(14) . . . .
C2U C3U C4U C5U 72.2(15) . . . .
N1U C1U C4U C3U 34.6(14) . . . .
C6U C1U C4U C3U -147.8(10) . . . .
N1U C1U C4U C5U -86.9(13) . . . .
C6U C1U C4U C5U 90.7(12) . . . .
N1U C1U C6U C13U -176.8(12) . . . .
C4U C1U C6U C13U 5.5(18) . . . .
N1U C1U C6U S1U 2.0(14) . . . .
C4U C1U C6U S1U -175.7(8) . . . .
C13U C6U S1U C7U 0.2(9) . . . .
C1U C6U S1U C7U -178.8(9) . . . .
C6U S1U C7U C8U 179.3(11) . . . .
C6U S1U C7U C12U -0.3(9) . . . .
C12U C7U C8U C9U 0.8(18) . . . .
S1U C7U C8U C9U -178.8(9) . . . .
C7U C8U C9U O2U -179.7(11) . . . .
C7U C8U C9U C10U -1.5(18) . . . .
O2U C9U C10U C11U 179.7(11) . . . .
C8U C9U C10U C11U 1.3(18) . . . .
O2U C9U C10U O3U -1.2(15) . . . .
C8U C9U C10U O3U -179.6(11) . . . .
O3U C10U C11U C12U -179.3(11) . . . .
C9U C10U C11U C12U -0.3(17) . . . .
C8U C7U C12U C11U 0.1(17) . . . .
S1U C7U C12U C11U 179.8(9) . . . .
C8U C7U C12U C13U -179.3(11) . . . .
S1U C7U C12U C13U 0.3(11) . . . .
C10U C11U C12U C7U -0.4(16) . . . .
C10U C11U C12U C13U 178.9(11) . . . .
C1U C6U C13U C12U 178.8(10) . . . .
S1U C6U C13U C12U 0.0(13) . . . .
C7U C12U C13U C6U -0.2(14) . . . .
C11U C12U C13U C6U -179.5(11) . . . .
C8U C9U O2U C14U -1.9(19) . . . .
C10U C9U O2U C14U 179.8(12) . . . .
C11U C10U O3U C15U 0.7(19) . . . .
C9U C10U O3U C15U -178.3(12) . . . .
C6V C1V N1V N2V -178.3(12) . . . .
C4V C1V N1V N2V -1.8(19) . . . .
C1V N1V N2V C2V -22(2) . . . .
N1V N2V C2V O1V -179.2(13) . . . .
N1V N2V C2V C3V 1.2(19) . . . .
O1V C2V C3V C4V -139.4(13) . . . .
N2V C2V C3V C4V 40.2(15) . . . .
C2V C3V C4V C5V 65.1(14) . . . .
C2V C3V C4V C1V -56.9(13) . . . .
N1V C1V C4V C5V -84.5(16) . . . .
C6V C1V C4V C5V 91.9(14) . . . .
N1V C1V C4V C3V 40.1(16) . . . .
C6V C1V C4V C3V -143.5(12) . . . .
N1V C1V C6V C13V 173.0(14) . . . .
C4V C1V C6V C13V -4(2) . . . .
N1V C1V C6V S1V -6.2(18) . . . .
C4V C1V C6V S1V 177.2(10) . . . .
C13V C6V S1V C7V -0.9(12) . . . .
C1V C6V S1V C7V 178.4(12) . . . .
C6V S1V C7V C8V -179.3(13) . . . .
C6V S1V C7V C12V 0.5(10) . . . .
C12V C7V C8V C9V 2(2) . . . .
S1V C7V C8V C9V -178.5(10) . . . .
C7V C8V C9V O2V -179.3(13) . . . .
C7V C8V C9V C10V -2(2) . . . .
C8V C9V C10V C11V 3(2) . . . .
O2V C9V C10V C11V 179.8(12) . . . .
C8V C9V C10V O3V -179.1(13) . . . .
O2V C9V C10V O3V -1.9(17) . . . .
O3V C10V C11V C12V 179.7(12) . . . .
C9V C10V C11V C12V -2.2(19) . . . .
C8V C7V C12V C13V 179.8(12) . . . .
S1V C7V C12V C13V 0.0(13) . . . .
C8V C7V C12V C11V -1.4(18) . . . .
S1V C7V C12V C11V 178.8(9) . . . .
C10V C11V C12V C7V 1.6(18) . . . .
C10V C11V C12V C13V -179.9(12) . . . .
C1V C6V C13V C12V -178.2(14) . . . .
S1V C6V C13V C12V 1.1(15) . . . .
C7V C12V C13V C6V -0.7(16) . . . .
C11V C12V C13V C6V -179.3(13) . . . .
C8V C9V O2V C14V -8(2) . . . .
C10V C9V O2V C14V 174.8(15) . . . .
C11V C10V O3V C15V 4(2) . . . .
C9V C10V O3V C15V -174.0(12) . . . .
C6W C1W N1W N2W -175.7(10) . . . .
C4W C1W N1W N2W -3.7(17) . . . .
C1W N1W N2W C2W -15.2(18) . . . .
N1W N2W C2W O1W 179.8(12) . . . .
N1W N2W C2W C3W 0.0(18) . . . .
O1W C2W C3W C4W -149.5(13) . . . .
N2W C2W C3W C4W 30.3(16) . . . .
N1W C1W C4W C5W -89.6(14) . . . .
C6W C1W C4W C5W 82.3(13) . . . .
N1W C1W C4W C3W 32.6(16) . . . .
C6W C1W C4W C3W -155.5(10) . . . .
C2W C3W C4W C5W 76.8(15) . . . .
C2W C3W C4W C1W -43.5(14) . . . .
N1W C1W C6W C13W 177.8(13) . . . .
C4W C1W C6W C13W 5.4(19) . . . .
N1W C1W C6W S1W 2.7(15) . . . .
C4W C1W C6W S1W -169.8(9) . . . .
C13W C6W S1W C7W -0.1(10) . . . .
C1W C6W S1W C7W 175.9(10) . . . .
C6W S1W C7W C12W 0.6(9) . . . .
C6W S1W C7W C8W 178.3(11) . . . .
C12W C7W C8W C9W -3.2(18) . . . .
S1W C7W C8W C9W 179.3(9) . . . .
C7W C8W C9W O2W -179.1(12) . . . .
C7W C8W C9W C10W 1.9(17) . . . .
O2W C9W C10W C11W -179.0(12) . . . .
C8W C9W C10W C11W 0.1(19) . . . .
O2W C9W C10W O3W 1.0(17) . . . .
C8W C9W C10W O3W -179.9(11) . . . .
C8W C7W C12W C13W -178.7(11) . . . .
S1W C7W C12W C13W -1.0(13) . . . .
C8W C7W C12W C11W 2.5(18) . . . .
S1W C7W C12W C11W -179.7(9) . . . .
O3W C10W C11W C12W 179.2(12) . . . .
C9W C10W C11W C12W -0.8(19) . . . .
C7W C12W C11W C10W -0.5(18) . . . .
C13W C12W C11W C10W -179.0(12) . . . .
C1W C6W C13W C12W -175.9(12) . . . .
S1W C6W C13W C12W -0.4(14) . . . .
C7W C12W C13W C6W 0.9(16) . . . .
C11W C12W C13W C6W 179.5(11) . . . .
C8W C9W O2W C14W -8(2) . . . .
C10W C9W O2W C14W 170.7(14) . . . .
C11W C10W O3W C15W 7(2) . . . .
C9W C10W O3W C15W -172.8(14) . . . .
C6X C1X N1X N2X -178.7(11) . . . .
C4X C1X N1X N2X 0.3(19) . . . .
C1X N1X N2X C2X -27(2) . . . .
N1X N2X C2X O1X -172.1(13) . . . .
N1X N2X C2X C3X 8.9(19) . . . .
O1X C2X C3X C4X -147.5(12) . . . .
N2X C2X C3X C4X 31.4(15) . . . .
N1X C1X C4X C5X -83.6(16) . . . .
C6X C1X C4X C5X 95.3(13) . . . .
N1X C1X C4X C3X 37.3(16) . . . .
C6X C1X C4X C3X -143.8(11) . . . .
C2X C3X C4X C1X -51.0(13) . . . .
C2X C3X C4X C5X 72.0(14) . . . .
N1X C1X C6X C13X 177.2(14) . . . .
C4X C1X C6X C13X -2(2) . . . .
N1X C1X C6X S1X -4.7(16) . . . .
C4X C1X C6X S1X 176.3(9) . . . .
C13X C6X S1X C7X -0.4(11) . . . .
C1X C6X S1X C7X -178.9(10) . . . .
C6X S1X C7X C8X -178.3(12) . . . .
C6X S1X C7X C12X 0.1(10) . . . .
C12X C7X C8X C9X 3.9(19) . . . .
S1X C7X C8X C9X -177.8(10) . . . .
C7X C8X C9X O2X 176.8(12) . . . .
C7X C8X C9X C10X -1.4(19) . . . .
O2X C9X C10X C11X -179.5(12) . . . .
C8X C9X C10X C11X -1(2) . . . .
O2X C9X C10X O3X 0.7(17) . . . .
C8X C9X C10X O3X 179.0(12) . . . .
O3X C10X C11X C12X -178.9(13) . . . .
C9X C10X C11X C12X 1(2) . . . .
C10X C11X C12X C7X 1.0(19) . . . .
C10X C11X C12X C13X 178.0(13) . . . .
C8X C7X C12X C11X -3.7(19) . . . .
S1X C7X C12X C11X 177.8(10) . . . .
C8X C7X C12X C13X 178.7(12) . . . .
S1X C7X C12X C13X 0.2(14) . . . .
C1X C6X C13X C12X 178.8(12) . . . .
S1X C6X C13X C12X 0.6(15) . . . .
C11X C12X C13X C6X -177.7(13) . . . .
C7X C12X C13X C6X -0.5(16) . . . .
C8X C9X O2X C14X -6(2) . . . .
C10X C9X O2X C14X 172.4(13) . . . .
C11X C10X O3X C15X 5(2) . . . .
C9X C10X O3X C15X -175.6(13) . . . .
